data_4131126
loop_
_publ_author_name
'Tian, Maoqun'
'Yan, Ming'
'Baran, Phil S.'

_publ_section_title
;
 11-Step Total Synthesis of Araiosamines.
;
_journal_issue 43
_journal_name_full 'Journal of the American Chemical Society'
_journal_page_first 14234
_journal_page_last 14237
_journal_paper_doi 10.1021/jacs.6b09701
_journal_volume 138
_journal_year 2016
_chemical_formula_moiety 'C42 H46 Br3 N9 O3 Si'
_chemical_formula_sum 'C42 H46 Br3 N9 O3 Si'
_chemical_formula_weight 992.70
_space_group_crystal_system triclinic
_space_group_IT_number 2
_space_group_name_Hall '-P 1'
_space_group_name_H-M_alt 'P -1'
_atom_sites_solution_hydrogens geom
_atom_sites_solution_primary direct
_atom_sites_solution_secondary difmap
_audit_creation_date 2016-06-01
_audit_creation_method
;
Olex2 1.2-beta
(compiled 2016.02.19 svn.r3266 for OlexSys, GUI svn.r5155)
;
_cell_angle_alpha 101.908(2)
_cell_angle_beta 103.234(2)
_cell_angle_gamma 108.766(2)
_cell_formula_units_Z 12
_cell_length_a 17.7258(8)
_cell_length_b 26.2139(13)
_cell_length_c 34.8331(17)
_cell_measurement_reflns_used 9871
_cell_measurement_temperature 100
_cell_measurement_theta_max 19.154
_cell_measurement_theta_min 2.353
_cell_volume 14213.2(12)
_computing_cell_refinement 'SAINT v8.34A (Bruker, 2013)'
_computing_data_collection 'APEX2 v2014.11-0 (Bruker, 2014)'
_computing_data_reduction 'SAINT v8.34A (Bruker, 2013)'
_computing_molecular_graphics 'Olex2 (Dolomanov et al., 2009)'
_computing_publication_material 'Olex2 (Dolomanov et al., 2009)'
_computing_structure_refinement 'ShelXL (Sheldrick, 2015)'
_computing_structure_solution 'ShelXT (Sheldrick, 2015)'
_diffrn_ambient_temperature 100.0
_diffrn_detector 'Bruker APEX-II CCD'
_diffrn_detector_area_resol_mean 8.258
_diffrn_detector_type 'CCD Area Detector'
_diffrn_measured_fraction_theta_full 0.997
_diffrn_measured_fraction_theta_max 0.997
_diffrn_measurement_device 'Kappa Four-Circle Diffractometer'
_diffrn_measurement_device_type 'Bruker APEX II Ultra'
_diffrn_measurement_method '\w and \f scans'
_diffrn_radiation_monochromator 'Double Bounce Multilayer Mirrors'
_diffrn_radiation_probe x-ray
_diffrn_radiation_type MoK\a
_diffrn_radiation_wavelength 0.71073
_diffrn_reflns_av_R_equivalents 0.1331
_diffrn_reflns_av_unetI/netI 0.1107
_diffrn_reflns_Laue_measured_fraction_full 0.997
_diffrn_reflns_Laue_measured_fraction_max 0.997
_diffrn_reflns_limit_h_max 19
_diffrn_reflns_limit_h_min -19
_diffrn_reflns_limit_k_max 29
_diffrn_reflns_limit_k_min -29
_diffrn_reflns_limit_l_max 38
_diffrn_reflns_limit_l_min -38
_diffrn_reflns_number 266000
_diffrn_reflns_point_group_measured_fraction_full 0.997
_diffrn_reflns_point_group_measured_fraction_max 0.997
_diffrn_reflns_theta_full 23.326
_diffrn_reflns_theta_max 23.326
_diffrn_reflns_theta_min 1.233
_diffrn_source 'Micro Focus Rotating Anode'
_diffrn_source_type 'Bruker TXS'
_diffrn_standards_number 0
_exptl_absorpt_coefficient_mu 2.625
_exptl_absorpt_correction_T_max 0.0886
_exptl_absorpt_correction_T_min 0.0622
_exptl_absorpt_correction_type multi-scan
_exptl_absorpt_process_details
;
SADABS-2014/5 (Bruker,2014/5) was used for absorption correction.
wR2(int) was 0.1315 before and 0.0676 after correction.
The Ratio of minimum to maximum transmission is 0.7020.
The \l/2 correction factor is Not present.
;
_exptl_crystal_colour Colorless
_exptl_crystal_colour_primary Colorless
_exptl_crystal_density_diffrn 1.392
_exptl_crystal_description Block
_exptl_crystal_F_000 6048
_exptl_crystal_size_max 0.117
_exptl_crystal_size_mid 0.105
_exptl_crystal_size_min 0.096
_refine_diff_density_max 1.740
_refine_diff_density_min -1.125
_refine_diff_density_rms 0.089
_refine_ls_extinction_method none
_refine_ls_goodness_of_fit_ref 1.017
_refine_ls_hydrogen_treatment constr
_refine_ls_matrix_type full
_refine_ls_number_parameters 3378
_refine_ls_number_reflns 41053
_refine_ls_number_restraints 291
_refine_ls_restrained_S_all 1.015
_refine_ls_R_factor_all 0.1425
_refine_ls_R_factor_gt 0.0703
_refine_ls_shift/su_max 0.001
_refine_ls_shift/su_mean 0.000
_refine_ls_structure_factor_coef Fsqd
_refine_ls_weighting_details 'w=1/[\s^2^(Fo^2^)+(0.0716P)^2^+40.0444P] where P=(Fo^2^+2Fc^2^)/3'
_refine_ls_weighting_scheme calc
_refine_ls_wR_factor_gt 0.1556
_refine_ls_wR_factor_ref 0.1852
_reflns_Friedel_coverage 0.000
_reflns_number_gt 22576
_reflns_number_total 41053
_reflns_threshold_expression 'I > 2\s(I)'
_cod_data_source_file ja6b09701_si_007.cif
_cod_data_source_block Baran573
_cod_depositor_comments
;
The following automatic conversions were performed:

data item '_diffrn_radiation_probe' value 'X-ray' was changed to
'x-ray' in accordance with the
/home/saulius/struct/COD-crude-data/automatic-downloads/DataCite-retrospective/ACS/depositions/lib/dictionaries/cif_core.dic
dictionary named 'cif_core.dic' version 2.4.2 last updated on
2011-04-26.

Automatic conversion script
Id: cif_fix_values 6909 2019-04-08 15:41:33Z antanas 
;
_cod_database_code 4131126
_shelx_space_group_comment
;
The symmetry employed for this shelxl refinement is uniquely defined
by the following loop, which should always be used as a source of
symmetry information in preference to the above space-group names.
They are only intended as comments.
;
_shelx_estimated_absorpt_t_max 0.787
_shelx_estimated_absorpt_t_min 0.749
_olex2_refinement_description
;
1. Fixed Uiso
 At 1.2 times of:
  All C(H) groups, All N(H) groups
 At 1.5 times of:
  All C(H,H,H) groups, All C(H,H,H,H,H,H) groups
2. Restrained distances
 O3E-C32E = O3EB-C32F
 1.3 with sigma of 0.02
 N6E-C32E = N6E-C32F
 1.35 with sigma of 0.02
 O3E-C33E = O3EB-C33F
 1.45 with sigma of 0.02
3. Uiso/Uaniso restraints and constraints
Uanis(C39D) = Uanis(C39G)
Uanis(Si1F) = Uanis(Si1E)
Uanis(C37E) = Uanis(C38F)
Uanis(O3E) = Uanis(O3EB)
Uanis(C32F) = Uanis(C32E)
4. Rigid body (RIGU) restrains
 C41D, C39D, C40D, C42D
 with sigma for 1-2 distances of 0.002 and sigma for 1-3 distances of 0.002
 N2D, N3DB, N4DB
 with sigma for 1-2 distances of 0.002 and sigma for 1-3 distances of 0.002
 N2B, N3BD, N4BD
 with sigma for 1-2 distances of 0.002 and sigma for 1-3 distances of 0.002
 Si1F, C37F, C39F, C40F, C41F, C42F
 with sigma for 1-2 distances of 0.002 and sigma for 1-3 distances of 0.002
 O2E, O3E, O2EB, O3EB, N6E, C32E, C33E, C34E, C35E, C36E, C32F, C33F, C34F,
 C35F, C36F
 with sigma for 1-2 distances of 0.002 and sigma for 1-3 distances of 0.002
 Si1E, Si1F, O1E, C37E, C38E, C39E, C40E, C41E, C42E, C37F, C38F, C39F, C40F,
 C41F, C42F
 with sigma for 1-2 distances of 0.002 and sigma for 1-3 distances of 0.002
 N2E, N3E, N4E, N3EB, N4EB
 with sigma for 1-2 distances of 0.002 and sigma for 1-3 distances of 0.002
5. Same fragment restrains
{Si1, C37, C38, C39, C40, C41, C42} sigma for 1-2: 0.02, 1-3: 0.04
as
{Si1F, C37F, C38F, C39F, C40F, C41F, C42F}
6. Others
 Sof(N3BD)=Sof(N4BD)=1-FVAR(1)
 Sof(N3B)=Sof(N4B)=FVAR(1)
 Sof(Si1G)=Sof(H37J)=Sof(H37K)=Sof(H37L)=Sof(H38J)=Sof(H38K)=Sof(H38L)=
 Sof(H41J)=Sof(H41K)=Sof(H41L)=Sof(C39G)=Sof(C40G)=Sof(H40J)=Sof(H40K)=
 Sof(H40L)=Sof(C42G)=Sof(H42J)=Sof(H42K)=Sof(H42L)=1-FVAR(2)
 Sof(Si1D)=Sof(H37G)=Sof(H37H)=Sof(H37I)=Sof(H38G)=Sof(H38H)=Sof(H38I)=
 Sof(H41G)=Sof(H41H)=Sof(H41I)=Sof(C39D)=Sof(C40D)=Sof(H40G)=Sof(H40H)=
 Sof(H40I)=Sof(C42D)=Sof(H42G)=Sof(H42H)=Sof(H42I)=FVAR(2)
 Sof(N3EB)=Sof(N4EB)=1-FVAR(3)
 Sof(N3E)=Sof(N4E)=FVAR(3)
 Sof(N3DB)=Sof(N4DB)=1-FVAR(4)
 Sof(N3D)=Sof(N4D)=FVAR(4)
 Sof(Si1F)=Sof(C37F)=Sof(H37A)=Sof(H37B)=Sof(H37C)=Sof(C38F)=Sof(H38A)=
 Sof(H38B)=Sof(H38C)=Sof(C39F)=Sof(C40F)=Sof(H40A)=Sof(H40B)=Sof(H40C)=
 Sof(C41F)=Sof(H41A)=Sof(H41B)=Sof(H41C)=Sof(C42F)=Sof(H42A)=Sof(H42B)=
 Sof(H42C)=1-FVAR(5)
 Sof(Si1E)=Sof(C37E)=Sof(H37D)=Sof(H37E)=Sof(H37F)=Sof(C38E)=Sof(H38D)=
 Sof(H38E)=Sof(H38F)=Sof(C39E)=Sof(C40E)=Sof(H40D)=Sof(H40E)=Sof(H40F)=
 Sof(C41E)=Sof(H41D)=Sof(H41E)=Sof(H41F)=Sof(C42E)=Sof(H42D)=Sof(H42E)=
 Sof(H42F)=FVAR(5)
 Fixed Sof: O2E(0.5) O3E(0.5) O2EB(0.5) O3EB(0.5) C32E(0.5) C33E(0.5)
 C34E(0.5) H34A(0.5) H34B(0.5) H34C(0.5) C35E(0.5) H35A(0.5) H35B(0.5)
 H35C(0.5) C36E(0.5) H36A(0.5) H36B(0.5) H36C(0.5) C32F(0.5) C33F(0.5)
 C34F(0.5) H34D(0.5) H34E(0.5) H34F(0.5) C35F(0.5) H35D(0.5) H35E(0.5)
 H35F(0.5) C36F(0.5) H36D(0.5) H36E(0.5) H36F(0.5)
7.a Ternary CH refined with riding coordinates:
 C1(H1), C2(H2), C3(H3), C4(H4), C5(H5A), C6(H6), C1A(H1A), C2A(H2A), C3A(H3A),
  C4A(H4A), C5A(H5AB), C6A(H6A), C1B(H1B), C2B(H2B), C3B(H3B), C4B(H4B),
 C5B(H5BA), C6B(H6B), C1C(H1C), C2C(H2C), C3C(H3C), C4C(H4C), C5C(H5CA),
 C6C(H6C), C1D(H1D), C2D(H2D), C3D(H3D), C4D(H4D), C5D(H5DA), C6D(H6D),
 C1E(H1E), C2E(H2E), C3E(H3E), C4E(H4E), C5E(H5EA), C6E(H6E)
7.b Me refined with riding coordinates:
 C37D(H37G,H37H,H37I), C37D(H37J,H37K,H37L), C38D(H38J,H38K,H38L), C38D(H38G,
 H38H,H38I), C41D(H41J,H41K,H41L), C41D(H41G,H41H,H41I), C42F(H42A,H42B,H42C)
7.c Aromatic/amide H refined with riding coordinates:
 N5(H5), N7(H7), N8(H8), N9(H9), C8(H8A), C12(H12), C14(H14), C15(H15),
 C16(H16), C20(H20), C22(H22), C23(H23), C24(H24), C28(H28), C30(H30), C31(H31),
  N5A(H5AA), N7A(H7A), N8A(H8AA), N9A(H9A), C8A(H8AB), C12A(H12A), C14A(H14A),
 C15A(H15A), C16A(H16A), C20A(H20A), C22A(H22A), C23A(H23A), C24A(H24A),
 C28A(H28A), C30A(H30A), C31A(H31A), N5B(H5B), N7B(H7B), N8B(H8B), N9B(H9B),
 C8B(H8BA), C12B(H12B), C14B(H14B), C15B(H15B), C16B(H16B), C20B(H20B),
 C22B(H22B), C23B(H23B), C24B(H24B), C28B(H28B), C30B(H30B), C31B(H31B),
 N5C(H5C), N7C(H7C), N8C(H8C), N9C(H9C), C8C(H8CA), C12C(H12C), C14C(H14C),
 C15C(H15C), C16C(H16C), C20C(H20C), C22C(H22C), C23C(H23C), C24C(H24C),
 C28C(H28C), C30C(H30C), C31C(H31C), N5D(H5D), N7D(H7D), N8D(H8D), N9D(H9D),
 C8D(H8DA), C12D(H12D), C14D(H14D), C15D(H15D), C16D(H16D), C20D(H20D),
 C22D(H22D), C23D(H23D), C24D(H24D), C28D(H28D), C30D(H30D), C31D(H31D),
 N5E(H5E), N7E(H7E), N8E(H8E), N9E(H9E), C8E(H8EA), C12E(H12E), C14E(H14E),
 C15E(H15E), C16E(H16E), C20E(H20E), C22E(H22E), C23E(H23E), C24E(H24E),
 C28E(H28E), C30E(H30E), C31E(H31E)
7.d Idealised Me refined as rotating group:
 C37(H37P,H37Q,H37R), C38(H38P,H38Q,H38R), C40(H40P,H40Q,H40R), C41(H41P,H41Q,
 H41R), C42(H42P,H42Q,H42R), C34(H34M,H34N,H34O), C35(H35M,H35N,H35O), C36(H36M,
 H36N,H36O), C34A(H34P,H34Q,H34R), C35A(H35P,H35Q,H35R), C36A(H36P,H36Q,H36R),
 C37A(H37S,H37T,H37U), C38A(H38S,H38T,H38U), C40A(H40S,H40T,H40U), C41A(H41S,
 H41T,H41U), C42A(H42S,H42T,H42U), C34B(H34J,H34K,H34L), C35B(H35J,H35K,H35L),
 C36B(H36J,H36K,H36L), C37B(H37M,H37N,H37O), C38B(H38M,H38N,H38O), C40B(H40M,
 H40N,H40O), C41B(H41M,H41N,H41O), C42B(H42M,H42N,H42O), C34C(H34S,H34T,H34U),
 C35C(H35S,H35T,H35U), C36C(H36S,H36T,H36U), C37C(H37V,H37W,H37X), C38C(H38V,
 H38W,H38X), C40C(H40V,H40W,H40X), C41C(H41V,H41W,H41X), C42C(H42V,H42W,H42X),
 C34D(H34G,H34H,H34I), C35D(H35G,H35H,H35I), C36D(H36G,H36H,H36I), C40D(H40G,
 H40H,H40I), C42D(H42G,H42H,H42I), C40G(H40J,H40K,H40L), C42G(H42J,H42K,H42L),
 C37F(H37A,H37B,H37C), C38F(H38A,H38B,H38C), C40F(H40A,H40B,H40C), C41F(H41A,
 H41B,H41C), C34E(H34A,H34B,H34C), C35E(H35A,H35B,H35C), C36E(H36A,H36B,H36C),
 C37E(H37D,H37E,H37F), C38E(H38D,H38E,H38F), C40E(H40D,H40E,H40F), C41E(H41D,
 H41E,H41F), C42E(H42D,H42E,H42F), C34F(H34D,H34E,H34F), C35F(H35D,H35E,H35F),
 C36F(H36D,H36E,H36F)
;
_shelx_shelxl_version_number 2014/7
_olex2_submission_special_instructions 'No special instructions were received'

loop_
_space_group_symop_operation_xyz
'x, y, z'
'-x, -y, -z'

loop_
_atom_site_label
_atom_site_type_symbol
_atom_site_fract_x
_atom_site_fract_y
_atom_site_fract_z
_atom_site_U_iso_or_equiv
_atom_site_adp_type
_atom_site_occupancy
_atom_site_site_symmetry_order
_atom_site_calc_flag
_atom_site_refinement_flags_posn
_atom_site_refinement_flags_adp
_atom_site_refinement_flags_occupancy
_atom_site_disorder_assembly
_atom_site_disorder_group
Br1 Br 0.26692(5) 1.09382(4) 0.63915(3) 0.0548(3) Uani 1 1 d . . . . .
Br2 Br -0.34462(7) 1.16386(5) 0.51226(4) 0.0761(4) Uani 1 1 d . . . . .
Br3 Br -0.58396(7) 0.68626(4) 0.69347(4) 0.0731(3) Uani 1 1 d . . . . .
Si1 Si -0.20613(14) 0.80380(9) 0.66658(8) 0.0386(6) Uani 1 1 d D . . . .
C37 C -0.3016(5) 0.7409(3) 0.6344(3) 0.055(3) Uani 1 1 d D . . . .
H37P H -0.3068 0.7357 0.6051 0.082 Uiso 1 1 calc GR . . . .
H37Q H -0.3511 0.7462 0.6395 0.082 Uiso 1 1 calc GR . . . .
H37R H -0.2976 0.7074 0.6415 0.082 Uiso 1 1 calc GR . . . .
C38 C -0.1965(5) 0.8196(3) 0.7220(3) 0.044(2) Uani 1 1 d D . . . .
H38P H -0.2499 0.8191 0.7255 0.065 Uiso 1 1 calc GR . . . .
H38Q H -0.1521 0.8570 0.7373 0.065 Uiso 1 1 calc GR . . . .
H38R H -0.1822 0.7909 0.7327 0.065 Uiso 1 1 calc GR . . . .
C39 C -0.1094(4) 0.7948(3) 0.6578(3) 0.038(2) Uani 1 1 d D . . . .
C40 C -0.0891(7) 0.7551(5) 0.6805(4) 0.107(5) Uani 1 1 d D . . . .
H40P H -0.1375 0.7189 0.6707 0.161 Uiso 1 1 calc GR . . . .
H40Q H -0.0763 0.7718 0.7103 0.161 Uiso 1 1 calc GR . . . .
H40R H -0.0403 0.7487 0.6753 0.161 Uiso 1 1 calc GR . . . .
C41 C -0.0332(5) 0.8508(4) 0.6743(3) 0.064(3) Uani 1 1 d D . . . .
H41P H 0.0163 0.8441 0.6704 0.096 Uiso 1 1 calc GR . . . .
H41Q H -0.0229 0.8676 0.7038 0.096 Uiso 1 1 calc GR . . . .
H41R H -0.0441 0.8767 0.6592 0.096 Uiso 1 1 calc GR . . . .
C42 C -0.1255(6) 0.7693(5) 0.6119(3) 0.094(4) Uani 1 1 d D . . . .
H42P H -0.1316 0.7967 0.5974 0.141 Uiso 1 1 calc GR . . . .
H42Q H -0.1771 0.7350 0.6007 0.141 Uiso 1 1 calc GR . . . .
H42R H -0.0781 0.7597 0.6081 0.141 Uiso 1 1 calc GR . . . .
O1 O -0.2227(3) 0.8556(2) 0.64944(16) 0.0343(13) Uani 1 1 d . . . . .
O2 O -0.1956(4) 1.0213(2) 0.80547(18) 0.0534(16) Uani 1 1 d . . . . .
O3 O -0.1010(3) 0.9820(2) 0.82165(18) 0.0472(15) Uani 1 1 d . . . . .
N1 N -0.2335(4) 0.9374(3) 0.6847(2) 0.0332(16) Uani 1 1 d . . . . .
N2 N -0.2893(4) 0.8962(3) 0.5768(2) 0.0447(19) Uani 1 1 d . . . . .
N3 N -0.2638(4) 0.8586(4) 0.5623(2) 0.049(2) Uani 1 1 d . . . . .
N4 N -0.2504(5) 0.8204(4) 0.5474(3) 0.067(3) Uani 1 1 d . . . . .
N5 N -0.2827(4) 0.9843(3) 0.7259(2) 0.0406(18) Uani 1 1 d . . . . .
H5 H -0.2833 1.0064 0.7485 0.049 Uiso 1 1 calc R . . . .
N6 N -0.1593(4) 0.9675(3) 0.7564(2) 0.0354(17) Uani 1 1 d . . . . .
N7 N 0.0100(4) 1.0870(3) 0.6970(2) 0.0419(18) Uani 1 1 d . . . . .
H7 H 0.0299 1.1205 0.7155 0.050 Uiso 1 1 calc R . . . .
N8 N -0.4631(4) 0.9918(3) 0.5702(2) 0.052(2) Uani 1 1 d . . . . .
H8 H -0.5176 0.9831 0.5612 0.063 Uiso 1 1 calc R . . . .
N9 N -0.5593(4) 0.8926(3) 0.6903(2) 0.051(2) Uani 1 1 d . . . . .
H9 H -0.6084 0.8918 0.6920 0.061 Uiso 1 1 calc R . . . .
C1 C -0.1801(5) 0.9142(3) 0.6685(3) 0.034(2) Uani 1 1 d . . . . .
H1 H -0.1294 0.9213 0.6919 0.041 Uiso 1 1 calc R . . . .
C2 C -0.1518(4) 0.9433(3) 0.6371(2) 0.033(2) Uani 1 1 d . . . . .
H2 H -0.1322 0.9180 0.6199 0.039 Uiso 1 1 calc R . . . .
C3 C -0.2242(5) 0.9500(3) 0.6073(3) 0.040(2) Uani 1 1 d . . . . .
H3 H -0.1993 0.9748 0.5914 0.048 Uiso 1 1 calc R . . . .
C4 C -0.2722(5) 0.9779(3) 0.6295(3) 0.040(2) Uani 1 1 d . . . . .
H4 H -0.2302 1.0152 0.6490 0.048 Uiso 1 1 calc R . . . .
C5 C -0.3055(5) 0.9416(3) 0.6561(3) 0.037(2) Uani 1 1 d . . . . .
H5A H -0.3453 0.9029 0.6377 0.044 Uiso 1 1 calc R . . . .
C6 C -0.3476(5) 0.9657(3) 0.6857(3) 0.039(2) Uani 1 1 d . . . . .
H6 H -0.3560 0.9993 0.6792 0.046 Uiso 1 1 calc R . . . .
C7 C -0.2218(5) 0.9642(3) 0.7248(3) 0.038(2) Uani 1 1 d . . . . .
C8 C -0.0683(5) 1.0459(3) 0.6878(3) 0.038(2) Uani 1 1 d . . . . .
H8A H -0.1091 1.0494 0.7006 0.045 Uiso 1 1 calc R . . . .
C9 C -0.0789(4) 0.9992(3) 0.6574(3) 0.034(2) Uani 1 1 d . . . . .
C10 C -0.0015(5) 1.0125(3) 0.6479(3) 0.035(2) Uani 1 1 d . . . . .
C11 C 0.0526(5) 1.0677(3) 0.6728(3) 0.038(2) Uani 1 1 d . . . . .
C12 C 0.1335(5) 1.0930(3) 0.6709(3) 0.041(2) Uani 1 1 d . . . . .
H12 H 0.1700 1.1304 0.6877 0.049 Uiso 1 1 calc R . . . .
C13 C 0.1572(5) 1.0611(3) 0.6436(3) 0.038(2) Uani 1 1 d . . . . .
C14 C 0.1076(5) 1.0065(3) 0.6191(3) 0.039(2) Uani 1 1 d . . . . .
H14 H 0.1282 0.9861 0.6011 0.047 Uiso 1 1 calc R . . . .
C15 C 0.0273(5) 0.9817(3) 0.6210(3) 0.037(2) Uani 1 1 d . . . . .
H15 H -0.0080 0.9441 0.6042 0.044 Uiso 1 1 calc R . . . .
C16 C -0.4241(5) 0.9663(4) 0.5942(3) 0.050(2) Uani 1 1 d . . . . .
H16 H -0.4521 0.9366 0.6039 0.059 Uiso 1 1 calc R . . . .
C17 C -0.3394(5) 0.9897(3) 0.6020(3) 0.042(2) Uani 1 1 d . . . . .
C18 C -0.3238(5) 1.0320(3) 0.5817(3) 0.039(2) Uani 1 1 d . . . . .
C19 C -0.4026(5) 1.0332(4) 0.5626(3) 0.048(2) Uani 1 1 d . . . . .
C20 C -0.4106(6) 1.0715(4) 0.5409(3) 0.052(3) Uani 1 1 d . . . . .
H20 H -0.4639 1.0716 0.5280 0.062 Uiso 1 1 calc R . . . .
C21 C -0.3382(6) 1.1087(4) 0.5393(3) 0.054(3) Uani 1 1 d . . . . .
C22 C -0.2589(6) 1.1082(4) 0.5570(3) 0.052(2) Uani 1 1 d . . . . .
H22 H -0.2101 1.1338 0.5541 0.062 Uiso 1 1 calc R . . . .
C23 C -0.2521(5) 1.0701(3) 0.5787(3) 0.042(2) Uani 1 1 d . . . . .
H23 H -0.1985 1.0703 0.5914 0.050 Uiso 1 1 calc R . . . .
C24 C -0.4976(5) 0.9376(4) 0.6877(3) 0.049(2) Uani 1 1 d . . . . .
H24 H -0.5011 0.9729 0.6875 0.059 Uiso 1 1 calc R . . . .
C25 C -0.4298(5) 0.9244(3) 0.6854(3) 0.042(2) Uani 1 1 d . . . . .
C26 C -0.4508(5) 0.8680(3) 0.6866(2) 0.036(2) Uani 1 1 d . . . . .
C27 C -0.5324(5) 0.8487(3) 0.6898(2) 0.036(2) Uani 1 1 d . . . . .
C28 C -0.5734(5) 0.7961(3) 0.6921(3) 0.044(2) Uani 1 1 d . . . . .
H28 H -0.6278 0.7852 0.6950 0.053 Uiso 1 1 calc R . . . .
C29 C -0.5327(5) 0.7599(3) 0.6901(3) 0.047(2) Uani 1 1 d . . . . .
C30 C -0.4515(5) 0.7758(4) 0.6857(3) 0.050(2) Uani 1 1 d . . . . .
H30 H -0.4248 0.7497 0.6839 0.060 Uiso 1 1 calc R . . . .
C31 C -0.4119(5) 0.8291(4) 0.6841(3) 0.042(2) Uani 1 1 d . . . . .
H31 H -0.3574 0.8399 0.6812 0.051 Uiso 1 1 calc R . . . .
C32 C -0.1565(5) 0.9931(3) 0.7949(3) 0.038(2) Uani 1 1 d . . . . .
C33 C -0.0810(6) 1.0043(4) 0.8666(3) 0.062(3) Uani 1 1 d . . . . .
C34 C -0.0215(7) 0.9769(5) 0.8832(3) 0.076(3) Uani 1 1 d . . . . .
H34M H 0.0263 0.9866 0.8727 0.114 Uiso 1 1 calc GR . . . .
H34N H -0.0517 0.9357 0.8741 0.114 Uiso 1 1 calc GR . . . .
H34O H -0.0012 0.9908 0.9135 0.114 Uiso 1 1 calc GR . . . .
C35 C -0.0353(7) 1.0684(4) 0.8806(3) 0.081(3) Uani 1 1 d . . . . .
H35M H -0.0736 1.0854 0.8692 0.122 Uiso 1 1 calc GR . . . .
H35N H 0.0133 1.0784 0.8706 0.122 Uiso 1 1 calc GR . . . .
H35O H -0.0161 1.0827 0.9109 0.122 Uiso 1 1 calc GR . . . .
C36 C -0.1583(7) 0.9853(5) 0.8797(3) 0.085(4) Uani 1 1 d . . . . .
H36M H -0.1916 0.9451 0.8650 0.128 Uiso 1 1 calc GR . . . .
H36N H -0.1920 1.0074 0.8728 0.128 Uiso 1 1 calc GR . . . .
H36O H -0.1415 0.9912 0.9096 0.128 Uiso 1 1 calc GR . . . .
Br1A Br -0.54992(5) 0.82749(4) 0.37900(4) 0.0608(3) Uani 1 1 d . . . . .
Br2A Br 0.17168(7) 1.07539(4) 0.50180(4) 0.0720(3) Uani 1 1 d . . . . .
Br3A Br 0.13860(7) 0.55644(4) 0.56114(4) 0.0745(3) Uani 1 1 d . . . . .
Si1A Si -0.24890(15) 0.60357(10) 0.48756(8) 0.0411(6) Uani 1 1 d . . . . .
O1A O -0.1970(3) 0.6615(2) 0.47757(16) 0.0358(13) Uani 1 1 d . . . . .
O2A O -0.1727(4) 0.5536(2) 0.32173(19) 0.0584(18) Uani 1 1 d . . . . .
O3A O -0.3122(4) 0.5247(3) 0.3099(2) 0.069(2) Uani 1 1 d . . . . .
N1A N -0.1520(4) 0.6765(3) 0.4215(2) 0.0304(16) Uani 1 1 d . . . . .
N2A N -0.0927(5) 0.7808(3) 0.5153(2) 0.0417(18) Uani 1 1 d . . . . .
N3A N -0.0381(5) 0.8246(4) 0.5402(3) 0.051(2) Uani 1 1 d . . . . .
N4A N 0.0125(6) 0.8625(4) 0.5668(3) 0.070(3) Uani 1 1 d . . . . .
N5A N -0.0810(4) 0.6430(3) 0.3870(2) 0.0368(17) Uani 1 1 d . . . . .
H5AA H -0.0705 0.6192 0.3693 0.044 Uiso 1 1 calc R . . . .
N6A N -0.2321(4) 0.5978(3) 0.3641(2) 0.0358(17) Uani 1 1 d . . . . .
N7A N -0.3082(4) 0.7592(3) 0.3537(2) 0.0388(17) Uani 1 1 d . . . . .
H7A H -0.3133 0.7589 0.3279 0.047 Uiso 1 1 calc R . . . .
N8A N 0.1548(4) 0.8722(3) 0.5137(2) 0.0475(19) Uani 1 1 d . . . . .
H8AA H 0.2048 0.8807 0.5312 0.057 Uiso 1 1 calc R . . . .
N9A N 0.1882(4) 0.6858(3) 0.4624(2) 0.0448(19) Uani 1 1 d . . . . .
H9A H 0.2419 0.6943 0.4656 0.054 Uiso 1 1 calc R . . . .
C1A C -0.2149(5) 0.6780(3) 0.4410(2) 0.0307(19) Uani 1 1 d . . . . .
H1A H -0.2718 0.6514 0.4216 0.037 Uiso 1 1 calc R . . . .
C2A C -0.2131(4) 0.7379(3) 0.4529(2) 0.0284(19) Uani 1 1 d . . . . .
H2A H -0.2431 0.7402 0.4739 0.034 Uiso 1 1 calc R . . . .
C3A C -0.1224(5) 0.7836(3) 0.4732(3) 0.038(2) Uani 1 1 d . . . . .
H3A H -0.1245 0.8216 0.4749 0.046 Uiso 1 1 calc R . . . .
C4A C -0.0611(4) 0.7751(3) 0.4489(2) 0.0308(19) Uani 1 1 d . . . . .
H4A H -0.0827 0.7780 0.4206 0.037 Uiso 1 1 calc R . . . .
C5A C -0.0644(5) 0.7157(3) 0.4442(3) 0.034(2) Uani 1 1 d . . . . .
H5AB H -0.0469 0.7109 0.4722 0.041 Uiso 1 1 calc R . . . .
C6A C -0.0153(5) 0.6948(3) 0.4175(3) 0.033(2) Uani 1 1 d . . . . .
H6A H 0.0053 0.7229 0.4029 0.040 Uiso 1 1 calc R . . . .
C7A C -0.1585(5) 0.6354(3) 0.3886(3) 0.0314(19) Uani 1 1 d . . . . .
C8A C -0.2518(5) 0.7432(3) 0.3778(3) 0.034(2) Uani 1 1 d . . . . .
H8AB H -0.2131 0.7296 0.3689 0.041 Uiso 1 1 calc R . . . .
C9A C -0.2601(4) 0.7499(3) 0.4161(3) 0.031(2) Uani 1 1 d . . . . .
C10A C -0.3266(5) 0.7703(3) 0.4156(3) 0.032(2) Uani 1 1 d . . . . .
C11A C -0.3548(5) 0.7757(3) 0.3761(3) 0.036(2) Uani 1 1 d . . . . .
C12A C -0.4208(5) 0.7936(3) 0.3643(3) 0.042(2) Uani 1 1 d . . . . .
H12A H -0.4387 0.7976 0.3376 0.051 Uiso 1 1 calc R . . . .
C13A C -0.4568(5) 0.8047(3) 0.3933(3) 0.042(2) Uani 1 1 d . . . . .
C14A C -0.4321(5) 0.8010(3) 0.4333(3) 0.043(2) Uani 1 1 d . . . . .
H14A H -0.4592 0.8107 0.4526 0.051 Uiso 1 1 calc R . . . .
C15A C -0.3666(5) 0.7828(3) 0.4444(3) 0.037(2) Uani 1 1 d . . . . .
H15A H -0.3494 0.7791 0.4712 0.044 Uiso 1 1 calc R . . . .
C16A C 0.0934(5) 0.8194(3) 0.4960(3) 0.043(2) Uani 1 1 d . . . . .
H16A H 0.0981 0.7862 0.5013 0.052 Uiso 1 1 calc R . . . .
C17A C 0.0241(5) 0.8203(3) 0.4698(2) 0.034(2) Uani 1 1 d . . . . .
C18A C 0.0451(5) 0.8797(3) 0.4717(3) 0.038(2) Uani 1 1 d . . . . .
C19A C 0.1260(5) 0.9101(3) 0.4996(3) 0.044(2) Uani 1 1 d . . . . .
C20A C 0.1649(6) 0.9681(4) 0.5095(3) 0.052(2) Uani 1 1 d . . . . .
H20A H 0.2195 0.9886 0.5290 0.062 Uiso 1 1 calc R . . . .
C21A C 0.1199(6) 0.9949(3) 0.4894(3) 0.052(3) Uani 1 1 d . . . . .
C22A C 0.0394(6) 0.9663(4) 0.4616(3) 0.049(2) Uani 1 1 d . . . . .
H22A H 0.0105 0.9863 0.4488 0.059 Uiso 1 1 calc R . . . .
C23A C 0.0017(5) 0.9087(3) 0.4528(3) 0.044(2) Uani 1 1 d . . . . .
H23A H -0.0537 0.8887 0.4339 0.053 Uiso 1 1 calc R . . . .
C24A C 0.1370(5) 0.7033(3) 0.4375(3) 0.040(2) Uani 1 1 d . . . . .
H24A H 0.1540 0.7260 0.4207 0.048 Uiso 1 1 calc R . . . .
C25A C 0.0575(5) 0.6835(3) 0.4403(2) 0.034(2) Uani 1 1 d . . . . .
C26A C 0.0595(5) 0.6506(3) 0.4690(3) 0.034(2) Uani 1 1 d . . . . .
C27A C 0.1438(5) 0.6535(3) 0.4815(3) 0.036(2) Uani 1 1 d . . . . .
C28A C 0.1671(5) 0.6260(3) 0.5091(3) 0.049(2) Uani 1 1 d . . . . .
H28A H 0.2232 0.6283 0.5180 0.058 Uiso 1 1 calc R . . . .
C29A C 0.1080(6) 0.5957(3) 0.5231(3) 0.047(2) Uani 1 1 d . . . . .
C30A C 0.0255(5) 0.5919(4) 0.5110(3) 0.050(2) Uani 1 1 d . . . . .
H30A H -0.0141 0.5699 0.5215 0.060 Uiso 1 1 calc R . . . .
C31A C 0.0006(5) 0.6190(3) 0.4844(3) 0.040(2) Uani 1 1 d . . . . .
H31A H -0.0557 0.6166 0.4764 0.048 Uiso 1 1 calc R . . . .
C32A C -0.2327(6) 0.5586(4) 0.3315(3) 0.045(2) Uani 1 1 d . . . . .
C33A C -0.3361(7) 0.4770(5) 0.2736(4) 0.096(4) Uani 1 1 d . . . . .
C34A C -0.4289(8) 0.4502(7) 0.2599(5) 0.216(12) Uani 1 1 d . . . . .
H34P H -0.4525 0.4780 0.2544 0.324 Uiso 1 1 calc GR . . . .
H34Q H -0.4470 0.4363 0.2817 0.324 Uiso 1 1 calc GR . . . .
H34R H -0.4487 0.4185 0.2346 0.324 Uiso 1 1 calc GR . . . .
C35A C -0.3019(8) 0.4918(6) 0.2414(4) 0.127(6) Uani 1 1 d . . . . .
H35P H -0.2421 0.4981 0.2494 0.190 Uiso 1 1 calc GR . . . .
H35Q H -0.3082 0.5264 0.2376 0.190 Uiso 1 1 calc GR . . . .
H35R H -0.3322 0.4609 0.2153 0.190 Uiso 1 1 calc GR . . . .
C36A C -0.3006(13) 0.4371(6) 0.2889(6) 0.197(10) Uani 1 1 d . . . . .
H36P H -0.3315 0.4205 0.3062 0.295 Uiso 1 1 calc GR . . . .
H36Q H -0.2411 0.4579 0.3052 0.295 Uiso 1 1 calc GR . . . .
H36R H -0.3061 0.4069 0.2652 0.295 Uiso 1 1 calc GR . . . .
C37A C -0.1736(6) 0.6083(4) 0.5363(3) 0.057(3) Uani 1 1 d . . . . .
H37S H -0.1560 0.6453 0.5565 0.085 Uiso 1 1 calc GR . . . .
H37T H -0.1242 0.6034 0.5306 0.085 Uiso 1 1 calc GR . . . .
H37U H -0.2008 0.5785 0.5475 0.085 Uiso 1 1 calc GR . . . .
C38A C -0.2699(6) 0.5408(3) 0.4439(3) 0.056(3) Uani 1 1 d . . . . .
H38S H -0.3064 0.5419 0.4185 0.085 Uiso 1 1 calc GR . . . .
H38T H -0.2977 0.5062 0.4503 0.085 Uiso 1 1 calc GR . . . .
H38U H -0.2167 0.5414 0.4400 0.085 Uiso 1 1 calc GR . . . .
C39A C -0.3486(5) 0.6062(3) 0.4960(3) 0.042(2) Uani 1 1 d . . . . .
C40A C -0.4000(6) 0.5492(4) 0.5011(4) 0.075(3) Uani 1 1 d . . . . .
H40S H -0.3636 0.5396 0.5216 0.113 Uiso 1 1 calc GR . . . .
H40T H -0.4219 0.5195 0.4744 0.113 Uiso 1 1 calc GR . . . .
H40U H -0.4469 0.5525 0.5103 0.113 Uiso 1 1 calc GR . . . .
C41A C -0.4025(5) 0.6159(4) 0.4592(3) 0.054(3) Uani 1 1 d . . . . .
H41S H -0.4202 0.5837 0.4344 0.082 Uiso 1 1 calc GR . . . .
H41T H -0.3694 0.6505 0.4544 0.082 Uiso 1 1 calc GR . . . .
H41U H -0.4521 0.6197 0.4652 0.082 Uiso 1 1 calc GR . . . .
C42A C -0.3287(5) 0.6529(4) 0.5351(3) 0.058(3) Uani 1 1 d . . . . .
H42S H -0.2909 0.6887 0.5338 0.087 Uiso 1 1 calc GR . . . .
H42T H -0.3014 0.6438 0.5592 0.087 Uiso 1 1 calc GR . . . .
H42U H -0.3809 0.6563 0.5378 0.087 Uiso 1 1 calc GR . . . .
Br1B Br 0.81963(6) 1.14402(4) 0.70247(3) 0.0575(3) Uani 1 1 d . . . . .
Br2B Br 0.34809(8) 1.36069(4) 0.74409(4) 0.0759(3) Uani 1 1 d . . . . .
Br3B Br 0.01539(8) 0.79173(6) 0.82679(4) 0.0906(4) Uani 1 1 d . . . . .
Si1B Si 0.43385(17) 0.94166(12) 0.82502(10) 0.0623(8) Uani 1 1 d . . . . .
O1B O 0.4057(3) 0.9885(2) 0.80677(18) 0.0457(15) Uani 1 1 d . . . . .
O2B O 0.1655(4) 0.8667(2) 0.6367(2) 0.0597(18) Uani 1 1 d . . . . .
O3B O 0.2358(3) 0.8131(2) 0.65550(17) 0.0408(14) Uani 1 1 d . . . . .
N1B N 0.3176(4) 0.9879(3) 0.7454(2) 0.0369(17) Uani 1 1 d . . . . .
N2B N 0.4238(6) 1.1088(4) 0.8299(3) 0.058(3) Uani 1 1 d . U . . .
N5B N 0.1945(4) 0.9549(3) 0.6986(2) 0.0401(18) Uani 1 1 d . . . . .
H5B H 0.1552 0.9358 0.6745 0.048 Uiso 1 1 calc R . . . .
N6B N 0.2836(4) 0.9024(3) 0.6951(2) 0.0373(17) Uani 1 1 d . . . . .
N7B N 0.4867(4) 1.0644(3) 0.6713(2) 0.0430(18) Uani 1 1 d . . . . .
H7B H 0.4681 1.0597 0.6446 0.052 Uiso 1 1 calc R . . . .
N8B N 0.2143(4) 1.1745(3) 0.7840(2) 0.051(2) Uani 1 1 d . . . . .
H8B H 0.1734 1.1809 0.7918 0.062 Uiso 1 1 calc R . . . .
N9B N 0.0083(4) 0.9626(3) 0.7675(2) 0.0444(19) Uani 1 1 d . . . . .
H9B H -0.0376 0.9659 0.7711 0.053 Uiso 1 1 calc R . . . .
N3B N 0.4200(7) 1.1510(8) 0.8498(5) 0.081(5) Uani 0.715(11) 1 d . . P A 1
N4B N 0.4231(11) 1.1955(9) 0.8740(6) 0.138(8) Uani 0.715(11) 1 d . . P A 1
N3BD N 0.478(2) 1.1135(9) 0.8541(11) 0.047(7) Uani 0.285(11) 1 d . U P A 2
N4BD N 0.5321(19) 1.1170(12) 0.8797(11) 0.074(9) Uani 0.285(11) 1 d . U P A 2
C1B C 0.4031(5) 0.9978(3) 0.7683(3) 0.044(2) Uani 1 1 d . . . . .
H1B H 0.4217 0.9707 0.7522 0.053 Uiso 1 1 calc R . . . .
C2B C 0.4614(5) 1.0586(3) 0.7736(3) 0.040(2) Uani 1 1 d . . . . .
H2B H 0.5140 1.0682 0.7966 0.048 Uiso 1 1 calc R . . . .
C3B C 0.4234(5) 1.1024(4) 0.7865(3) 0.042(2) Uani 1 1 d . . . . .
H3B H 0.4599 1.1396 0.7851 0.050 Uiso 1 1 calc R . . . .
C4B C 0.3336(4) 1.0867(3) 0.7587(3) 0.035(2) Uani 1 1 d . . . . .
H4B H 0.3355 1.0821 0.7298 0.042 Uiso 1 1 calc R . . . .
C5B C 0.2802(5) 1.0280(3) 0.7600(3) 0.040(2) Uani 1 1 d . . . . .
H5BA H 0.2797 1.0297 0.7888 0.048 Uiso 1 1 calc R . . . .
C6B C 0.1891(4) 0.9997(3) 0.7294(3) 0.038(2) Uani 1 1 d . . . . .
H6B H 0.1762 1.0275 0.7159 0.046 Uiso 1 1 calc R . . . .
C7B C 0.2648(5) 0.9457(3) 0.7106(3) 0.035(2) Uani 1 1 d . . . . .
C8B C 0.4380(5) 1.0529(3) 0.6963(3) 0.041(2) Uani 1 1 d . . . . .
H8BA H 0.3783 1.0389 0.6873 0.049 Uiso 1 1 calc R . . . .
C9B C 0.4866(5) 1.0644(3) 0.7358(3) 0.038(2) Uani 1 1 d . . . . .
C10B C 0.5724(5) 1.0838(3) 0.7355(3) 0.037(2) Uani 1 1 d . . . . .
C11B C 0.5695(5) 1.0843(3) 0.6950(3) 0.040(2) Uani 1 1 d . . . . .
C12B C 0.6423(5) 1.1021(3) 0.6833(3) 0.042(2) Uani 1 1 d . . . . .
H12B H 0.6404 1.1030 0.6560 0.051 Uiso 1 1 calc R . . . .
C13B C 0.7177(5) 1.1183(3) 0.7151(3) 0.043(2) Uani 1 1 d . . . . .
C14B C 0.7226(5) 1.1168(3) 0.7551(3) 0.041(2) Uani 1 1 d . . . . .
H14B H 0.7757 1.1278 0.7753 0.049 Uiso 1 1 calc R . . . .
C15B C 0.6497(5) 1.0993(3) 0.7655(3) 0.043(2) Uani 1 1 d . . . . .
H15B H 0.6522 1.0979 0.7927 0.052 Uiso 1 1 calc R . . . .
C16B C 0.2304(5) 1.1262(4) 0.7820(3) 0.054(3) Uani 1 1 d . . . . .
H16B H 0.1992 1.0946 0.7890 0.065 Uiso 1 1 calc R . . . .
C17B C 0.2988(5) 1.1307(3) 0.7684(3) 0.042(2) Uani 1 1 d . . . . .
C18B C 0.3268(5) 1.1859(3) 0.7624(3) 0.041(2) Uani 1 1 d . . . . .
C19B C 0.2718(5) 1.2111(4) 0.7719(3) 0.044(2) Uani 1 1 d . . . . .
C20B C 0.2773(6) 1.2636(3) 0.7680(3) 0.051(3) Uani 1 1 d . . . . .
H20B H 0.2397 1.2801 0.7747 0.061 Uiso 1 1 calc R . . . .
C21B C 0.3407(6) 1.2904(4) 0.7537(3) 0.054(3) Uani 1 1 d . . . . .
C22B C 0.3985(6) 1.2672(4) 0.7453(3) 0.051(2) Uani 1 1 d . . . . .
H22B H 0.4435 1.2880 0.7371 0.062 Uiso 1 1 calc R . . . .
C23B C 0.3906(5) 1.2150(3) 0.7487(3) 0.044(2) Uani 1 1 d . . . . .
H23B H 0.4283 1.1988 0.7419 0.052 Uiso 1 1 calc R . . . .
C24B C 0.0560(5) 0.9913(3) 0.7476(3) 0.043(2) Uani 1 1 d . . . . .
H24B H 0.0435 1.0175 0.7347 0.051 Uiso 1 1 calc R . . . .
C25B C 0.1242(5) 0.9778(3) 0.7486(3) 0.036(2) Uani 1 1 d . . . . .
C26B C 0.1175(5) 0.9363(4) 0.7705(3) 0.042(2) Uani 1 1 d . . . . .
C27B C 0.0442(5) 0.9270(4) 0.7812(3) 0.042(2) Uani 1 1 d . . . . .
C28B C 0.0132(5) 0.8857(4) 0.7997(3) 0.050(2) Uani 1 1 d . . . . .
H28B H -0.0369 0.8803 0.8067 0.060 Uiso 1 1 calc R . . . .
C29B C 0.0589(6) 0.8535(4) 0.8070(3) 0.059(3) Uani 1 1 d . . . . .
C30B C 0.1336(6) 0.8625(4) 0.7981(3) 0.059(3) Uani 1 1 d . . . . .
H30B H 0.1646 0.8401 0.8046 0.070 Uiso 1 1 calc R . . . .
C31B C 0.1639(5) 0.9035(4) 0.7799(3) 0.048(2) Uani 1 1 d . . . . .
H31B H 0.2151 0.9094 0.7738 0.058 Uiso 1 1 calc R . . . .
C32B C 0.2222(5) 0.8616(4) 0.6610(3) 0.039(2) Uani 1 1 d . . . . .
C33B C 0.1753(5) 0.7610(3) 0.6232(3) 0.039(2) Uani 1 1 d . . . . .
C34B C 0.1684(6) 0.7670(4) 0.5810(3) 0.055(3) Uani 1 1 d . . . . .
H34J H 0.2237 0.7765 0.5771 0.082 Uiso 1 1 calc GR . . . .
H34K H 0.1483 0.7972 0.5781 0.082 Uiso 1 1 calc GR . . . .
H34L H 0.1287 0.7313 0.5602 0.082 Uiso 1 1 calc GR . . . .
C35B C 0.2110(5) 0.7168(3) 0.6305(3) 0.050(2) Uani 1 1 d . . . . .
H35J H 0.2171 0.7155 0.6590 0.075 Uiso 1 1 calc GR . . . .
H35K H 0.2660 0.7269 0.6263 0.075 Uiso 1 1 calc GR . . . .
H35L H 0.1727 0.6797 0.6111 0.075 Uiso 1 1 calc GR . . . .
C36B C 0.0904(5) 0.7457(4) 0.6308(3) 0.059(3) Uani 1 1 d . . . . .
H36J H 0.0501 0.7102 0.6099 0.088 Uiso 1 1 calc GR . . . .
H36K H 0.0699 0.7759 0.6290 0.088 Uiso 1 1 calc GR . . . .
H36L H 0.0969 0.7411 0.6584 0.088 Uiso 1 1 calc GR . . . .
C37B C 0.3782(6) 0.8706(4) 0.7862(3) 0.057(3) Uani 1 1 d . . . . .
H37M H 0.3939 0.8713 0.7610 0.086 Uiso 1 1 calc GR . . . .
H37N H 0.3174 0.8601 0.7795 0.086 Uiso 1 1 calc GR . . . .
H37O H 0.3940 0.8429 0.7975 0.086 Uiso 1 1 calc GR . . . .
C38B C 0.3950(6) 0.9438(4) 0.8734(3) 0.067(3) Uani 1 1 d . . . . .
H38M H 0.3361 0.9397 0.8654 0.101 Uiso 1 1 calc GR . . . .
H38N H 0.4295 0.9799 0.8950 0.101 Uiso 1 1 calc GR . . . .
H38O H 0.3998 0.9127 0.8840 0.101 Uiso 1 1 calc GR . . . .
C39B C 0.5498(7) 0.9633(5) 0.8409(4) 0.085(4) Uani 1 1 d . . . . .
C40B C 0.5733(8) 0.9240(6) 0.8649(4) 0.119(5) Uani 1 1 d . . . . .
H40M H 0.5513 0.8854 0.8460 0.178 Uiso 1 1 calc GR . . . .
H40N H 0.5488 0.9240 0.8874 0.178 Uiso 1 1 calc GR . . . .
H40O H 0.6346 0.9377 0.8764 0.178 Uiso 1 1 calc GR . . . .
C41B C 0.5937(7) 1.0254(5) 0.8714(4) 0.114(5) Uani 1 1 d . . . . .
H41M H 0.5773 1.0266 0.8965 0.171 Uiso 1 1 calc GR . . . .
H41N H 0.5762 1.0509 0.8579 0.171 Uiso 1 1 calc GR . . . .
H41O H 0.6548 1.0372 0.8787 0.171 Uiso 1 1 calc GR . . . .
C42B C 0.5744(6) 0.9567(5) 0.8017(3) 0.074(3) Uani 1 1 d . . . . .
H42M H 0.5740 0.9886 0.7911 0.111 Uiso 1 1 calc GR . . . .
H42N H 0.5341 0.9212 0.7808 0.111 Uiso 1 1 calc GR . . . .
H42O H 0.6309 0.9562 0.8079 0.111 Uiso 1 1 calc GR . . . .
Br1C Br 1.09608(6) 1.21729(4) 0.67572(3) 0.0555(3) Uani 1 1 d . . . . .
Br2C Br 0.62908(7) 1.21799(5) 0.85073(3) 0.0695(3) Uani 1 1 d . . . . .
Br3C Br 0.51620(6) 1.60563(4) 0.61332(3) 0.0569(3) Uani 1 1 d . . . . .
Si1C Si 0.86331(16) 1.49029(11) 0.62263(9) 0.0543(7) Uani 1 1 d . . . . .
O1C O 0.8139(3) 1.4526(2) 0.64870(17) 0.0402(14) Uani 1 1 d . . . . .
O2C O 0.5169(3) 1.2932(2) 0.51695(17) 0.0458(15) Uani 1 1 d . . . . .
O3C O 0.6180(3) 1.2806(2) 0.49204(17) 0.0340(13) Uani 1 1 d . . . . .
N1C N 0.6980(4) 1.3682(3) 0.6299(2) 0.0363(17) Uani 1 1 d . . . . .
N2C N 0.8170(5) 1.4418(3) 0.7352(3) 0.057(2) Uani 1 1 d . . . . .
N3C N 0.8913(8) 1.4680(4) 0.7511(3) 0.076(3) Uani 1 1 d . . . . .
N4C N 0.9638(7) 1.4986(5) 0.7674(3) 0.114(4) Uani 1 1 d . . . . .
N5C N 0.5632(4) 1.3319(2) 0.5985(2) 0.0355(17) Uani 1 1 d . . . . .
H5C H 0.5153 1.3155 0.5781 0.043 Uiso 1 1 calc R . . . .
N6C N 0.6563(4) 1.3252(3) 0.5587(2) 0.0307(16) Uani 1 1 d . . . . .
N7C N 0.7935(4) 1.2257(3) 0.6310(2) 0.0401(18) Uani 1 1 d . . . . .
H7C H 0.7615 1.1903 0.6165 0.048 Uiso 1 1 calc R . . . .
N8C N 0.6033(5) 1.3773(3) 0.7803(2) 0.054(2) Uani 1 1 d . . . . .
H8C H 0.5800 1.3945 0.7955 0.064 Uiso 1 1 calc R . . . .
N9C N 0.4203(4) 1.4193(3) 0.6583(2) 0.0446(19) Uani 1 1 d . . . . .
H9C H 0.3762 1.4206 0.6654 0.054 Uiso 1 1 calc R . . . .
C1C C 0.7874(4) 1.3926(3) 0.6382(3) 0.036(2) Uani 1 1 d . . . . .
H1C H 0.8016 1.3783 0.6130 0.043 Uiso 1 1 calc R . . . .
C2C C 0.8322(5) 1.3766(3) 0.6746(2) 0.034(2) Uani 1 1 d . . . . .
H2C H 0.8922 1.4038 0.6856 0.040 Uiso 1 1 calc R . . . .
C3C C 0.7942(5) 1.3826(3) 0.7108(3) 0.043(2) Uani 1 1 d . . . . .
H3C H 0.8159 1.3632 0.7300 0.051 Uiso 1 1 calc R . . . .
C4C C 0.6970(5) 1.3548(3) 0.6960(3) 0.037(2) Uani 1 1 d . . . . .
H4C H 0.6817 1.3141 0.6814 0.044 Uiso 1 1 calc R . . . .
C5C C 0.6634(5) 1.3791(3) 0.6636(3) 0.038(2) Uani 1 1 d . . . . .
H5CA H 0.6810 1.4207 0.6758 0.045 Uiso 1 1 calc R . . . .
C6C C 0.5668(4) 1.3513(3) 0.6410(3) 0.034(2) Uani 1 1 d . . . . .
H6C H 0.5422 1.3177 0.6501 0.041 Uiso 1 1 calc R . . . .
C7C C 0.6382(5) 1.3406(3) 0.5922(3) 0.032(2) Uani 1 1 d . . . . .
C8C C 0.7667(5) 1.2691(3) 0.6373(3) 0.040(2) Uani 1 1 d . . . . .
H8CA H 0.7101 1.2653 0.6266 0.048 Uiso 1 1 calc R . . . .
C9C C 0.8318(5) 1.3187(3) 0.6608(2) 0.033(2) Uani 1 1 d . . . . .
C10C C 0.9045(5) 1.3048(3) 0.6703(2) 0.035(2) Uani 1 1 d . . . . .
C11C C 0.8788(5) 1.2462(3) 0.6508(3) 0.038(2) Uani 1 1 d . . . . .
C12C C 0.9334(5) 1.2190(3) 0.6520(3) 0.042(2) Uani 1 1 d . . . . .
H12C H 0.9150 1.1796 0.6388 0.050 Uiso 1 1 calc R . . . .
C13C C 1.0169(5) 1.2525(4) 0.6737(3) 0.041(2) Uani 1 1 d . . . . .
C14C C 1.0467(5) 1.3098(4) 0.6936(3) 0.040(2) Uani 1 1 d . . . . .
H14C H 1.1049 1.3306 0.7081 0.048 Uiso 1 1 calc R . . . .
C15C C 0.9905(5) 1.3368(3) 0.6923(2) 0.038(2) Uani 1 1 d . . . . .
H15C H 1.0097 1.3761 0.7060 0.046 Uiso 1 1 calc R . . . .
C16C C 0.6265(5) 1.3909(4) 0.7475(3) 0.049(2) Uani 1 1 d . . . . .
H16C H 0.6197 1.4210 0.7378 0.059 Uiso 1 1 calc R . . . .
C17C C 0.6606(5) 1.3554(3) 0.7308(3) 0.039(2) Uani 1 1 d . . . . .
C18C C 0.6573(5) 1.3162(3) 0.7543(2) 0.038(2) Uani 1 1 d . . . . .
C19C C 0.6229(5) 1.3321(4) 0.7852(3) 0.046(2) Uani 1 1 d . . . . .
C20C C 0.6111(5) 1.3022(4) 0.8148(3) 0.053(3) Uani 1 1 d . . . . .
H20C H 0.5873 1.3119 0.8356 0.063 Uiso 1 1 calc R . . . .
C21C C 0.6377(6) 1.2581(4) 0.8103(3) 0.050(2) Uani 1 1 d . . . . .
C22C C 0.6705(6) 1.2414(4) 0.7806(3) 0.054(3) Uani 1 1 d . . . . .
H22C H 0.6869 1.2102 0.7796 0.064 Uiso 1 1 calc R . . . .
C23C C 0.6797(6) 1.2700(3) 0.7518(3) 0.050(2) Uani 1 1 d . . . . .
H23C H 0.7012 1.2582 0.7305 0.060 Uiso 1 1 calc R . . . .
C24C C 0.4481(5) 1.3760(3) 0.6570(3) 0.043(2) Uani 1 1 d . . . . .
H24C H 0.4206 1.3417 0.6623 0.052 Uiso 1 1 calc R . . . .
C25C C 0.5204(5) 1.3891(3) 0.6472(2) 0.035(2) Uani 1 1 d . . . . .
C26C C 0.5365(5) 1.4431(3) 0.6399(2) 0.0320(19) Uani 1 1 d . . . . .
C27C C 0.4719(5) 1.4599(3) 0.6469(3) 0.038(2) Uani 1 1 d . . . . .
C28C C 0.4671(5) 1.5091(3) 0.6402(3) 0.042(2) Uani 1 1 d . . . . .
H28C H 0.4241 1.5210 0.6456 0.050 Uiso 1 1 calc R . . . .
C29C C 0.5252(5) 1.5400(3) 0.6258(3) 0.043(2) Uani 1 1 d . . . . .
C30C C 0.5906(5) 1.5247(3) 0.6187(3) 0.044(2) Uani 1 1 d . . . . .
H30C H 0.6309 1.5479 0.6091 0.053 Uiso 1 1 calc R . . . .
C31C C 0.5967(5) 1.4763(3) 0.6255(3) 0.041(2) Uani 1 1 d . . . . .
H31C H 0.6406 1.4653 0.6205 0.049 Uiso 1 1 calc R . . . .
C32C C 0.5905(5) 1.2991(3) 0.5225(3) 0.033(2) Uani 1 1 d . . . . .
C33C C 0.5633(5) 1.2578(3) 0.4482(3) 0.038(2) Uani 1 1 d . . . . .
C34C C 0.6183(5) 1.2391(4) 0.4261(3) 0.050(2) Uani 1 1 d . . . . .
H34S H 0.6302 1.2089 0.4355 0.075 Uiso 1 1 calc GR . . . .
H34T H 0.6711 1.2712 0.4322 0.075 Uiso 1 1 calc GR . . . .
H34U H 0.5891 1.2250 0.3961 0.075 Uiso 1 1 calc GR . . . .
C35C C 0.4851(5) 1.2064(3) 0.4420(3) 0.055(3) Uani 1 1 d . . . . .
H35S H 0.4460 1.2187 0.4533 0.082 Uiso 1 1 calc GR . . . .
H35T H 0.5012 1.1811 0.4563 0.082 Uiso 1 1 calc GR . . . .
H35U H 0.4579 1.1862 0.4124 0.082 Uiso 1 1 calc GR . . . .
C36C C 0.5431(6) 1.3035(4) 0.4352(3) 0.052(2) Uani 1 1 d . . . . .
H36S H 0.5953 1.3361 0.4412 0.078 Uiso 1 1 calc GR . . . .
H36T H 0.5080 1.3147 0.4505 0.078 Uiso 1 1 calc GR . . . .
H36U H 0.5127 1.2899 0.4055 0.078 Uiso 1 1 calc GR . . . .
C37C C 0.9613(6) 1.4738(5) 0.6212(4) 0.104(4) Uani 1 1 d . . . . .
H37V H 0.9457 1.4328 0.6135 0.156 Uiso 1 1 calc GR . . . .
H37W H 1.0040 1.4916 0.6486 0.156 Uiso 1 1 calc GR . . . .
H37X H 0.9839 1.4886 0.6009 0.156 Uiso 1 1 calc GR . . . .
C38C C 0.7907(6) 1.4676(4) 0.5687(3) 0.066(3) Uani 1 1 d . . . . .
H38V H 0.7415 1.4768 0.5691 0.099 Uiso 1 1 calc GR . . . .
H38W H 0.7726 1.4267 0.5565 0.099 Uiso 1 1 calc GR . . . .
H38X H 0.8199 1.4873 0.5520 0.099 Uiso 1 1 calc GR . . . .
C39C C 0.8864(7) 1.5629(4) 0.6512(3) 0.063(3) Uani 1 1 d . . . . .
C40C C 0.9633(7) 1.6023(5) 0.6387(4) 0.097(4) Uani 1 1 d . . . . .
H40V H 0.9878 1.6407 0.6581 0.145 Uiso 1 1 calc GR . . . .
H40W H 0.9418 1.6036 0.6106 0.145 Uiso 1 1 calc GR . . . .
H40X H 1.0064 1.5863 0.6401 0.145 Uiso 1 1 calc GR . . . .
C41C C 0.8148(6) 1.5776(4) 0.6420(3) 0.071(3) Uani 1 1 d . . . . .
H41V H 0.7703 1.5534 0.6502 0.106 Uiso 1 1 calc GR . . . .
H41W H 0.7945 1.5721 0.6122 0.106 Uiso 1 1 calc GR . . . .
H41X H 0.8306 1.6172 0.6573 0.106 Uiso 1 1 calc GR . . . .
C42C C 0.9180(7) 1.5721(5) 0.6979(3) 0.085(4) Uani 1 1 d . . . . .
H42V H 0.8734 1.5482 0.7061 0.128 Uiso 1 1 calc GR . . . .
H42W H 0.9338 1.6119 0.7129 0.128 Uiso 1 1 calc GR . . . .
H42X H 0.9671 1.5620 0.7044 0.128 Uiso 1 1 calc GR . . . .
Br1D Br 0.60898(8) 1.44814(6) 0.99867(5) 0.0966(5) Uani 1 1 d . . . . .
Br2D Br -0.12454(8) 1.40079(5) 0.82513(4) 0.0883(4) Uani 1 1 d . . . . .
Br3D Br -0.22208(8) 1.03530(5) 1.07534(5) 0.0954(4) Uani 1 1 d . . . . .
Si1D Si 0.1490(7) 1.1545(4) 1.0408(2) 0.038(2) Uani 0.397(10) 1 d . . P B 1
Si1G Si 0.2017(5) 1.1781(3) 1.05128(17) 0.0426(16) Uani 0.603(10) 1 d . . P B 2
O1D O 0.1420(4) 1.2124(3) 1.0300(2) 0.0667(19) Uani 1 1 d . . . . .
O2D O 0.1487(4) 1.3713(3) 1.1771(2) 0.085(2) Uani 1 1 d . . . . .
O3D O 0.2624(4) 1.3508(3) 1.1955(2) 0.0629(18) Uani 1 1 d . . . . .
N1D N 0.1264(4) 1.2961(3) 1.0577(2) 0.048(2) Uani 1 1 d . . . . .
N2D N 0.0686(7) 1.2288(4) 0.9508(3) 0.066(3) Uani 1 1 d . U . . .
N5D N 0.0637(4) 1.3289(3) 1.0967(2) 0.049(2) Uani 1 1 d . . . . .
H5D H 0.0565 1.3457 1.1195 0.059 Uiso 1 1 calc R . . . .
N6D N 0.1982(4) 1.3284(3) 1.1285(3) 0.0443(19) Uani 1 1 d . . . . .
N7D N 0.3448(5) 1.4429(3) 1.0495(2) 0.060(2) Uani 1 1 d . . . . .
H7D H 0.3608 1.4784 1.0642 0.072 Uiso 1 1 calc R . . . .
N8D N -0.1526(6) 1.2685(4) 0.9216(3) 0.087(3) Uani 1 1 d . . . . .
H8D H -0.2064 1.2467 0.9108 0.105 Uiso 1 1 calc R . . . .
N9D N -0.2169(5) 1.2314(3) 1.0520(3) 0.069(2) Uani 1 1 d . . . . .
H9D H -0.2688 1.2283 1.0497 0.082 Uiso 1 1 calc R . . . .
N3D N 0.0227(9) 1.2206(4) 0.9168(5) 0.079(4) Uani 0.855(12) 1 d . . P C 1
N4D N -0.0239(9) 1.2073(5) 0.8811(4) 0.095(5) Uani 0.855(12) 1 d . . P C 1
N3DB N 0.100(4) 1.204(3) 0.932(2) 0.075(17) Uani 0.145(12) 1 d . U P C 2
N4DB N 0.118(5) 1.180(3) 0.907(2) 0.11(2) Uani 0.145(12) 1 d . U P C 2
C1D C 0.1804(6) 1.2722(4) 1.0425(3) 0.054(3) Uani 1 1 d . . . . .
H1D H 0.2347 1.2850 1.0652 0.065 Uiso 1 1 calc R . . . .
C2D C 0.1981(6) 1.2924(4) 1.0063(3) 0.053(3) Uani 1 1 d . . . . .
H2D H 0.2189 1.2658 0.9913 0.064 Uiso 1 1 calc R . . . .
C3D C 0.1150(6) 1.2886(4) 0.9739(3) 0.054(3) Uani 1 1 d . . . . .
H3D H 0.1313 1.3098 0.9544 0.065 Uiso 1 1 calc R . . . .
C4D C 0.0605(5) 1.3121(4) 0.9943(3) 0.053(2) Uani 1 1 d . . . . .
H4D H 0.0931 1.3536 1.0079 0.063 Uiso 1 1 calc R . . . .
C5D C 0.0451(6) 1.2852(4) 1.0280(3) 0.049(2) Uani 1 1 d . . . . .
H5DA H 0.0128 1.2435 1.0154 0.059 Uiso 1 1 calc R . . . .
C6D C -0.0002(6) 1.3102(4) 1.0558(3) 0.050(2) Uani 1 1 d . . . . .
H6D H -0.0082 1.3435 1.0485 0.060 Uiso 1 1 calc R . . . .
C7D C 0.1324(5) 1.3189(3) 1.0972(3) 0.041(2) Uani 1 1 d . . . . .
C8D C 0.2711(6) 1.4002(5) 1.0439(3) 0.059(3) Uani 1 1 d . . . . .
H8DA H 0.2293 1.4045 1.0557 0.070 Uiso 1 1 calc R . . . .
C9D C 0.2650(6) 1.3497(5) 1.0189(3) 0.055(3) Uani 1 1 d . . . . .
C10D C 0.3428(6) 1.3638(4) 1.0088(3) 0.053(3) Uani 1 1 d . . . . .
C11D C 0.3901(6) 1.4217(4) 1.0286(3) 0.051(2) Uani 1 1 d . . . . .
C12D C 0.4698(6) 1.4492(4) 1.0258(3) 0.059(3) Uani 1 1 d . . . . .
H12D H 0.5015 1.4885 1.0392 0.071 Uiso 1 1 calc R . . . .
C13D C 0.4995(6) 1.4160(6) 1.0026(4) 0.072(3) Uani 1 1 d . . . . .
C14D C 0.4538(7) 1.3580(6) 0.9831(4) 0.075(3) Uani 1 1 d . . . . .
H14D H 0.4772 1.3367 0.9676 0.090 Uiso 1 1 calc R . . . .
C15D C 0.3742(7) 1.3309(5) 0.9860(3) 0.063(3) Uani 1 1 d . . . . .
H15D H 0.3431 1.2915 0.9729 0.076 Uiso 1 1 calc R . . . .
C16D C -0.0970(7) 1.2644(5) 0.9548(3) 0.082(4) Uani 1 1 d . . . . .
H16D H -0.1111 1.2380 0.9696 0.099 Uiso 1 1 calc R . . . .
C17D C -0.0186(6) 1.3045(4) 0.9630(3) 0.053(3) Uani 1 1 d . . . . .
C18D C -0.0268(6) 1.3348(4) 0.9330(3) 0.056(3) Uani 1 1 d . . . . .
C19D C -0.1118(6) 1.3111(4) 0.9081(3) 0.063(3) Uani 1 1 d . . . . .
C20D C -0.1419(7) 1.3295(5) 0.8755(3) 0.077(3) Uani 1 1 d . . . . .
H20D H -0.1986 1.3116 0.8579 0.092 Uiso 1 1 calc R . . . .
C21D C -0.0854(8) 1.3747(5) 0.8702(3) 0.068(3) Uani 1 1 d . . . . .
C22D C -0.0019(6) 1.4016(4) 0.8953(3) 0.062(3) Uani 1 1 d . . . . .
H22D H 0.0342 1.4339 0.8909 0.074 Uiso 1 1 calc R . . . .
C23D C 0.0291(6) 1.3817(4) 0.9269(3) 0.055(3) Uani 1 1 d . . . . .
H23D H 0.0864 1.3993 0.9438 0.067 Uiso 1 1 calc R . . . .
C24D C -0.1542(6) 1.2767(4) 1.0498(3) 0.061(3) Uani 1 1 d . . . . .
H24D H -0.1609 1.3099 1.0456 0.073 Uiso 1 1 calc R . . . .
C25D C -0.0818(5) 1.2684(4) 1.0541(3) 0.050(2) Uani 1 1 d . . . . .
C26D C -0.1007(6) 1.2128(4) 1.0588(3) 0.056(3) Uani 1 1 d . . . . .
C27D C -0.1845(6) 1.1916(4) 1.0585(3) 0.059(3) Uani 1 1 d . . . . .
C28D C -0.2225(6) 1.1386(4) 1.0629(3) 0.070(3) Uani 1 1 d . . . . .
H28D H -0.2794 1.1248 1.0625 0.084 Uiso 1 1 calc R . . . .
C29D C -0.1745(7) 1.1072(4) 1.0680(4) 0.071(3) Uani 1 1 d . . . . .
C30D C -0.0907(6) 1.1266(4) 1.0672(3) 0.068(3) Uani 1 1 d . . . . .
H30D H -0.0599 1.1030 1.0690 0.081 Uiso 1 1 calc R . . . .
C31D C -0.0540(6) 1.1794(4) 1.0639(3) 0.056(3) Uani 1 1 d . . . . .
H31D H 0.0033 1.1933 1.0651 0.067 Uiso 1 1 calc R . . . .
C32D C 0.1979(6) 1.3518(4) 1.1679(3) 0.049(2) Uani 1 1 d . . . . .
C33D C 0.2769(7) 1.3702(5) 1.2410(3) 0.070(3) Uani 1 1 d . . . . .
C34D C 0.3500(7) 1.3538(6) 1.2586(4) 0.108(5) Uani 1 1 d . . . . .
H34G H 0.4002 1.3763 1.2532 0.162 Uiso 1 1 calc GR . . . .
H34H H 0.3351 1.3135 1.2453 0.162 Uiso 1 1 calc GR . . . .
H34I H 0.3615 1.3610 1.2885 0.162 Uiso 1 1 calc GR . . . .
C35D C 0.2983(10) 1.4326(5) 1.2546(4) 0.141(7) Uani 1 1 d . . . . .
H35G H 0.2491 1.4404 1.2424 0.212 Uiso 1 1 calc GR . . . .
H35H H 0.3449 1.4519 1.2453 0.212 Uiso 1 1 calc GR . . . .
H35I H 0.3150 1.4465 1.2848 0.212 Uiso 1 1 calc GR . . . .
C36D C 0.2007(8) 1.3364(5) 1.2511(4) 0.098(4) Uani 1 1 d . . . . .
H36G H 0.1860 1.2959 1.2389 0.146 Uiso 1 1 calc GR . . . .
H36H H 0.1532 1.3462 1.2398 0.146 Uiso 1 1 calc GR . . . .
H36I H 0.2138 1.3453 1.2812 0.146 Uiso 1 1 calc GR . . . .
C37D C 0.0517(6) 1.0869(4) 1.0080(3) 0.078(3) Uani 1 1 d . . . . .
H37G H 0.0589 1.0543 1.0154 0.118 Uiso 0.397(10) 1 calc R . P B 1
H37H H 0.0015 1.0906 1.0134 0.118 Uiso 0.397(10) 1 calc R . P B 1
H37I H 0.0454 1.0815 0.9786 0.118 Uiso 0.397(10) 1 calc R . P B 1
H37J H 0.0287 1.1138 0.9997 0.118 Uiso 0.603(10) 1 calc R . P B 2
H37K H 0.0211 1.0496 0.9873 0.118 Uiso 0.603(10) 1 calc R . P B 2
H37L H 0.0458 1.0843 1.0349 0.118 Uiso 0.603(10) 1 calc R . P B 2
C38D C 0.1795(6) 1.1747(4) 1.1002(3) 0.059(3) Uani 1 1 d . . . . .
H38J H 0.2115 1.1556 1.1141 0.089 Uiso 0.603(10) 1 calc R . P B 2
H38K H 0.1960 1.2131 1.1183 0.089 Uiso 0.603(10) 1 calc R . P B 2
H38L H 0.1193 1.1536 1.0943 0.089 Uiso 0.603(10) 1 calc R . P B 2
H38G H 0.1850 1.1427 1.1093 0.089 Uiso 0.397(10) 1 calc R . P B 1
H38H H 0.2332 1.2074 1.1126 0.089 Uiso 0.397(10) 1 calc R . P B 1
H38I H 0.1358 1.1843 1.1091 0.089 Uiso 0.397(10) 1 calc R . P B 1
C41D C 0.3178(6) 1.2053(4) 1.0524(3) 0.073(3) Uani 1 1 d . U . . .
H41J H 0.3460 1.1833 1.0649 0.110 Uiso 0.603(10) 1 calc R . P B 2
H41K H 0.3198 1.2010 1.0241 0.110 Uiso 0.603(10) 1 calc R . P B 2
H41L H 0.3463 1.2453 1.0688 0.110 Uiso 0.603(10) 1 calc R . P B 2
H41G H 0.3237 1.2122 1.0819 0.110 Uiso 0.397(10) 1 calc R . P B 1
H41H H 0.3699 1.2041 1.0480 0.110 Uiso 0.397(10) 1 calc R . P B 1
H41I H 0.3063 1.2358 1.0433 0.110 Uiso 0.397(10) 1 calc R . P B 1
C39D C 0.2435(14) 1.1476(10) 1.0270(8) 0.061(3) Uani 0.397(10) 1 d . U P B 1
C40D C 0.2574(17) 1.0977(11) 1.0414(9) 0.064(6) Uani 0.397(10) 1 d . U P B 1
H40G H 0.2033 1.0658 1.0332 0.096 Uiso 0.397(10) 1 calc GR . P B 1
H40H H 0.2827 1.1102 1.0716 0.096 Uiso 0.397(10) 1 calc GR . P B 1
H40I H 0.2951 1.0858 1.0284 0.096 Uiso 0.397(10) 1 calc GR . P B 1
C42D C 0.2238(17) 1.1288(12) 0.9790(9) 0.066(6) Uani 0.397(10) 1 d . U P B 1
H42G H 0.2056 1.1556 0.9675 0.098 Uiso 0.397(10) 1 calc GR . P B 1
H42H H 0.1789 1.0910 0.9669 0.098 Uiso 0.397(10) 1 calc GR . P B 1
H42I H 0.2744 1.1281 0.9724 0.098 Uiso 0.397(10) 1 calc GR . P B 1
C39G C 0.1469(9) 1.1078(7) 1.0114(5) 0.061(3) Uani 0.603(10) 1 d . . P B 2
C40G C 0.1859(15) 1.0657(7) 1.0247(7) 0.091(7) Uani 0.603(10) 1 d . . P B 2
H40J H 0.2445 1.0783 1.0250 0.137 Uiso 0.603(10) 1 calc GR . P B 2
H40K H 0.1539 1.0278 1.0049 0.137 Uiso 0.603(10) 1 calc GR . P B 2
H40L H 0.1837 1.0647 1.0524 0.137 Uiso 0.603(10) 1 calc GR . P B 2
C42G C 0.1637(12) 1.1124(8) 0.9694(5) 0.064(5) Uani 0.603(10) 1 d . . P B 2
H42J H 0.1272 1.1288 0.9554 0.096 Uiso 0.603(10) 1 calc GR . P B 2
H42K H 0.1516 1.0747 0.9516 0.096 Uiso 0.603(10) 1 calc GR . P B 2
H42L H 0.2226 1.1367 0.9752 0.096 Uiso 0.603(10) 1 calc GR . P B 2
Br1E Br -0.14724(6) 0.51224(4) 0.96920(3) 0.0637(3) Uani 1 1 d . . . . .
Br2E Br 0.21631(9) 0.26131(5) 0.88100(4) 0.0933(4) Uani 1 1 d . . . . .
Br3E Br 0.61749(7) 0.81404(5) 0.79124(4) 0.0841(4) Uani 1 1 d . . . . .
Si1E Si 0.1926(2) 0.69332(16) 0.82225(12) 0.0650(10) Uani 0.846(5) 1 d . U P D 1
Si1F Si 0.1575(11) 0.6396(8) 0.7957(6) 0.0650(10) Uani 0.154(5) 1 d D U P D 2
C37F C 0.130(4) 0.5807(17) 0.7488(13) 0.065(7) Uani 0.154(5) 1 d D U P D 2
H37A H 0.1032 0.5447 0.7536 0.098 Uiso 0.154(5) 1 calc GR . P D 2
H37B H 0.1817 0.5815 0.7424 0.098 Uiso 0.154(5) 1 calc GR . P D 2
H37C H 0.0919 0.5847 0.7255 0.098 Uiso 0.154(5) 1 calc GR . P D 2
C38F C 0.062(3) 0.640(2) 0.809(2) 0.078(3) Uani 0.154(5) 1 d D U P D 2
H38A H 0.0116 0.6137 0.7860 0.117 Uiso 0.154(5) 1 calc GR . P D 2
H38B H 0.0621 0.6778 0.8149 0.117 Uiso 0.154(5) 1 calc GR . P D 2
H38C H 0.0611 0.6270 0.8338 0.117 Uiso 0.154(5) 1 calc GR . P D 2
C39F C 0.204(2) 0.7103(12) 0.7872(12) 0.066(4) Uani 0.154(5) 1 d D U P D 2
C40F C 0.134(3) 0.725(2) 0.7636(18) 0.070(7) Uani 0.154(5) 1 d D U P D 2
H40A H 0.0930 0.6907 0.7414 0.105 Uiso 0.154(5) 1 calc GR . P D 2
H40B H 0.1580 0.7542 0.7516 0.105 Uiso 0.154(5) 1 calc GR . P D 2
H40C H 0.1066 0.7379 0.7825 0.105 Uiso 0.154(5) 1 calc GR . P D 2
C41F C 0.265(4) 0.711(3) 0.763(2) 0.067(7) Uani 0.154(5) 1 d D U P D 2
H41A H 0.3117 0.7029 0.7777 0.100 Uiso 0.154(5) 1 calc GR . P D 2
H41B H 0.2877 0.7485 0.7590 0.100 Uiso 0.154(5) 1 calc GR . P D 2
H41C H 0.2359 0.6824 0.7355 0.100 Uiso 0.154(5) 1 calc GR . P D 2
C42F C 0.247(4) 0.7567(17) 0.8289(15) 0.066(7) Uani 0.154(5) 1 d D U P D 2
H42A H 0.2926 0.7498 0.8456 0.099 Uiso 0.154(5) 1 calc R . P D 2
H42B H 0.2690 0.7935 0.8243 0.099 Uiso 0.154(5) 1 calc R . P D 2
H42C H 0.2053 0.7566 0.8434 0.099 Uiso 0.154(5) 1 calc R . P D 2
O1E O 0.2375(3) 0.6504(3) 0.8390(2) 0.0597(15) Uani 1 1 d . U . . .
O2E O 0.5198(10) 0.7954(7) 0.9878(6) 0.075(5) Uani 0.5 1 d . U P E 1
O3E O 0.425(3) 0.8340(13) 0.9826(14) 0.080(4) Uani 0.5 1 d D U P E 1
O2EB O 0.4942(11) 0.7732(8) 1.0018(6) 0.094(7) Uani 0.5 1 d . U P F 2
O3EB O 0.423(3) 0.8296(13) 0.9879(14) 0.080(4) Uani 0.5 1 d D U P F 2
N1E N 0.3295(4) 0.6529(3) 0.8992(2) 0.0470(19) Uani 1 1 d . . . . .
N2E N 0.1984(6) 0.5248(4) 0.8203(3) 0.074(3) Uani 1 1 d . U . . .
N5E N 0.4591(4) 0.6865(3) 0.9399(2) 0.059(2) Uani 1 1 d . . . . .
H5E H 0.5038 0.7080 0.9614 0.071 Uiso 1 1 calc R . . . .
N6E N 0.3755(4) 0.7424(3) 0.9466(2) 0.0550(19) Uani 1 1 d D U . . .
N7E N 0.1811(4) 0.6009(3) 0.9867(2) 0.0472(19) Uani 1 1 d . . . . .
H7E H 0.2048 0.6095 1.0136 0.057 Uiso 1 1 calc R . . . .
N8E N 0.3949(5) 0.4496(4) 0.8540(3) 0.075(3) Uani 1 1 d . . . . .
H8E H 0.4302 0.4390 0.8436 0.089 Uiso 1 1 calc R . . . .
N9E N 0.6259(5) 0.6567(3) 0.8655(2) 0.057(2) Uani 1 1 d . . . . .
H9E H 0.6705 0.6512 0.8618 0.068 Uiso 1 1 calc R . . . .
N3E N 0.1613(11) 0.4712(10) 0.8036(6) 0.081(6) Uani 0.67(4) 1 d . U P G 1
N4E N 0.1345(17) 0.4256(8) 0.7835(6) 0.134(12) Uani 0.67(4) 1 d . U P G 1
N3EB N 0.144(2) 0.498(2) 0.7960(12) 0.081(13) Uani 0.33(4) 1 d . U P G 2
N4EB N 0.087(3) 0.468(3) 0.7698(14) 0.20(4) Uani 0.33(4) 1 d . U P G 2
C1E C 0.2446(5) 0.6475(4) 0.8796(3) 0.050(2) Uani 1 1 d . . . . .
H1E H 0.2327 0.6787 0.8957 0.060 Uiso 1 1 calc R . . . .
C2E C 0.1839(5) 0.5890(4) 0.8793(3) 0.052(2) Uani 1 1 d . . . . .
H2E H 0.1286 0.5801 0.8584 0.062 Uiso 1 1 calc R . . . .
C3E C 0.2118(6) 0.5397(4) 0.8653(3) 0.059(3) Uani 1 1 d . . . . .
H3E H 0.1757 0.5059 0.8711 0.071 Uiso 1 1 calc R . . . .
C4E C 0.3047(5) 0.5534(4) 0.8893(3) 0.051(2) Uani 1 1 d . . . . .
H4E H 0.3100 0.5611 0.9193 0.062 Uiso 1 1 calc R . . . .
C5E C 0.3588(5) 0.6086(4) 0.8838(3) 0.046(2) Uani 1 1 d . . . . .
H5EA H 0.3532 0.6032 0.8539 0.056 Uiso 1 1 calc R . . . .
C6E C 0.4534(5) 0.6344(4) 0.9102(3) 0.046(2) Uani 1 1 d . . . . .
H6E H 0.4661 0.6083 0.9255 0.055 Uiso 1 1 calc R . . . .
C7E C 0.3891(6) 0.6975(4) 0.9306(3) 0.052(2) Uani 1 1 d . . . . .
C8E C 0.2226(6) 0.6086(4) 0.9582(3) 0.046(2) Uani 1 1 d . . . . .
H8EA H 0.2820 0.6245 0.9649 0.055 Uiso 1 1 calc R . . . .
C9E C 0.1680(5) 0.5905(4) 0.9197(3) 0.043(2) Uani 1 1 d . . . . .
C10E C 0.0848(5) 0.5705(3) 0.9236(3) 0.037(2) Uani 1 1 d . . . . .
C11E C 0.0960(5) 0.5774(4) 0.9660(3) 0.042(2) Uani 1 1 d . . . . .
C12E C 0.0279(6) 0.5607(4) 0.9807(3) 0.050(2) Uani 1 1 d . . . . .
H12E H 0.0355 0.5645 1.0092 0.060 Uiso 1 1 calc R . . . .
C13E C -0.0507(5) 0.5385(4) 0.9518(3) 0.046(2) Uani 1 1 d . . . . .
C14E C -0.0636(5) 0.5324(4) 0.9101(3) 0.048(2) Uani 1 1 d . . . . .
H14E H -0.1192 0.5172 0.8914 0.058 Uiso 1 1 calc R . . . .
C15E C 0.0035(5) 0.5482(3) 0.8958(3) 0.043(2) Uani 1 1 d . . . . .
H15E H -0.0053 0.5439 0.8672 0.052 Uiso 1 1 calc R . . . .
C16E C 0.3902(6) 0.5025(4) 0.8596(3) 0.065(3) Uani 1 1 d . . . . .
H16E H 0.4237 0.5324 0.8518 0.078 Uiso 1 1 calc R . . . .
C17E C 0.3314(6) 0.5050(4) 0.8775(3) 0.052(2) Uani 1 1 d . . . . .
C18E C 0.2949(6) 0.4506(4) 0.8830(3) 0.061(3) Uani 1 1 d . . . . .
C19E C 0.3355(6) 0.4169(4) 0.8673(3) 0.059(3) Uani 1 1 d . . . . .
C20E C 0.3146(7) 0.3597(5) 0.8668(3) 0.074(3) Uani 1 1 d . . . . .
H20E H 0.3424 0.3374 0.8561 0.088 Uiso 1 1 calc R . . . .
C21E C 0.2511(8) 0.3389(5) 0.8827(3) 0.073(3) Uani 1 1 d . . . . .
C22E C 0.2081(8) 0.3693(5) 0.8977(4) 0.087(4) Uani 1 1 d . . . . .
H22E H 0.1637 0.3519 0.9076 0.105 Uiso 1 1 calc R . . . .
C23E C 0.2297(7) 0.4253(5) 0.8984(3) 0.079(3) Uani 1 1 d . . . . .
H23E H 0.2007 0.4466 0.9091 0.095 Uiso 1 1 calc R . . . .
C24E C 0.5794(5) 0.6333(4) 0.8883(3) 0.051(2) Uani 1 1 d . . . . .
H24E H 0.5918 0.6091 0.9034 0.062 Uiso 1 1 calc R . . . .
C25E C 0.5131(5) 0.6491(4) 0.8866(3) 0.045(2) Uani 1 1 d . . . . .
C26E C 0.5193(5) 0.6864(4) 0.8609(3) 0.049(2) Uani 1 1 d . . . . .
C27E C 0.5903(5) 0.6906(4) 0.8491(3) 0.049(2) Uani 1 1 d . . . . .
C28E C 0.6204(5) 0.7281(4) 0.8277(3) 0.056(3) Uani 1 1 d . . . . .
H28E H 0.6697 0.7312 0.8203 0.067 Uiso 1 1 calc R . . . .
C29E C 0.5761(6) 0.7598(4) 0.8180(3) 0.058(3) Uani 1 1 d . . . . .
C30E C 0.5030(6) 0.7546(4) 0.8280(3) 0.062(3) Uani 1 1 d . . . . .
H30E H 0.4728 0.7766 0.8196 0.074 Uiso 1 1 calc R . . . .
C31E C 0.4729(5) 0.7186(4) 0.8496(3) 0.055(3) Uani 1 1 d . . . . .
H31E H 0.4232 0.7157 0.8566 0.066 Uiso 1 1 calc R . . . .
C32E C 0.4450(17) 0.7896(10) 0.9714(8) 0.065(4) Uani 0.5 1 d D U P E 1
C33E C 0.490(2) 0.8914(13) 1.0029(9) 0.097(5) Uani 0.5 1 d D U P E 1
C34E C 0.452(2) 0.9297(15) 1.0060(12) 0.102(7) Uani 0.5 1 d . U P E 1
H34A H 0.4071 0.9173 1.0181 0.153 Uiso 0.5 1 calc GR . P E 1
H34B H 0.4282 0.9320 0.9784 0.153 Uiso 0.5 1 calc GR . P E 1
H34C H 0.4937 0.9671 1.0237 0.153 Uiso 0.5 1 calc GR . P E 1
C35E C 0.5534(17) 0.8981(11) 1.0473(9) 0.103(6) Uani 0.5 1 d . U P E 1
H35A H 0.5895 0.9381 1.0612 0.154 Uiso 0.5 1 calc GR . P E 1
H35B H 0.5884 0.8765 1.0429 0.154 Uiso 0.5 1 calc GR . P E 1
H35C H 0.5204 0.8836 1.0646 0.154 Uiso 0.5 1 calc GR . P E 1
C36E C 0.5505(17) 0.9063(13) 0.9784(9) 0.115(6) Uani 0.5 1 d . U P E 1
H36A H 0.5203 0.9087 0.9519 0.172 Uiso 0.5 1 calc GR . P E 1
H36B H 0.5732 0.8770 0.9732 0.172 Uiso 0.5 1 calc GR . P E 1
H36C H 0.5967 0.9428 0.9941 0.172 Uiso 0.5 1 calc GR . P E 1
C37E C 0.0851(7) 0.6714(6) 0.8302(4) 0.078(3) Uani 0.846(5) 1 d . U P D 1
H37D H 0.0544 0.6305 0.8175 0.117 Uiso 0.846(5) 1 calc GR . P D 1
H37E H 0.0533 0.6912 0.8173 0.117 Uiso 0.846(5) 1 calc GR . P D 1
H37F H 0.0925 0.6812 0.8599 0.117 Uiso 0.846(5) 1 calc GR . P D 1
C38E C 0.2557(8) 0.7685(5) 0.8528(4) 0.071(3) Uani 0.846(5) 1 d . U P D 1
H38D H 0.2820 0.7711 0.8815 0.107 Uiso 0.846(5) 1 calc GR . P D 1
H38E H 0.2190 0.7897 0.8521 0.107 Uiso 0.846(5) 1 calc GR . P D 1
H38F H 0.2994 0.7846 0.8408 0.107 Uiso 0.846(5) 1 calc GR . P D 1
C39E C 0.1883(8) 0.6766(6) 0.7675(4) 0.072(2) Uani 0.846(5) 1 d . U P D 1
C40E C 0.1366(8) 0.7066(6) 0.7446(4) 0.079(4) Uani 0.846(5) 1 d . U P D 1
H40D H 0.0827 0.6978 0.7500 0.119 Uiso 0.846(5) 1 calc GR . P D 1
H40E H 0.1265 0.6931 0.7148 0.119 Uiso 0.846(5) 1 calc GR . P D 1
H40F H 0.1685 0.7476 0.7549 0.119 Uiso 0.846(5) 1 calc GR . P D 1
C41E C 0.2752(8) 0.6969(6) 0.7638(5) 0.066(3) Uani 0.846(5) 1 d . U P D 1
H41D H 0.3023 0.7381 0.7759 0.099 Uiso 0.846(5) 1 calc GR . P D 1
H41E H 0.2713 0.6865 0.7345 0.099 Uiso 0.846(5) 1 calc GR . P D 1
H41F H 0.3085 0.6793 0.7786 0.099 Uiso 0.846(5) 1 calc GR . P D 1
C42E C 0.1440(9) 0.6134(6) 0.7467(4) 0.087(4) Uani 0.846(5) 1 d . U P D 1
H42D H 0.1781 0.5942 0.7586 0.130 Uiso 0.846(5) 1 calc GR . P D 1
H42E H 0.1360 0.6052 0.7169 0.130 Uiso 0.846(5) 1 calc GR . P D 1
H42F H 0.0891 0.6000 0.7509 0.130 Uiso 0.846(5) 1 calc GR . P D 1
C32F C 0.4359(17) 0.7813(10) 0.9807(7) 0.065(4) Uani 0.5 1 d D U P F 2
C33F C 0.479(2) 0.8830(12) 1.0197(10) 0.094(5) Uani 0.5 1 d D U P F 2
C34F C 0.429(2) 0.9215(14) 1.0171(11) 0.088(6) Uani 0.5 1 d . U P F 2
H34D H 0.4118 0.9230 0.9887 0.132 Uiso 0.5 1 calc GR . P F 2
H34E H 0.4640 0.9597 1.0359 0.132 Uiso 0.5 1 calc GR . P F 2
H34F H 0.3787 0.9060 1.0252 0.132 Uiso 0.5 1 calc GR . P F 2
C35F C 0.4944(18) 0.8752(12) 1.0582(8) 0.102(6) Uani 0.5 1 d . U P F 2
H35D H 0.4416 0.8510 1.0607 0.154 Uiso 0.5 1 calc GR . P F 2
H35E H 0.5172 0.9119 1.0796 0.154 Uiso 0.5 1 calc GR . P F 2
H35F H 0.5349 0.8570 1.0618 0.154 Uiso 0.5 1 calc GR . P F 2
C36F C 0.5554(18) 0.8999(12) 1.0105(10) 0.105(6) Uani 0.5 1 d . U P F 2
H36D H 0.5771 0.8698 1.0093 0.157 Uiso 0.5 1 calc GR . P F 2
H36E H 0.5966 0.9344 1.0320 0.157 Uiso 0.5 1 calc GR . P F 2
H36F H 0.5453 0.9072 0.9837 0.157 Uiso 0.5 1 calc GR . P F 2

loop_
_atom_site_aniso_label
_atom_site_aniso_U_11
_atom_site_aniso_U_22
_atom_site_aniso_U_33
_atom_site_aniso_U_23
_atom_site_aniso_U_13
_atom_site_aniso_U_12
Br1 0.0320(5) 0.0536(6) 0.0877(8) 0.0348(6) 0.0247(5) 0.0157(4)
Br2 0.0712(7) 0.0647(7) 0.0906(9) 0.0451(7) 0.0046(6) 0.0254(6)
Br3 0.0720(7) 0.0514(6) 0.1197(10) 0.0352(7) 0.0612(7) 0.0269(6)
Si1 0.0323(13) 0.0324(13) 0.0562(18) 0.0116(12) 0.0214(12) 0.0150(11)
C37 0.055(6) 0.038(5) 0.073(7) 0.005(5) 0.035(5) 0.016(5)
C38 0.037(5) 0.044(5) 0.061(7) 0.018(5) 0.021(5) 0.024(4)
C39 0.024(4) 0.036(5) 0.059(7) 0.013(5) 0.023(4) 0.012(4)
C40 0.106(9) 0.101(9) 0.221(15) 0.115(10) 0.114(10) 0.090(8)
C41 0.028(5) 0.060(6) 0.100(9) 0.005(6) 0.026(5) 0.020(5)
C42 0.028(6) 0.145(11) 0.074(9) -0.021(8) 0.012(6) 0.027(6)
O1 0.029(3) 0.031(3) 0.041(4) 0.008(3) 0.012(3) 0.012(3)
O2 0.053(4) 0.060(4) 0.052(4) 0.006(3) 0.016(3) 0.036(3)
O3 0.051(4) 0.061(4) 0.037(4) 0.011(3) 0.017(3) 0.032(3)
N1 0.026(4) 0.031(4) 0.046(5) 0.012(4) 0.011(3) 0.015(3)
N2 0.032(4) 0.046(5) 0.059(5) 0.012(4) 0.020(4) 0.016(4)
N3 0.033(4) 0.052(5) 0.050(6) 0.018(5) 0.007(4) 0.005(4)
N4 0.083(6) 0.053(5) 0.060(6) -0.002(5) 0.014(5) 0.038(5)
N5 0.023(4) 0.037(4) 0.061(5) 0.007(4) 0.014(4) 0.016(3)
N6 0.037(4) 0.032(4) 0.040(5) 0.009(4) 0.016(4) 0.016(3)
N7 0.030(4) 0.030(4) 0.064(5) 0.008(4) 0.013(4) 0.015(3)
N8 0.027(4) 0.056(5) 0.071(6) 0.023(4) 0.003(4) 0.019(4)
N9 0.033(4) 0.046(5) 0.076(6) 0.009(4) 0.028(4) 0.017(4)
C1 0.030(5) 0.036(5) 0.047(6) 0.014(4) 0.014(4) 0.021(4)
C2 0.029(4) 0.033(5) 0.044(6) 0.013(4) 0.016(4) 0.017(4)
C3 0.025(5) 0.037(5) 0.056(6) 0.014(5) 0.013(4) 0.009(4)
C4 0.027(5) 0.033(5) 0.056(6) 0.016(5) 0.007(4) 0.009(4)
C5 0.027(5) 0.032(5) 0.053(6) 0.011(4) 0.012(4) 0.015(4)
C6 0.028(5) 0.038(5) 0.053(6) 0.012(5) 0.013(5) 0.019(4)
C7 0.019(5) 0.036(5) 0.058(7) 0.017(5) 0.015(5) 0.005(4)
C8 0.028(5) 0.045(5) 0.046(6) 0.019(5) 0.013(4) 0.017(4)
C9 0.023(5) 0.032(5) 0.047(6) 0.014(5) 0.007(4) 0.013(4)
C10 0.023(4) 0.025(5) 0.052(6) 0.014(4) 0.007(4) 0.006(4)
C11 0.039(5) 0.035(5) 0.058(6) 0.024(5) 0.022(5) 0.025(4)
C12 0.028(5) 0.034(5) 0.057(6) 0.022(5) 0.007(4) 0.007(4)
C13 0.024(5) 0.038(5) 0.067(7) 0.024(5) 0.023(5) 0.019(4)
C14 0.028(5) 0.041(5) 0.054(6) 0.021(5) 0.017(4) 0.012(4)
C15 0.036(5) 0.033(5) 0.041(6) 0.008(4) 0.011(4) 0.016(4)
C16 0.044(6) 0.054(6) 0.059(7) 0.025(5) 0.016(5) 0.025(5)
C17 0.022(5) 0.040(5) 0.066(7) 0.016(5) 0.010(4) 0.017(4)
C18 0.034(5) 0.039(5) 0.046(6) 0.012(5) 0.009(4) 0.019(4)
C19 0.046(6) 0.039(5) 0.060(7) 0.012(5) 0.016(5) 0.021(5)
C20 0.039(6) 0.056(6) 0.050(6) 0.015(5) -0.009(5) 0.022(5)
C21 0.057(7) 0.044(6) 0.062(7) 0.020(5) 0.009(5) 0.024(5)
C22 0.054(6) 0.045(6) 0.056(7) 0.020(5) 0.014(5) 0.018(5)
C23 0.031(5) 0.037(5) 0.047(6) 0.005(5) 0.004(4) 0.011(4)
C24 0.040(5) 0.045(6) 0.064(7) 0.011(5) 0.021(5) 0.021(5)
C25 0.032(5) 0.045(6) 0.055(6) 0.012(5) 0.018(4) 0.021(4)
C26 0.029(5) 0.042(5) 0.037(6) 0.006(4) 0.011(4) 0.016(4)
C27 0.026(5) 0.034(5) 0.041(6) 0.005(4) 0.010(4) 0.010(4)
C28 0.029(5) 0.043(6) 0.057(6) 0.007(5) 0.018(5) 0.012(4)
C29 0.051(6) 0.035(5) 0.058(7) 0.011(5) 0.025(5) 0.016(5)
C30 0.046(6) 0.052(6) 0.062(7) 0.016(5) 0.031(5) 0.023(5)
C31 0.035(5) 0.053(6) 0.053(6) 0.020(5) 0.020(5) 0.027(5)
C32 0.033(5) 0.039(5) 0.047(7) 0.014(5) 0.017(5) 0.018(4)
C33 0.072(7) 0.069(7) 0.066(8) 0.023(6) 0.028(6) 0.048(6)
C34 0.104(9) 0.106(9) 0.043(7) 0.025(6) 0.019(6) 0.074(8)
C35 0.086(8) 0.076(8) 0.065(8) 0.006(6) -0.003(6) 0.040(7)
C36 0.108(10) 0.113(10) 0.069(8) 0.037(7) 0.045(7) 0.070(8)
Br1A 0.0339(5) 0.0547(6) 0.1101(9) 0.0429(6) 0.0232(5) 0.0266(5)
Br2A 0.0739(7) 0.0356(6) 0.1196(10) 0.0246(6) 0.0546(7) 0.0205(5)
Br3A 0.0813(8) 0.0531(6) 0.0892(9) 0.0341(6) 0.0031(7) 0.0353(6)
Si1A 0.0446(15) 0.0410(14) 0.0569(18) 0.0264(13) 0.0262(13) 0.0269(12)
O1A 0.037(3) 0.035(3) 0.049(4) 0.021(3) 0.017(3) 0.025(3)
O2A 0.043(4) 0.061(4) 0.068(5) -0.001(3) 0.025(3) 0.025(3)
O3A 0.043(4) 0.064(4) 0.069(5) -0.023(4) 0.029(4) 0.000(3)
N1A 0.027(4) 0.035(4) 0.039(4) 0.014(4) 0.018(3) 0.016(3)
N2A 0.046(5) 0.046(5) 0.030(5) 0.003(4) 0.006(4) 0.025(4)
N3A 0.051(6) 0.060(6) 0.051(6) 0.012(5) 0.010(5) 0.041(5)
N4A 0.081(7) 0.065(6) 0.057(7) 0.001(5) 0.006(5) 0.040(6)
N5A 0.033(4) 0.039(4) 0.045(5) 0.007(4) 0.017(4) 0.023(3)
N6A 0.033(4) 0.039(4) 0.037(5) 0.006(4) 0.013(4) 0.017(4)
N7A 0.035(4) 0.040(4) 0.050(5) 0.024(4) 0.018(4) 0.015(3)
N8A 0.036(4) 0.042(5) 0.055(5) 0.010(4) 0.002(4) 0.015(4)
N9A 0.024(4) 0.053(5) 0.063(5) 0.017(4) 0.017(4) 0.020(4)
C1A 0.023(4) 0.040(5) 0.039(5) 0.016(4) 0.016(4) 0.019(4)
C2A 0.034(5) 0.030(4) 0.038(5) 0.016(4) 0.024(4) 0.022(4)
C3A 0.045(5) 0.030(5) 0.046(6) 0.015(4) 0.013(5) 0.022(4)
C4A 0.025(4) 0.032(5) 0.036(5) 0.014(4) 0.003(4) 0.015(4)
C5A 0.032(5) 0.035(5) 0.044(6) 0.012(4) 0.016(4) 0.021(4)
C6A 0.031(5) 0.031(5) 0.051(6) 0.018(4) 0.022(4) 0.020(4)
C7A 0.037(5) 0.036(5) 0.032(6) 0.019(5) 0.015(4) 0.020(4)
C8A 0.030(5) 0.033(5) 0.047(6) 0.021(4) 0.011(4) 0.016(4)
C9A 0.026(4) 0.023(4) 0.045(6) 0.012(4) 0.012(4) 0.009(4)
C10A 0.031(5) 0.027(4) 0.043(6) 0.013(4) 0.017(4) 0.012(4)
C11A 0.025(5) 0.030(5) 0.056(6) 0.021(4) 0.013(4) 0.012(4)
C12A 0.029(5) 0.038(5) 0.058(7) 0.026(5) 0.010(5) 0.006(4)
C13A 0.020(4) 0.033(5) 0.081(8) 0.031(5) 0.018(5) 0.012(4)
C14A 0.036(5) 0.036(5) 0.069(7) 0.020(5) 0.027(5) 0.020(4)
C15A 0.036(5) 0.028(5) 0.049(6) 0.014(4) 0.010(4) 0.017(4)
C16A 0.035(5) 0.033(5) 0.058(6) 0.011(5) 0.010(5) 0.013(4)
C17A 0.031(5) 0.034(5) 0.040(6) 0.009(4) 0.014(4) 0.016(4)
C18A 0.034(5) 0.041(5) 0.047(6) 0.014(5) 0.016(4) 0.019(4)
C19A 0.040(5) 0.029(5) 0.058(7) 0.012(5) 0.016(5) 0.010(4)
C20A 0.040(5) 0.051(6) 0.067(7) 0.018(5) 0.021(5) 0.018(5)
C21A 0.049(6) 0.028(5) 0.078(8) 0.016(5) 0.031(6) 0.008(5)
C22A 0.048(6) 0.052(6) 0.064(7) 0.031(5) 0.027(5) 0.027(5)
C23A 0.039(5) 0.038(5) 0.061(7) 0.022(5) 0.013(5) 0.020(4)
C24A 0.037(5) 0.049(5) 0.043(6) 0.016(5) 0.017(4) 0.025(4)
C25A 0.026(5) 0.030(5) 0.046(6) 0.007(4) 0.018(4) 0.011(4)
C26A 0.027(5) 0.025(4) 0.050(6) 0.006(4) 0.007(4) 0.015(4)
C27A 0.032(5) 0.032(5) 0.042(6) 0.001(4) 0.008(4) 0.019(4)
C28A 0.040(5) 0.034(5) 0.069(7) 0.008(5) 0.002(5) 0.026(5)
C29A 0.054(6) 0.027(5) 0.059(7) 0.018(5) 0.009(5) 0.019(4)
C30A 0.030(5) 0.050(6) 0.077(7) 0.031(5) 0.018(5) 0.016(4)
C31A 0.032(5) 0.041(5) 0.056(6) 0.024(5) 0.018(5) 0.017(4)
C32A 0.046(6) 0.041(6) 0.052(7) 0.015(5) 0.019(5) 0.019(5)
C33A 0.073(9) 0.070(9) 0.107(11) -0.026(8) 0.052(8) -0.001(7)
C34A 0.075(10) 0.226(19) 0.159(16) -0.140(14) 0.064(10) -0.073(11)
C35A 0.107(11) 0.138(13) 0.072(10) -0.020(9) 0.045(9) -0.011(9)
C36A 0.28(3) 0.048(9) 0.20(2) -0.020(11) 0.061(18) 0.042(13)
C37A 0.067(7) 0.072(7) 0.065(7) 0.041(6) 0.038(6) 0.046(6)
C38A 0.061(6) 0.045(6) 0.085(8) 0.024(5) 0.038(6) 0.035(5)
C39A 0.046(5) 0.037(5) 0.050(6) 0.010(5) 0.029(5) 0.016(4)
C40A 0.069(7) 0.064(7) 0.109(10) 0.039(7) 0.058(7) 0.019(6)
C41A 0.032(5) 0.074(7) 0.062(7) 0.012(6) 0.020(5) 0.029(5)
C42A 0.045(6) 0.072(7) 0.063(7) 0.015(6) 0.027(5) 0.027(5)
Br1B 0.0393(5) 0.0599(6) 0.0931(8) 0.0402(6) 0.0328(5) 0.0254(5)
Br2B 0.1054(9) 0.0499(6) 0.0814(9) 0.0154(6) 0.0299(7) 0.0441(6)
Br3B 0.0933(9) 0.1082(10) 0.0938(10) 0.0678(8) 0.0400(8) 0.0383(8)
Si1B 0.0523(17) 0.0532(17) 0.079(2) 0.0296(16) 0.0086(16) 0.0205(14)
O1B 0.036(3) 0.051(4) 0.052(4) 0.021(3) 0.010(3) 0.020(3)
O2B 0.068(4) 0.054(4) 0.059(5) 0.008(3) 0.007(4) 0.040(4)
O3B 0.038(3) 0.038(3) 0.054(4) 0.013(3) 0.021(3) 0.020(3)
N1B 0.024(4) 0.036(4) 0.053(5) 0.010(4) 0.013(4) 0.018(3)
N2B 0.043(6) 0.051(6) 0.081(8) 0.007(6) 0.028(5) 0.021(5)
N5B 0.032(4) 0.043(4) 0.050(5) 0.011(4) 0.011(4) 0.023(3)
N6B 0.029(4) 0.037(4) 0.049(5) 0.007(4) 0.011(4) 0.020(4)
N7B 0.029(4) 0.054(5) 0.050(5) 0.024(4) 0.011(4) 0.019(4)
N8B 0.039(4) 0.048(5) 0.063(6) 0.000(4) 0.016(4) 0.022(4)
N9B 0.029(4) 0.045(4) 0.063(5) 0.013(4) 0.022(4) 0.016(4)
N3B 0.050(8) 0.127(15) 0.077(12) 0.055(11) 0.020(8) 0.033(10)
N4B 0.137(16) 0.19(2) 0.115(16) 0.024(14) 0.048(12) 0.111(15)
N3BD 0.034(9) 0.017(13) 0.086(11) 0.014(9) 0.027(8) -0.001(9)
N4BD 0.043(10) 0.07(2) 0.101(13) 0.035(13) 0.024(9) 0.008(11)
C1B 0.032(5) 0.042(5) 0.060(7) 0.014(5) 0.009(5) 0.021(4)
C2B 0.028(5) 0.046(5) 0.054(6) 0.016(5) 0.017(4) 0.020(4)
C3B 0.038(5) 0.044(5) 0.042(6) 0.008(5) 0.015(5) 0.018(4)
C4B 0.022(4) 0.038(5) 0.049(6) 0.008(4) 0.014(4) 0.016(4)
C5B 0.026(5) 0.038(5) 0.050(6) 0.007(4) 0.006(4) 0.013(4)
C6B 0.025(5) 0.029(5) 0.061(6) 0.007(4) 0.012(4) 0.015(4)
C7B 0.030(5) 0.036(5) 0.051(6) 0.021(5) 0.017(5) 0.018(4)
C8B 0.030(5) 0.032(5) 0.063(7) 0.012(5) 0.017(5) 0.017(4)
C9B 0.030(5) 0.026(5) 0.050(7) 0.003(4) 0.002(5) 0.011(4)
C10B 0.035(5) 0.027(5) 0.058(7) 0.016(4) 0.016(5) 0.019(4)
C11B 0.044(6) 0.041(5) 0.053(7) 0.025(5) 0.021(5) 0.030(4)
C12B 0.048(6) 0.039(5) 0.061(7) 0.024(5) 0.025(5) 0.032(5)
C13B 0.032(5) 0.028(5) 0.077(8) 0.024(5) 0.023(5) 0.013(4)
C14B 0.025(5) 0.035(5) 0.070(7) 0.023(5) 0.017(5) 0.016(4)
C15B 0.040(6) 0.027(5) 0.065(7) 0.018(5) 0.013(5) 0.016(4)
C16B 0.047(6) 0.041(6) 0.065(7) 0.000(5) 0.007(5) 0.024(5)
C17B 0.028(5) 0.047(6) 0.045(6) -0.002(5) 0.006(4) 0.022(4)
C18B 0.035(5) 0.028(5) 0.046(6) -0.003(4) -0.005(4) 0.014(4)
C19B 0.033(5) 0.049(6) 0.042(6) -0.002(5) 0.004(4) 0.021(5)
C20B 0.064(7) 0.029(5) 0.049(7) -0.011(5) 0.005(5) 0.025(5)
C21B 0.061(7) 0.040(6) 0.048(7) 0.004(5) 0.003(5) 0.019(5)
C22B 0.055(6) 0.044(6) 0.052(7) 0.011(5) 0.006(5) 0.025(5)
C23B 0.029(5) 0.038(5) 0.054(6) 0.004(5) 0.001(4) 0.015(4)
C24B 0.040(5) 0.036(5) 0.056(6) 0.015(5) 0.017(5) 0.018(4)
C25B 0.028(5) 0.034(5) 0.045(6) 0.009(4) 0.008(4) 0.015(4)
C26B 0.028(5) 0.052(6) 0.050(6) 0.013(5) 0.011(4) 0.022(4)
C27B 0.033(5) 0.049(6) 0.041(6) 0.010(5) 0.009(4) 0.017(4)
C28B 0.042(6) 0.061(6) 0.040(6) 0.008(5) 0.017(5) 0.015(5)
C29B 0.054(6) 0.069(7) 0.058(7) 0.033(6) 0.016(5) 0.023(6)
C30B 0.055(6) 0.069(7) 0.063(7) 0.025(6) 0.018(6) 0.035(6)
C31B 0.047(6) 0.054(6) 0.058(7) 0.028(5) 0.016(5) 0.031(5)
C32B 0.038(5) 0.044(6) 0.052(7) 0.020(5) 0.024(5) 0.026(5)
C33B 0.032(5) 0.037(5) 0.045(6) 0.008(5) 0.009(4) 0.014(4)
C34B 0.059(6) 0.045(6) 0.053(7) 0.001(5) 0.012(5) 0.025(5)
C35B 0.044(5) 0.038(5) 0.066(7) 0.010(5) 0.016(5) 0.018(4)
C36B 0.039(6) 0.049(6) 0.079(8) 0.013(5) 0.021(5) 0.008(5)
C37B 0.066(7) 0.057(6) 0.062(7) 0.031(5) 0.030(6) 0.026(5)
C38B 0.061(7) 0.080(8) 0.066(8) 0.021(6) 0.025(6) 0.032(6)
C39B 0.071(8) 0.093(9) 0.123(11) 0.066(9) 0.034(8) 0.050(7)
C40B 0.098(10) 0.157(13) 0.153(13) 0.101(11) 0.039(9) 0.082(10)
C41B 0.074(9) 0.100(11) 0.132(13) 0.027(10) -0.012(8) 0.023(8)
C42B 0.062(7) 0.103(9) 0.096(9) 0.061(7) 0.043(7) 0.050(7)
Br1C 0.0464(6) 0.0659(6) 0.0839(8) 0.0440(6) 0.0334(5) 0.0371(5)
Br2C 0.0626(7) 0.0708(7) 0.0579(7) 0.0298(6) 0.0069(6) 0.0064(6)
Br3C 0.0630(6) 0.0420(5) 0.0782(8) 0.0292(5) 0.0256(6) 0.0272(5)
Si1C 0.0492(16) 0.0457(16) 0.061(2) 0.0230(15) 0.0174(14) 0.0052(13)
O1C 0.029(3) 0.034(3) 0.058(4) 0.014(3) 0.016(3) 0.013(3)
O2C 0.026(3) 0.067(4) 0.045(4) 0.013(3) 0.013(3) 0.019(3)
O3C 0.027(3) 0.039(3) 0.038(4) 0.005(3) 0.010(3) 0.020(3)
N1C 0.033(4) 0.041(4) 0.038(5) 0.011(4) 0.017(4) 0.015(3)
N2C 0.037(5) 0.047(5) 0.073(6) 0.013(5) 0.011(5) 0.009(4)
N3C 0.099(8) 0.071(7) 0.061(7) 0.027(6) 0.032(7) 0.027(7)
N4C 0.086(8) 0.103(9) 0.093(9) 0.010(7) 0.002(7) -0.009(7)
N5C 0.021(4) 0.033(4) 0.045(5) 0.002(3) 0.009(3) 0.010(3)
N6C 0.027(4) 0.033(4) 0.038(5) 0.012(4) 0.013(4) 0.016(3)
N7C 0.036(4) 0.025(4) 0.061(5) 0.011(4) 0.019(4) 0.012(3)
N8C 0.070(5) 0.057(5) 0.045(5) 0.010(4) 0.029(4) 0.036(4)
N9C 0.040(4) 0.043(4) 0.068(6) 0.023(4) 0.033(4) 0.024(4)
C1C 0.026(5) 0.030(5) 0.046(6) 0.010(4) 0.006(4) 0.008(4)
C2C 0.022(4) 0.040(5) 0.041(6) 0.017(4) 0.011(4) 0.012(4)
C3C 0.046(5) 0.029(5) 0.055(6) 0.016(5) 0.019(5) 0.013(4)
C4C 0.040(5) 0.033(5) 0.045(6) 0.017(4) 0.015(4) 0.019(4)
C5C 0.031(5) 0.033(5) 0.051(6) 0.013(4) 0.016(4) 0.012(4)
C6C 0.029(5) 0.032(5) 0.048(6) 0.014(4) 0.019(4) 0.015(4)
C7C 0.029(5) 0.023(4) 0.041(6) 0.010(4) 0.003(5) 0.010(4)
C8C 0.036(5) 0.042(5) 0.054(6) 0.022(5) 0.019(5) 0.021(5)
C9C 0.026(5) 0.032(5) 0.041(6) 0.013(4) 0.011(4) 0.011(4)
C10C 0.029(5) 0.041(5) 0.038(6) 0.017(4) 0.012(4) 0.014(4)
C11C 0.024(5) 0.046(6) 0.056(6) 0.023(5) 0.017(4) 0.020(4)
C12C 0.030(5) 0.039(5) 0.062(7) 0.024(5) 0.022(5) 0.011(4)
C13C 0.039(5) 0.050(6) 0.058(6) 0.036(5) 0.028(5) 0.029(5)
C14C 0.026(5) 0.045(6) 0.056(6) 0.024(5) 0.011(4) 0.018(4)
C15C 0.034(5) 0.040(5) 0.043(6) 0.015(4) 0.012(4) 0.017(4)
C16C 0.056(6) 0.051(6) 0.043(6) 0.011(5) 0.016(5) 0.029(5)
C17C 0.036(5) 0.036(5) 0.045(6) 0.013(5) 0.012(4) 0.016(4)
C18C 0.045(5) 0.043(5) 0.029(5) 0.011(4) 0.014(4) 0.021(4)
C19C 0.047(6) 0.042(6) 0.039(6) 0.004(5) 0.007(5) 0.016(5)
C20C 0.039(5) 0.068(7) 0.036(6) 0.009(5) 0.010(5) 0.007(5)
C21C 0.050(6) 0.045(6) 0.045(7) 0.014(5) 0.011(5) 0.010(5)
C22C 0.069(7) 0.038(5) 0.047(7) 0.003(5) 0.014(6) 0.020(5)
C23C 0.068(7) 0.035(5) 0.044(6) 0.010(5) 0.016(5) 0.022(5)
C24C 0.035(5) 0.038(5) 0.066(7) 0.025(5) 0.022(5) 0.017(4)
C25C 0.029(5) 0.032(5) 0.042(6) 0.012(4) 0.013(4) 0.006(4)
C26C 0.032(5) 0.034(5) 0.031(5) 0.009(4) 0.016(4) 0.010(4)
C27C 0.034(5) 0.031(5) 0.058(6) 0.013(5) 0.026(5) 0.016(4)
C28C 0.035(5) 0.043(5) 0.051(6) 0.010(5) 0.020(5) 0.019(4)
C29C 0.048(6) 0.038(5) 0.050(6) 0.020(5) 0.015(5) 0.022(5)
C30C 0.034(5) 0.042(5) 0.059(7) 0.025(5) 0.020(5) 0.011(4)
C31C 0.033(5) 0.040(5) 0.053(6) 0.012(5) 0.014(4) 0.019(4)
C32C 0.031(5) 0.023(4) 0.047(6) 0.012(4) 0.012(5) 0.012(4)
C33C 0.028(5) 0.050(5) 0.040(6) 0.012(5) 0.013(4) 0.021(4)
C34C 0.051(6) 0.061(6) 0.046(6) 0.010(5) 0.018(5) 0.032(5)
C35C 0.049(6) 0.041(5) 0.063(7) 0.007(5) 0.013(5) 0.011(5)
C36C 0.062(6) 0.054(6) 0.046(6) 0.019(5) 0.019(5) 0.026(5)
C37C 0.053(7) 0.115(10) 0.156(13) 0.073(10) 0.037(8) 0.028(7)
C38C 0.096(8) 0.039(6) 0.062(7) 0.020(5) 0.026(6) 0.023(6)
C39C 0.073(7) 0.056(6) 0.062(8) 0.037(6) 0.012(6) 0.020(6)
C40C 0.085(9) 0.070(8) 0.118(11) 0.033(8) 0.036(8) 0.002(7)
C41C 0.077(8) 0.048(6) 0.072(8) -0.002(6) 0.034(6) 0.011(6)
C42C 0.093(9) 0.075(8) 0.070(9) 0.016(7) 0.013(7) 0.024(7)
Br1D 0.0802(8) 0.1330(11) 0.1554(13) 0.1045(10) 0.0742(9) 0.0774(8)
Br2D 0.1166(10) 0.0677(8) 0.0558(8) 0.0225(6) -0.0102(7) 0.0282(7)
Br3D 0.0951(9) 0.0600(7) 0.1533(13) 0.0395(8) 0.0722(9) 0.0311(7)
Si1D 0.033(5) 0.039(5) 0.045(5) 0.013(4) 0.009(4) 0.018(4)
Si1G 0.047(4) 0.044(3) 0.042(3) 0.013(3) 0.019(3) 0.021(3)
O1D 0.092(5) 0.081(5) 0.076(5) 0.051(4) 0.048(4) 0.062(4)
O2D 0.066(5) 0.110(6) 0.081(6) -0.002(5) 0.025(4) 0.057(5)
O3D 0.041(4) 0.087(5) 0.056(5) 0.017(4) 0.017(4) 0.020(4)
N1D 0.048(5) 0.080(6) 0.051(6) 0.035(5) 0.024(4) 0.052(4)
N2D 0.096(7) 0.076(7) 0.039(6) 0.025(6) 0.024(6) 0.043(6)
N5D 0.046(5) 0.048(5) 0.062(6) 0.012(4) 0.024(4) 0.026(4)
N6D 0.029(4) 0.056(5) 0.057(6) 0.023(4) 0.020(4) 0.021(4)
N7D 0.058(5) 0.055(5) 0.081(7) 0.027(5) 0.029(5) 0.032(5)
N8D 0.065(6) 0.089(7) 0.094(8) 0.047(6) 0.005(6) 0.015(5)
N9D 0.045(5) 0.063(6) 0.106(7) 0.033(5) 0.023(5) 0.027(5)
N3D 0.114(11) 0.052(7) 0.072(10) 0.013(8) 0.045(9) 0.028(7)
N4D 0.128(11) 0.067(8) 0.073(10) -0.003(7) 0.047(9) 0.020(8)
N3DB 0.08(3) 0.08(3) 0.05(2) 0.000(19) 0.01(2) 0.03(3)
N4DB 0.16(5) 0.10(4) 0.09(3) 0.01(3) 0.07(3) 0.05(4)
C1D 0.076(7) 0.073(7) 0.051(7) 0.039(6) 0.035(6) 0.052(6)
C2D 0.064(7) 0.061(7) 0.053(7) 0.027(5) 0.029(5) 0.034(6)
C3D 0.062(6) 0.057(7) 0.046(6) 0.024(5) 0.016(5) 0.021(5)
C4D 0.050(6) 0.061(6) 0.050(7) 0.020(5) 0.008(5) 0.027(5)
C5D 0.056(6) 0.052(6) 0.059(7) 0.030(5) 0.021(5) 0.035(5)
C6D 0.052(6) 0.049(6) 0.062(7) 0.022(5) 0.024(6) 0.029(5)
C7D 0.042(6) 0.040(5) 0.058(7) 0.015(5) 0.032(5) 0.027(5)
C8D 0.059(7) 0.083(8) 0.062(7) 0.043(7) 0.026(6) 0.046(6)
C9D 0.057(7) 0.078(8) 0.052(7) 0.033(6) 0.021(5) 0.041(6)
C10D 0.060(7) 0.071(7) 0.051(7) 0.031(6) 0.027(6) 0.039(6)
C11D 0.047(6) 0.076(8) 0.054(7) 0.035(6) 0.021(5) 0.043(6)
C12D 0.058(7) 0.069(7) 0.077(8) 0.042(6) 0.028(6) 0.041(6)
C13D 0.062(7) 0.112(10) 0.099(10) 0.081(8) 0.047(7) 0.059(8)
C14D 0.083(9) 0.105(10) 0.088(9) 0.064(8) 0.047(7) 0.067(8)
C15D 0.085(8) 0.085(8) 0.060(7) 0.042(6) 0.045(6) 0.057(7)
C16D 0.065(8) 0.101(9) 0.075(9) 0.058(7) 0.003(7) 0.019(7)
C17D 0.054(6) 0.062(6) 0.044(6) 0.023(5) 0.006(5) 0.027(5)
C18D 0.052(6) 0.065(7) 0.048(7) 0.024(6) 0.007(5) 0.020(5)
C19D 0.052(7) 0.055(6) 0.070(8) 0.026(6) 0.003(6) 0.015(5)
C20D 0.067(7) 0.074(8) 0.067(8) 0.028(7) -0.017(6) 0.021(6)
C21D 0.096(9) 0.062(7) 0.041(7) 0.015(6) 0.001(6) 0.037(7)
C22D 0.061(7) 0.065(7) 0.048(7) 0.021(6) 0.006(6) 0.015(6)
C23D 0.054(6) 0.059(6) 0.054(7) 0.025(6) 0.009(5) 0.024(5)
C24D 0.058(7) 0.055(6) 0.080(8) 0.021(6) 0.024(6) 0.033(6)
C25D 0.037(5) 0.054(6) 0.068(7) 0.019(5) 0.021(5) 0.026(5)
C26D 0.055(6) 0.053(6) 0.073(8) 0.021(6) 0.025(5) 0.035(5)
C27D 0.050(6) 0.051(6) 0.081(8) 0.013(6) 0.030(6) 0.025(5)
C28D 0.050(6) 0.050(7) 0.111(10) 0.018(6) 0.037(6) 0.017(5)
C29D 0.072(8) 0.054(6) 0.109(10) 0.030(6) 0.050(7) 0.032(6)
C30D 0.057(7) 0.064(7) 0.106(9) 0.032(7) 0.042(6) 0.037(6)
C31D 0.046(6) 0.045(6) 0.091(8) 0.028(6) 0.032(6) 0.023(5)
C32D 0.049(6) 0.051(6) 0.056(8) 0.015(5) 0.029(6) 0.022(5)
C33D 0.069(8) 0.089(9) 0.028(7) -0.001(6) 0.017(6) 0.013(6)
C34D 0.066(8) 0.169(14) 0.060(9) 0.014(9) 0.009(7) 0.028(9)
C35D 0.226(18) 0.071(10) 0.055(9) -0.008(7) 0.023(10) -0.001(10)
C36D 0.108(10) 0.103(10) 0.086(10) 0.019(8) 0.065(8) 0.029(8)
C37D 0.054(7) 0.061(7) 0.095(9) -0.001(6) 0.017(6) 0.010(6)
C38D 0.072(7) 0.062(6) 0.043(6) 0.019(5) 0.013(5) 0.027(6)
C41D 0.053(5) 0.057(5) 0.090(7) 0.014(5) 0.004(5) 0.016(4)
C39D 0.047(6) 0.056(6) 0.075(7) 0.010(5) 0.018(6) 0.019(5)
C40D 0.054(13) 0.060(8) 0.083(11) 0.015(7) 0.029(10) 0.026(8)
C42D 0.044(13) 0.061(11) 0.077(8) 0.009(6) 0.018(6) 0.010(10)
C39G 0.047(6) 0.056(6) 0.075(7) 0.010(5) 0.018(6) 0.019(5)
C40G 0.16(2) 0.049(12) 0.072(16) 0.014(11) 0.052(15) 0.034(14)
C42G 0.067(13) 0.066(13) 0.052(12) 0.007(10) 0.016(10) 0.026(11)
Br1E 0.0575(6) 0.0783(7) 0.0885(8) 0.0474(7) 0.0405(6) 0.0426(6)
Br2E 0.1502(12) 0.0657(8) 0.0624(8) 0.0112(6) 0.0248(8) 0.0511(8)
Br3E 0.0743(8) 0.1043(9) 0.0857(9) 0.0578(8) 0.0241(7) 0.0327(7)
Si1E 0.0468(19) 0.081(2) 0.080(2) 0.0411(19) 0.0176(17) 0.0324(17)
Si1F 0.0468(19) 0.081(2) 0.080(2) 0.0411(19) 0.0176(17) 0.0324(17)
C37F 0.055(13) 0.079(8) 0.078(7) 0.045(6) 0.018(7) 0.035(8)
C38F 0.054(4) 0.100(7) 0.101(8) 0.052(6) 0.029(4) 0.040(4)
C39F 0.056(8) 0.081(5) 0.079(9) 0.040(5) 0.025(7) 0.036(5)
C40F 0.060(11) 0.088(12) 0.080(12) 0.041(9) 0.024(9) 0.040(9)
C41F 0.059(11) 0.079(13) 0.082(12) 0.041(9) 0.027(10) 0.037(9)
C42F 0.054(12) 0.082(8) 0.079(10) 0.040(6) 0.025(8) 0.036(7)
O1E 0.043(3) 0.084(4) 0.072(4) 0.042(3) 0.025(3) 0.033(3)
O2E 0.061(5) 0.062(9) 0.083(11) 0.006(7) 0.001(5) 0.026(5)
O3E 0.073(4) 0.069(4) 0.080(8) 0.000(4) 0.000(5) 0.035(3)
O2EB 0.086(9) 0.082(10) 0.084(10) -0.006(7) -0.019(8) 0.046(8)
O3EB 0.073(4) 0.069(4) 0.080(8) 0.000(4) 0.000(5) 0.035(3)
N1E 0.027(4) 0.054(5) 0.071(6) 0.029(5) 0.016(4) 0.022(4)
N2E 0.052(6) 0.090(6) 0.070(8) 0.001(5) 0.016(5) 0.034(5)
N5E 0.042(5) 0.088(6) 0.058(6) 0.021(5) 0.014(4) 0.039(5)
N6E 0.051(4) 0.062(4) 0.053(5) 0.011(3) 0.011(3) 0.030(3)
N7E 0.047(5) 0.056(5) 0.042(5) 0.016(4) 0.009(4) 0.027(4)
N8E 0.067(6) 0.070(6) 0.091(7) 0.002(5) 0.030(5) 0.042(5)
N9E 0.048(5) 0.079(6) 0.060(6) 0.030(5) 0.022(4) 0.036(4)
N3E 0.080(11) 0.090(7) 0.059(12) 0.004(6) 0.023(8) 0.027(6)
N4E 0.17(2) 0.096(7) 0.097(15) -0.011(7) 0.053(14) 0.018(8)
N3EB 0.065(12) 0.10(2) 0.062(11) 0.025(13) 0.014(9) 0.009(13)
N4EB 0.097(19) 0.25(7) 0.12(2) -0.04(3) -0.015(17) 0.00(3)
C1E 0.034(5) 0.060(6) 0.066(7) 0.022(5) 0.017(5) 0.028(5)
C2E 0.037(5) 0.060(6) 0.059(7) 0.018(5) 0.013(5) 0.020(5)
C3E 0.053(6) 0.069(7) 0.065(8) 0.008(6) 0.029(6) 0.036(5)
C4E 0.046(6) 0.063(6) 0.053(7) 0.017(5) 0.020(5) 0.028(5)
C5E 0.045(6) 0.056(6) 0.048(6) 0.011(5) 0.024(5) 0.030(5)
C6E 0.035(5) 0.063(6) 0.049(6) 0.020(5) 0.010(5) 0.031(5)
C7E 0.043(6) 0.065(7) 0.054(7) 0.016(6) 0.018(5) 0.030(6)
C8E 0.036(5) 0.052(6) 0.062(7) 0.018(5) 0.021(6) 0.027(5)
C9E 0.042(6) 0.045(5) 0.048(7) 0.015(5) 0.013(5) 0.024(5)
C10E 0.032(5) 0.039(5) 0.040(6) 0.007(4) 0.009(4) 0.018(4)
C11E 0.044(6) 0.048(6) 0.043(6) 0.017(5) 0.012(5) 0.029(5)
C12E 0.059(7) 0.051(6) 0.061(7) 0.028(5) 0.031(6) 0.035(5)
C13E 0.041(6) 0.047(6) 0.066(8) 0.029(5) 0.024(5) 0.027(5)
C14E 0.041(6) 0.058(6) 0.050(7) 0.019(5) 0.011(5) 0.024(5)
C15E 0.039(5) 0.053(6) 0.047(6) 0.019(5) 0.021(5) 0.022(5)
C16E 0.070(7) 0.066(7) 0.069(8) 0.015(6) 0.032(6) 0.035(6)
C17E 0.054(6) 0.062(7) 0.051(7) 0.012(5) 0.021(5) 0.036(5)
C18E 0.065(7) 0.062(7) 0.069(8) 0.011(6) 0.031(6) 0.041(6)
C19E 0.060(7) 0.064(7) 0.052(7) 0.006(6) 0.020(6) 0.028(6)
C20E 0.086(8) 0.061(8) 0.074(8) -0.003(6) 0.020(7) 0.046(7)
C21E 0.098(9) 0.067(8) 0.051(7) 0.004(6) 0.024(7) 0.035(7)
C22E 0.147(12) 0.060(8) 0.092(10) 0.035(7) 0.082(9) 0.049(8)
C23E 0.109(9) 0.068(8) 0.091(9) 0.025(7) 0.062(8) 0.048(7)
C24E 0.045(6) 0.078(7) 0.052(7) 0.037(6) 0.022(5) 0.036(5)
C25E 0.035(5) 0.063(6) 0.049(6) 0.023(5) 0.018(5) 0.027(5)
C26E 0.036(5) 0.063(6) 0.046(6) 0.017(5) 0.013(5) 0.017(5)
C27E 0.038(5) 0.063(6) 0.057(7) 0.029(6) 0.018(5) 0.023(5)
C28E 0.029(5) 0.080(7) 0.063(7) 0.028(6) 0.015(5) 0.022(5)
C29E 0.050(6) 0.068(7) 0.059(7) 0.038(6) 0.009(5) 0.023(5)
C30E 0.050(6) 0.078(7) 0.074(8) 0.039(6) 0.017(6) 0.037(6)
C31E 0.040(6) 0.085(7) 0.060(7) 0.035(6) 0.019(5) 0.040(5)
C32E 0.060(5) 0.067(4) 0.059(7) 0.008(4) 0.007(5) 0.028(4)
C33E 0.093(7) 0.072(5) 0.091(10) -0.002(5) 0.000(7) 0.025(5)
C34E 0.102(11) 0.075(8) 0.099(14) 0.001(7) 0.004(9) 0.030(8)
C35E 0.091(10) 0.087(12) 0.094(10) 0.003(7) 0.000(7) 0.024(8)
C36E 0.106(9) 0.097(11) 0.105(12) 0.006(9) 0.012(9) 0.025(8)
C37E 0.054(4) 0.100(7) 0.101(8) 0.052(6) 0.029(4) 0.040(4)
C38E 0.059(6) 0.085(4) 0.085(7) 0.041(4) 0.025(5) 0.036(4)
C39E 0.058(5) 0.085(5) 0.078(4) 0.041(3) 0.020(3) 0.025(4)
C40E 0.069(7) 0.101(8) 0.078(7) 0.042(6) 0.023(5) 0.038(6)
C41E 0.062(5) 0.072(8) 0.071(7) 0.031(6) 0.022(4) 0.027(5)
C42E 0.078(7) 0.091(5) 0.088(7) 0.036(4) 0.024(5) 0.025(5)
C32F 0.060(5) 0.067(4) 0.059(7) 0.008(4) 0.007(5) 0.028(4)
C33F 0.092(8) 0.073(6) 0.086(9) -0.004(5) -0.003(6) 0.032(5)
C34F 0.091(12) 0.071(8) 0.081(13) 0.003(8) 0.008(9) 0.030(8)
C35F 0.115(11) 0.081(11) 0.086(9) -0.002(7) 0.002(7) 0.045(9)
C36F 0.092(7) 0.093(10) 0.086(12) -0.009(9) -0.003(8) 0.025(6)

loop_
_atom_type_symbol
_atom_type_description
_atom_type_scat_dispersion_real
_atom_type_scat_dispersion_imag
_atom_type_scat_source
C C 0.0033 0.0016 'International Tables Vol C Tables 4.2.6.8 and 6.1.1.4'
H H 0.0000 0.0000 'International Tables Vol C Tables 4.2.6.8 and 6.1.1.4'
Br Br -0.2901 2.4595 'International Tables Vol C Tables 4.2.6.8 and 6.1.1.4'
N N 0.0061 0.0033 'International Tables Vol C Tables 4.2.6.8 and 6.1.1.4'
O O 0.0106 0.0060 'International Tables Vol C Tables 4.2.6.8 and 6.1.1.4'
Si Si 0.0817 0.0704 'International Tables Vol C Tables 4.2.6.8 and 6.1.1.4'

loop_
_geom_angle_atom_site_label_1
_geom_angle_atom_site_label_2
_geom_angle_atom_site_label_3
_geom_angle
C37 Si1 C39 110.6(4)
C38 Si1 C37 112.0(4)
C38 Si1 C39 110.7(4)
O1 Si1 C37 102.8(4)
O1 Si1 C38 109.2(3)
O1 Si1 C39 111.3(3)
Si1 C37 H37P 109.5
Si1 C37 H37Q 109.5
Si1 C37 H37R 109.5
H37P C37 H37Q 109.5
H37P C37 H37R 109.5
H37Q C37 H37R 109.5
Si1 C38 H38P 109.5
Si1 C38 H38Q 109.5
Si1 C38 H38R 109.5
H38P C38 H38Q 109.5
H38P C38 H38R 109.5
H38Q C38 H38R 109.5
C40 C39 Si1 108.6(6)
C40 C39 C41 108.1(8)
C40 C39 C42 108.8(9)
C41 C39 Si1 111.9(5)
C42 C39 Si1 110.2(6)
C42 C39 C41 109.2(7)
C39 C40 H40P 109.5
C39 C40 H40Q 109.5
C39 C40 H40R 109.5
H40P C40 H40Q 109.5
H40P C40 H40R 109.5
H40Q C40 H40R 109.5
C39 C41 H41P 109.5
C39 C41 H41Q 109.5
C39 C41 H41R 109.5
H41P C41 H41Q 109.5
H41P C41 H41R 109.5
H41Q C41 H41R 109.5
C39 C42 H42P 109.5
C39 C42 H42Q 109.5
C39 C42 H42R 109.5
H42P C42 H42Q 109.5
H42P C42 H42R 109.5
H42Q C42 H42R 109.5
C1 O1 Si1 127.6(5)
C32 O3 C33 122.0(7)
C1 N1 C5 119.9(7)
C7 N1 C1 128.2(7)
C7 N1 C5 111.3(6)
N3 N2 C3 116.9(6)
N4 N3 N2 172.1(8)
C6 N5 H5 123.4
C7 N5 H5 123.4
C7 N5 C6 113.3(7)
C7 N6 C32 116.9(7)
C8 N7 H7 125.3
C8 N7 C11 109.5(7)
C11 N7 H7 125.3
C16 N8 H8 125.7
C16 N8 C19 108.5(7)
C19 N8 H8 125.7
C24 N9 H9 125.5
C24 N9 C27 109.0(7)
C27 N9 H9 125.5
O1 C1 N1 110.3(6)
O1 C1 H1 108.9
O1 C1 C2 110.1(6)
N1 C1 H1 108.9
N1 C1 C2 109.7(6)
C2 C1 H1 108.9
C1 C2 H2 106.9
C3 C2 C1 112.7(6)
C3 C2 H2 106.9
C9 C2 C1 113.0(7)
C9 C2 H2 106.9
C9 C2 C3 110.2(6)
N2 C3 C2 115.0(6)
N2 C3 H3 107.7
N2 C3 C4 105.4(6)
C2 C3 H3 107.7
C4 C3 C2 113.1(7)
C4 C3 H3 107.7
C3 C4 H4 106.8
C3 C4 C5 107.3(6)
C5 C4 H4 106.8
C17 C4 C3 115.3(7)
C17 C4 H4 106.8
C17 C4 C5 113.2(6)
N1 C5 C4 108.6(6)
N1 C5 H5A 109.5
N1 C5 C6 103.0(6)
C4 C5 H5A 109.5
C4 C5 C6 116.5(6)
C6 C5 H5A 109.5
N5 C6 C5 101.6(6)
N5 C6 H6 109.4
N5 C6 C25 111.5(7)
C5 C6 H6 109.4
C25 C6 C5 115.3(7)
C25 C6 H6 109.4
N5 C7 N1 108.8(7)
N6 C7 N1 122.5(7)
N6 C7 N5 128.7(9)
N7 C8 H8A 125.0
N7 C8 C9 109.9(7)
C9 C8 H8A 125.0
C8 C9 C2 130.8(7)
C8 C9 C10 105.8(7)
C10 C9 C2 123.4(7)
C11 C10 C9 108.0(7)
C15 C10 C9 133.0(7)
C15 C10 C11 119.0(7)
N7 C11 C10 106.8(7)
N7 C11 C12 131.5(8)
C12 C11 C10 121.8(8)
C11 C12 H12 121.8
C13 C12 C11 116.3(8)
C13 C12 H12 121.8
C12 C13 Br1 118.2(6)
C12 C13 C14 124.4(7)
C14 C13 Br1 117.4(6)
C13 C14 H14 120.5
C13 C14 C15 119.1(8)
C15 C14 H14 120.5
C10 C15 H15 120.3
C14 C15 C10 119.4(8)
C14 C15 H15 120.3
N8 C16 H16 124.9
C17 C16 N8 110.1(8)
C17 C16 H16 124.9
C16 C17 C4 128.0(8)
C16 C17 C18 107.0(7)
C18 C17 C4 124.8(7)
C19 C18 C17 107.0(7)
C23 C18 C17 134.2(8)
C23 C18 C19 118.7(8)
N8 C19 C18 107.4(7)
N8 C19 C20 130.1(8)
C20 C19 C18 122.5(8)
C19 C20 H20 121.7
C21 C20 C19 116.6(8)
C21 C20 H20 121.7
C20 C21 Br2 118.6(7)
C20 C21 C22 122.6(8)
C22 C21 Br2 118.8(7)
C21 C22 H22 120.0
C23 C22 C21 119.9(8)
C23 C22 H22 120.0
C18 C23 C22 119.5(8)
C18 C23 H23 120.2
C22 C23 H23 120.2
N9 C24 H24 125.0
N9 C24 C25 110.1(8)
C25 C24 H24 125.0
C24 C25 C6 124.3(8)
C24 C25 C26 106.5(7)
C26 C25 C6 128.9(7)
C27 C26 C25 107.6(7)
C31 C26 C25 135.7(8)
C31 C26 C27 116.7(7)
N9 C27 C26 106.8(7)
C28 C27 N9 129.0(7)
C28 C27 C26 124.2(7)
C27 C28 H28 121.5
C29 C28 C27 117.1(8)
C29 C28 H28 121.5
C28 C29 Br3 120.3(6)
C28 C29 C30 121.8(8)
C30 C29 Br3 117.9(6)
C29 C30 H30 120.3
C31 C30 C29 119.4(8)
C31 C30 H30 120.3
C26 C31 H31 119.6
C30 C31 C26 120.7(8)
C30 C31 H31 119.6
O2 C32 O3 123.6(8)
O2 C32 N6 129.2(8)
O3 C32 N6 107.2(7)
O3 C33 C34 102.4(7)
O3 C33 C35 109.6(8)
O3 C33 C36 111.4(9)
C35 C33 C34 110.3(9)
C36 C33 C34 109.6(9)
C36 C33 C35 112.9(9)
C33 C34 H34M 109.5
C33 C34 H34N 109.5
C33 C34 H34O 109.5
H34M C34 H34N 109.5
H34M C34 H34O 109.5
H34N C34 H34O 109.5
C33 C35 H35M 109.5
C33 C35 H35N 109.5
C33 C35 H35O 109.5
H35M C35 H35N 109.5
H35M C35 H35O 109.5
H35N C35 H35O 109.5
C33 C36 H36M 109.5
C33 C36 H36N 109.5
C33 C36 H36O 109.5
H36M C36 H36N 109.5
H36M C36 H36O 109.5
H36N C36 H36O 109.5
O1A Si1A C37A 102.0(4)
O1A Si1A C38A 108.8(4)
O1A Si1A C39A 110.2(3)
C37A Si1A C38A 112.7(4)
C37A Si1A C39A 110.9(4)
C38A Si1A C39A 111.8(4)
C1A O1A Si1A 129.6(5)
C32A O3A C33A 123.5(7)
C1A N1A C5A 117.9(6)
C7A N1A C1A 127.7(6)
C7A N1A C5A 112.7(6)
N3A N2A C3A 115.2(7)
N4A N3A N2A 172.4(10)
C6A N5A H5AA 123.1
C7A N5A H5AA 123.1
C7A N5A C6A 113.7(6)
C7A N6A C32A 117.0(7)
C8A N7A H7A 125.3
C11A N7A H7A 125.3
C11A N7A C8A 109.5(7)
C16A N8A H8AA 125.6
C16A N8A C19A 108.8(7)
C19A N8A H8AA 125.6
C24A N9A H9A 125.3
C27A N9A H9A 125.3
C27A N9A C24A 109.5(6)
O1A C1A N1A 108.7(5)
O1A C1A H1A 109.7
O1A C1A C2A 109.0(6)
N1A C1A H1A 109.7
N1A C1A C2A 110.0(6)
C2A C1A H1A 109.7
C1A C2A H2A 107.4
C1A C2A C3A 112.6(6)
C3A C2A H2A 107.4
C9A C2A C1A 111.0(6)
C9A C2A H2A 107.4
C9A C2A C3A 110.7(6)
N2A C3A C2A 106.7(6)
N2A C3A H3A 108.8
N2A C3A C4A 110.4(6)
C2A C3A H3A 108.8
C2A C3A C4A 113.2(6)
C4A C3A H3A 108.8
C3A C4A H4A 108.1
C5A C4A C3A 107.5(6)
C5A C4A H4A 108.1
C17A C4A C3A 110.3(6)
C17A C4A H4A 108.1
C17A C4A C5A 114.5(6)
N1A C5A C4A 107.4(6)
N1A C5A H5AB 109.7
N1A C5A C6A 102.5(6)
C4A C5A H5AB 109.7
C4A C5A C6A 117.6(6)
C6A C5A H5AB 109.7
N5A C6A C5A 102.2(6)
N5A C6A H6A 109.1
N5A C6A C25A 111.6(6)
C5A C6A H6A 109.1
C25A C6A C5A 115.6(7)
C25A C6A H6A 109.1
N5A C7A N1A 108.3(7)
N6A C7A N1A 120.9(7)
N6A C7A N5A 130.8(8)
N7A C8A H8AB 125.2
C9A C8A N7A 109.6(7)
C9A C8A H8AB 125.2
C8A C9A C2A 129.4(7)
C8A C9A C10A 106.2(7)
C10A C9A C2A 124.4(7)
C11A C10A C9A 107.5(7)
C15A C10A C9A 133.9(8)
C15A C10A C11A 118.5(7)
N7A C11A C10A 107.1(7)
N7A C11A C12A 129.7(8)
C10A C11A C12A 123.1(8)
C11A C12A H12A 122.2
C13A C12A C11A 115.5(8)
C13A C12A H12A 122.2
C12A C13A Br1A 118.1(7)
C12A C13A C14A 125.0(7)
C14A C13A Br1A 116.9(7)
C13A C14A H14A 120.7
C15A C14A C13A 118.6(8)
C15A C14A H14A 120.7
C10A C15A H15A 120.4
C14A C15A C10A 119.2(8)
C14A C15A H15A 120.4
N8A C16A H16A 124.4
N8A C16A C17A 111.1(7)
C17A C16A H16A 124.4
C16A C17A C4A 129.8(7)
C16A C17A C18A 105.2(7)
C18A C17A C4A 124.2(7)
C19A C18A C17A 107.0(7)
C19A C18A C23A 119.1(8)
C23A C18A C17A 133.9(8)
N8A C19A C18A 107.8(7)
N8A C19A C20A 129.9(8)
C20A C19A C18A 122.2(8)
C19A C20A H20A 121.7
C19A C20A C21A 116.5(8)
C21A C20A H20A 121.7
C20A C21A Br2A 118.0(7)
C22A C21A Br2A 119.1(7)
C22A C21A C20A 122.9(8)
C21A C22A H22A 120.3
C23A C22A C21A 119.5(8)
C23A C22A H22A 120.3
C18A C23A H23A 120.1
C22A C23A C18A 119.7(8)
C22A C23A H23A 120.1
N9A C24A H24A 124.8
N9A C24A C25A 110.5(7)
C25A C24A H24A 124.8
C24A C25A C6A 125.3(7)
C24A C25A C26A 106.3(7)
C26A C25A C6A 128.5(7)
C27A C26A C25A 105.5(7)
C31A C26A C25A 135.2(7)
C31A C26A C27A 119.3(7)
N9A C27A C26A 108.3(7)
N9A C27A C28A 131.3(8)
C28A C27A C26A 120.4(8)
C27A C28A H28A 120.8
C29A C28A C27A 118.3(8)
C29A C28A H28A 120.8
C28A C29A Br3A 119.2(7)
C28A C29A C30A 122.3(8)
C30A C29A Br3A 118.6(7)
C29A C30A H30A 119.5
C31A C30A C29A 121.0(8)
C31A C30A H30A 119.5
C26A C31A H31A 120.7
C30A C31A C26A 118.7(7)
C30A C31A H31A 120.7
O2A C32A O3A 122.9(8)
O2A C32A N6A 128.4(8)
O3A C32A N6A 108.7(8)
O3A C33A C34A 106.0(9)
O3A C33A C35A 113.8(10)
O3A C33A C36A 105.3(12)
C34A C33A C36A 108.8(14)
C35A C33A C34A 114.1(14)
C35A C33A C36A 108.4(12)
C33A C34A H34P 109.5
C33A C34A H34Q 109.5
C33A C34A H34R 109.5
H34P C34A H34Q 109.5
H34P C34A H34R 109.5
H34Q C34A H34R 109.5
C33A C35A H35P 109.5
C33A C35A H35Q 109.5
C33A C35A H35R 109.5
H35P C35A H35Q 109.5
H35P C35A H35R 109.5
H35Q C35A H35R 109.5
C33A C36A H36P 109.5
C33A C36A H36Q 109.5
C33A C36A H36R 109.5
H36P C36A H36Q 109.5
H36P C36A H36R 109.5
H36Q C36A H36R 109.5
Si1A C37A H37S 109.5
Si1A C37A H37T 109.5
Si1A C37A H37U 109.5
H37S C37A H37T 109.5
H37S C37A H37U 109.5
H37T C37A H37U 109.5
Si1A C38A H38S 109.5
Si1A C38A H38T 109.5
Si1A C38A H38U 109.5
H38S C38A H38T 109.5
H38S C38A H38U 109.5
H38T C38A H38U 109.5
C40A C39A Si1A 109.0(6)
C41A C39A Si1A 111.1(6)
C41A C39A C40A 108.5(8)
C42A C39A Si1A 110.3(6)
C42A C39A C40A 108.3(7)
C42A C39A C41A 109.5(7)
C39A C40A H40S 109.5
C39A C40A H40T 109.5
C39A C40A H40U 109.5
H40S C40A H40T 109.5
H40S C40A H40U 109.5
H40T C40A H40U 109.5
C39A C41A H41S 109.5
C39A C41A H41T 109.5
C39A C41A H41U 109.5
H41S C41A H41T 109.5
H41S C41A H41U 109.5
H41T C41A H41U 109.5
C39A C42A H42S 109.5
C39A C42A H42T 109.5
C39A C42A H42U 109.5
H42S C42A H42T 109.5
H42S C42A H42U 109.5
H42T C42A H42U 109.5
O1B Si1B C37B 109.9(4)
O1B Si1B C38B 102.6(4)
O1B Si1B C39B 111.1(4)
C37B Si1B C38B 110.4(4)
C37B Si1B C39B 112.0(5)
C39B Si1B C38B 110.4(5)
C1B O1B Si1B 128.5(5)
C32B O3B C33B 121.2(6)
C1B N1B C5B 118.9(7)
C7B N1B C1B 128.4(7)
C7B N1B C5B 112.6(6)
N3B N2B C3B 119.5(10)
N3BD N2B C3B 121.9(17)
C6B N5B H5B 123.3
C7B N5B H5B 123.3
C7B N5B C6B 113.5(7)
C7B N6B C32B 115.1(7)
C8B N7B H7B 125.9
C11B N7B H7B 125.9
C11B N7B C8B 108.2(7)
C16B N8B H8B 125.4
C19B N8B H8B 125.4
C19B N8B C16B 109.2(7)
C24B N9B H9B 125.8
C24B N9B C27B 108.5(7)
C27B N9B H9B 125.8
N2B N3B N4B 173.2(16)
N2B N3BD N4BD 177(3)
O1B C1B N1B 109.6(7)
O1B C1B H1B 108.8
O1B C1B C2B 111.3(7)
N1B C1B H1B 108.8
N1B C1B C2B 109.4(6)
C2B C1B H1B 108.8
C1B C2B H2B 107.0
C1B C2B C3B 112.4(6)
C3B C2B H2B 107.0
C9B C2B C1B 112.9(7)
C9B C2B H2B 107.0
C9B C2B C3B 110.1(7)
N2B C3B C2B 109.3(7)
N2B C3B H3B 108.3
N2B C3B C4B 109.0(7)
C2B C3B H3B 108.3
C4B C3B C2B 113.5(7)
C4B C3B H3B 108.3
C3B C4B H4B 106.9
C3B C4B C5B 106.9(6)
C5B C4B H4B 106.9
C17B C4B C3B 114.2(7)
C17B C4B H4B 106.9
C17B C4B C5B 114.5(6)
N1B C5B C4B 108.1(6)
N1B C5B H5BA 110.1
N1B C5B C6B 102.0(6)
C4B C5B H5BA 110.1
C4B C5B C6B 116.1(7)
C6B C5B H5BA 110.1
N5B C6B C5B 102.0(6)
N5B C6B H6B 109.2
N5B C6B C25B 112.6(6)
C5B C6B H6B 109.2
C25B C6B C5B 114.3(7)
C25B C6B H6B 109.2
N5B C7B N1B 108.4(7)
N6B C7B N1B 121.6(7)
N6B C7B N5B 129.9(8)
N7B C8B H8BA 124.5
C9B C8B N7B 110.9(7)
C9B C8B H8BA 124.5
C8B C9B C2B 129.8(7)
C8B C9B C10B 105.8(8)
C10B C9B C2B 124.3(8)
C11B C10B C9B 106.9(8)
C15B C10B C9B 133.5(9)
C15B C10B C11B 119.7(8)
N7B C11B C10B 108.1(7)
N7B C11B C12B 129.2(8)
C10B C11B C12B 122.6(8)
C11B C12B H12B 122.6
C13B C12B C11B 114.8(8)
C13B C12B H12B 122.6
C12B C13B Br1B 117.9(7)
C14B C13B Br1B 118.1(6)
C14B C13B C12B 124.0(8)
C13B C14B H14B 120.3
C15B C14B C13B 119.5(8)
C15B C14B H14B 120.3
C10B C15B H15B 120.3
C14B C15B C10B 119.4(9)
C14B C15B H15B 120.3
N8B C16B H16B 125.1
N8B C16B C17B 109.7(8)
C17B C16B H16B 125.1
C16B C17B C4B 127.7(8)
C16B C17B C18B 105.9(7)
C18B C17B C4B 126.3(7)
C19B C18B C17B 107.0(8)
C23B C18B C17B 134.2(8)
C23B C18B C19B 118.7(8)
N8B C19B C18B 108.1(8)
N8B C19B C20B 128.7(8)
C20B C19B C18B 123.2(9)
C19B C20B H20B 122.0
C21B C20B C19B 115.9(8)
C21B C20B H20B 122.0
C20B C21B Br2B 118.4(7)
C20B C21B C22B 122.2(8)
C22B C21B Br2B 119.4(8)
C21B C22B H22B 119.7
C23B C22B C21B 120.5(9)
C23B C22B H22B 119.7
C18B C23B H23B 120.3
C22B C23B C18B 119.4(8)
C22B C23B H23B 120.3
N9B C24B H24B 124.5
N9B C24B C25B 111.1(7)
C25B C24B H24B 124.5
C24B C25B C6B 126.4(8)
C24B C25B C26B 105.7(7)
C26B C25B C6B 127.9(7)
C27B C26B C25B 107.4(7)
C27B C26B C31B 118.1(8)
C31B C26B C25B 134.3(8)
N9B C27B C26B 107.3(7)
N9B C27B C28B 128.9(8)
C26B C27B C28B 123.6(8)
C27B C28B H28B 121.8
C29B C28B C27B 116.3(8)
C29B C28B H28B 121.8
C28B C29B Br3B 118.9(7)
C28B C29B C30B 122.1(9)
C30B C29B Br3B 118.9(7)
C29B C30B H30B 119.4
C31B C30B C29B 121.2(9)
C31B C30B H30B 119.4
C26B C31B H31B 120.6
C30B C31B C26B 118.7(8)
C30B C31B H31B 120.6
O2B C32B O3B 122.5(8)
O2B C32B N6B 127.4(8)
O3B C32B N6B 109.9(7)
O3B C33B C34B 111.4(7)
O3B C33B C35B 103.6(6)
O3B C33B C36B 108.9(7)
C34B C33B C35B 112.0(7)
C34B C33B C36B 111.6(7)
C35B C33B C36B 109.1(7)
C33B C34B H34J 109.5
C33B C34B H34K 109.5
C33B C34B H34L 109.5
H34J C34B H34K 109.5
H34J C34B H34L 109.5
H34K C34B H34L 109.5
C33B C35B H35J 109.5
C33B C35B H35K 109.5
C33B C35B H35L 109.5
H35J C35B H35K 109.5
H35J C35B H35L 109.5
H35K C35B H35L 109.5
C33B C36B H36J 109.5
C33B C36B H36K 109.5
C33B C36B H36L 109.5
H36J C36B H36K 109.5
H36J C36B H36L 109.5
H36K C36B H36L 109.5
Si1B C37B H37M 109.5
Si1B C37B H37N 109.5
Si1B C37B H37O 109.5
H37M C37B H37N 109.5
H37M C37B H37O 109.5
H37N C37B H37O 109.5
Si1B C38B H38M 109.5
Si1B C38B H38N 109.5
Si1B C38B H38O 109.5
H38M C38B H38N 109.5
H38M C38B H38O 109.5
H38N C38B H38O 109.5
C40B C39B Si1B 108.5(8)
C40B C39B C41B 107.5(11)
C41B C39B Si1B 109.7(8)
C42B C39B Si1B 107.3(8)
C42B C39B C40B 110.6(10)
C42B C39B C41B 113.2(10)
C39B C40B H40M 109.5
C39B C40B H40N 109.5
C39B C40B H40O 109.5
H40M C40B H40N 109.5
H40M C40B H40O 109.5
H40N C40B H40O 109.5
C39B C41B H41M 109.5
C39B C41B H41N 109.5
C39B C41B H41O 109.5
H41M C41B H41N 109.5
H41M C41B H41O 109.5
H41N C41B H41O 109.5
C39B C42B H42M 109.5
C39B C42B H42N 109.5
C39B C42B H42O 109.5
H42M C42B H42N 109.5
H42M C42B H42O 109.5
H42N C42B H42O 109.5
O1C Si1C C37C 108.4(4)
O1C Si1C C38C 107.9(4)
O1C Si1C C39C 103.6(4)
C38C Si1C C37C 109.0(5)
C39C Si1C C37C 114.4(5)
C39C Si1C C38C 113.1(4)
C1C O1C Si1C 122.9(5)
C32C O3C C33C 121.4(6)
C1C N1C C5C 119.1(7)
C7C N1C C1C 127.0(7)
C7C N1C C5C 113.3(7)
N3C N2C C3C 113.8(8)
N4C N3C N2C 173.9(12)
C6C N5C H5C 122.3
C7C N5C H5C 122.3
C7C N5C C6C 115.5(7)
C7C N6C C32C 116.8(7)
C8C N7C H7C 125.4
C8C N7C C11C 109.1(7)
C11C N7C H7C 125.4
C16C N8C H8C 126.1
C19C N8C H8C 126.1
C19C N8C C16C 107.8(7)
C24C N9C H9C 125.5
C27C N9C H9C 125.5
C27C N9C C24C 109.0(6)
O1C C1C N1C 108.6(6)
O1C C1C H1C 109.6
O1C C1C C2C 109.8(6)
N1C C1C H1C 109.6
N1C C1C C2C 109.8(6)
C2C C1C H1C 109.6
C1C C2C H2C 107.3
C1C C2C C3C 111.9(6)
C3C C2C H2C 107.3
C9C C2C C1C 111.8(7)
C9C C2C H2C 107.3
C9C C2C C3C 110.8(6)
N2C C3C C2C 114.0(6)
N2C C3C H3C 107.8
N2C C3C C4C 106.0(7)
C2C C3C H3C 107.8
C4C C3C C2C 113.1(7)
C4C C3C H3C 107.8
C3C C4C H4C 106.0
C5C C4C C3C 108.5(6)
C5C C4C H4C 106.0
C17C C4C C3C 113.3(7)
C17C C4C H4C 106.0
C17C C4C C5C 116.3(6)
N1C C5C C4C 108.1(6)
N1C C5C H5CA 109.8
N1C C5C C6C 102.8(6)
C4C C5C H5CA 109.8
C4C C5C C6C 116.3(6)
C6C C5C H5CA 109.8
N5C C6C C5C 101.7(6)
N5C C6C H6C 108.8
N5C C6C C25C 112.9(6)
C5C C6C H6C 108.8
C25C C6C C5C 115.5(7)
C25C C6C H6C 108.8
N5C C7C N1C 106.7(7)
N6C C7C N1C 122.5(7)
N6C C7C N5C 130.8(8)
N7C C8C H8CA 124.5
C9C C8C N7C 110.9(7)
C9C C8C H8CA 124.5
C8C C9C C2C 129.5(7)
C8C C9C C10C 105.7(7)
C10C C9C C2C 124.8(7)
C11C C10C C9C 107.7(7)
C15C C10C C9C 133.8(8)
C15C C10C C11C 118.4(7)
N7C C11C C10C 106.6(6)
C12C C11C N7C 130.1(8)
C12C C11C C10C 123.3(7)
C11C C12C H12C 122.1
C11C C12C C13C 115.7(8)
C13C C12C H12C 122.1
C12C C13C Br1C 117.7(6)
C14C C13C Br1C 118.0(6)
C14C C13C C12C 124.3(7)
C13C C14C H14C 120.3
C13C C14C C15C 119.3(8)
C15C C14C H14C 120.3
C10C C15C H15C 120.5
C14C C15C C10C 118.9(8)
C14C C15C H15C 120.5
N8C C16C H16C 124.5
C17C C16C N8C 110.9(8)
C17C C16C H16C 124.5
C16C C17C C4C 130.4(8)
C16C C17C C18C 105.8(8)
C18C C17C C4C 123.8(7)
C19C C18C C17C 106.7(7)
C23C C18C C17C 133.6(8)
C23C C18C C19C 119.7(8)
N8C C19C C18C 108.6(8)
N8C C19C C20C 129.5(9)
C18C C19C C20C 121.9(8)
C19C C20C H20C 123.1
C21C C20C C19C 113.8(8)
C21C C20C H20C 123.1
C20C C21C Br2C 116.3(7)
C22C C21C Br2C 118.0(7)
C22C C21C C20C 125.7(9)
C21C C22C H22C 120.2
C21C C22C C23C 119.6(9)
C23C C22C H22C 120.2
C18C C23C H23C 120.3
C22C C23C C18C 119.3(9)
C22C C23C H23C 120.3
N9C C24C H24C 124.9
C25C C24C N9C 110.2(7)
C25C C24C H24C 124.9
C24C C25C C6C 125.7(7)
C24C C25C C26C 106.0(7)
C26C C25C C6C 128.0(7)
C27C C26C C25C 106.8(6)
C27C C26C C31C 119.8(7)
C31C C26C C25C 133.3(7)
N9C C27C C26C 107.9(7)
N9C C27C C28C 131.1(7)
C28C C27C C26C 120.9(7)
C27C C28C H28C 120.9
C29C C28C C27C 118.2(7)
C29C C28C H28C 120.9
C28C C29C Br3C 119.0(6)
C28C C29C C30C 122.4(7)
C30C C29C Br3C 118.5(6)
C29C C30C H30C 120.0
C31C C30C C29C 120.1(7)
C31C C30C H30C 120.0
C26C C31C H31C 120.7
C30C C31C C26C 118.6(7)
C30C C31C H31C 120.7
O2C C32C O3C 122.8(8)
O2C C32C N6C 127.8(8)
O3C C32C N6C 109.4(7)
O3C C33C C34C 102.4(6)
O3C C33C C35C 111.0(7)
C34C C33C C35C 109.1(7)
C36C C33C O3C 109.2(7)
C36C C33C C34C 111.9(7)
C36C C33C C35C 112.8(7)
C33C C34C H34S 109.5
C33C C34C H34T 109.5
C33C C34C H34U 109.5
H34S C34C H34T 109.5
H34S C34C H34U 109.5
H34T C34C H34U 109.5
C33C C35C H35S 109.5
C33C C35C H35T 109.5
C33C C35C H35U 109.5
H35S C35C H35T 109.5
H35S C35C H35U 109.5
H35T C35C H35U 109.5
C33C C36C H36S 109.5
C33C C36C H36T 109.5
C33C C36C H36U 109.5
H36S C36C H36T 109.5
H36S C36C H36U 109.5
H36T C36C H36U 109.5
Si1C C37C H37V 109.5
Si1C C37C H37W 109.5
Si1C C37C H37X 109.5
H37V C37C H37W 109.5
H37V C37C H37X 109.5
H37W C37C H37X 109.5
Si1C C38C H38V 109.5
Si1C C38C H38W 109.5
Si1C C38C H38X 109.5
H38V C38C H38W 109.5
H38V C38C H38X 109.5
H38W C38C H38X 109.5
C40C C39C Si1C 105.8(7)
C41C C39C Si1C 112.3(7)
C41C C39C C40C 111.7(8)
C41C C39C C42C 108.9(9)
C42C C39C Si1C 110.2(7)
C42C C39C C40C 107.7(9)
C39C C40C H40V 109.5
C39C C40C H40W 109.5
C39C C40C H40X 109.5
H40V C40C H40W 109.5
H40V C40C H40X 109.5
H40W C40C H40X 109.5
C39C C41C H41V 109.5
C39C C41C H41W 109.5
C39C C41C H41X 109.5
H41V C41C H41W 109.5
H41V C41C H41X 109.5
H41W C41C H41X 109.5
C39C C42C H42V 109.5
C39C C42C H42W 109.5
C39C C42C H42X 109.5
H42V C42C H42W 109.5
H42V C42C H42X 109.5
H42W C42C H42X 109.5
O1D Si1D C37D 112.6(6)
O1D Si1D C38D 104.1(5)
O1D Si1D C39D 105.8(9)
C38D Si1D C37D 118.8(6)
C39D Si1D C37D 108.1(9)
C39D Si1D C38D 106.6(10)
O1D Si1G C38D 105.0(4)
O1D Si1G C41D 115.7(5)
O1D Si1G C39G 98.5(7)
C38D Si1G C41D 118.5(6)
C38D Si1G C39G 110.6(7)
C39G Si1G C41D 106.8(6)
C1D O1D Si1D 144.1(7)
C1D O1D Si1G 116.2(6)
C32D O3D C33D 122.1(8)
C1D N1D C5D 117.4(8)
C7D N1D C1D 128.5(7)
C7D N1D C5D 112.9(7)
N3D N2D C3D 113.5(9)
N3DB N2D C3D 120(3)
C6D N5D H5D 122.1
C7D N5D H5D 122.1
C7D N5D C6D 115.8(8)
C7D N6D C32D 117.5(8)
C8D N7D H7D 125.6
C8D N7D C11D 108.8(8)
C11D N7D H7D 125.6
C16D N8D H8D 125.0
C19D N8D H8D 125.0
C19D N8D C16D 109.9(9)
C24D N9D H9D 126.0
C24D N9D C27D 108.1(8)
C27D N9D H9D 126.0
N2D N3D N4D 174.0(13)
N4DB N3DB N2D 166(8)
O1D C1D N1D 109.8(8)
O1D C1D H1D 109.0
O1D C1D C2D 110.2(8)
N1D C1D H1D 109.0
N1D C1D C2D 109.8(7)
C2D C1D H1D 109.0
C1D C2D H2D 106.6
C1D C2D C3D 112.2(8)
C3D C2D H2D 106.6
C9D C2D C1D 113.9(8)
C9D C2D H2D 106.6
C9D C2D C3D 110.6(7)
N2D C3D C2D 106.0(8)
N2D C3D H3D 108.9
N2D C3D C4D 110.5(8)
C2D C3D H3D 108.9
C4D C3D C2D 113.4(8)
C4D C3D H3D 108.9
C3D C4D H4D 107.7
C5D C4D C3D 109.0(7)
C5D C4D H4D 107.7
C17D C4D C3D 111.4(8)
C17D C4D H4D 107.7
C17D C4D C5D 113.2(8)
N1D C5D C4D 108.9(7)
N1D C5D H5DA 109.6
N1D C5D C6D 103.4(7)
C4D C5D H5DA 109.6
C4D C5D C6D 115.6(7)
C6D C5D H5DA 109.6
N5D C6D C5D 100.0(7)
N5D C6D H6D 110.2
N5D C6D C25D 111.8(7)
C5D C6D H6D 110.2
C25D C6D C5D 114.0(8)
C25D C6D H6D 110.2
N5D C7D N1D 107.8(8)
N6D C7D N1D 122.1(7)
N6D C7D N5D 130.1(9)
N7D C8D H8DA 124.4
N7D C8D C9D 111.1(9)
C9D C8D H8DA 124.4
C8D C9D C2D 129.5(9)
C8D C9D C10D 104.6(9)
C10D C9D C2D 125.8(9)
C11D C10D C9D 107.3(9)
C15D C10D C9D 131.8(10)
C15D C10D C11D 120.8(9)
N7D C11D C10D 108.1(8)
N7D C11D C12D 129.6(10)
C12D C11D C10D 122.3(9)
C11D C12D H12D 122.0
C13D C12D C11D 116.0(10)
C13D C12D H12D 122.0
C12D C13D Br1D 119.6(10)
C12D C13D C14D 122.5(10)
C14D C13D Br1D 117.9(9)
C13D C14D H14D 119.4
C15D C14D C13D 121.1(10)
C15D C14D H14D 119.4
C10D C15D C14D 117.3(11)
C10D C15D H15D 121.4
C14D C15D H15D 121.4
N8D C16D H16D 125.4
C17D C16D N8D 109.2(9)
C17D C16D H16D 125.4
C16D C17D C4D 126.6(9)
C16D C17D C18D 106.2(8)
C18D C17D C4D 127.0(9)
C19D C18D C17D 107.3(8)
C23D C18D C17D 133.4(9)
C23D C18D C19D 119.1(9)
N8D C19D C18D 107.3(9)
N8D C19D C20D 129.8(10)
C20D C19D C18D 122.8(10)
C19D C20D H20D 121.9
C21D C20D C19D 116.1(10)
C21D C20D H20D 121.9
C20D C21D Br2D 117.2(8)
C20D C21D C22D 123.2(9)
C22D C21D Br2D 119.6(8)
C21D C22D H22D 119.6
C23D C22D C21D 120.7(9)
C23D C22D H22D 119.6
C18D C23D H23D 121.1
C22D C23D C18D 117.8(9)
C22D C23D H23D 121.1
N9D C24D H24D 124.1
C25D C24D N9D 111.7(8)
C25D C24D H24D 124.1
C24D C25D C6D 125.9(9)
C24D C25D C26D 105.2(8)
C26D C25D C6D 128.8(8)
C27D C26D C25D 107.7(8)
C31D C26D C25D 133.7(9)
C31D C26D C27D 118.5(9)
N9D C27D C26D 107.2(8)
N9D C27D C28D 130.4(9)
C28D C27D C26D 122.4(9)
C27D C28D H28D 121.4
C29D C28D C27D 117.2(9)
C29D C28D H28D 121.4
C28D C29D Br3D 119.1(8)
C28D C29D C30D 121.6(9)
C30D C29D Br3D 119.2(7)
C29D C30D H30D 119.9
C31D C30D C29D 120.1(9)
C31D C30D H30D 119.9
C26D C31D H31D 120.0
C30D C31D C26D 120.0(9)
C30D C31D H31D 120.0
O2D C32D O3D 123.7(9)
O2D C32D N6D 127.3(10)
O3D C32D N6D 109.0(8)
O3D C33D C34D 102.0(8)
O3D C33D C35D 109.0(9)
O3D C33D C36D 109.9(8)
C35D C33D C34D 113.5(11)
C35D C33D C36D 113.2(11)
C36D C33D C34D 108.6(10)
C33D C34D H34G 109.5
C33D C34D H34H 109.5
C33D C34D H34I 109.5
H34G C34D H34H 109.5
H34G C34D H34I 109.5
H34H C34D H34I 109.5
C33D C35D H35G 109.5
C33D C35D H35H 109.5
C33D C35D H35I 109.5
H35G C35D H35H 109.5
H35G C35D H35I 109.5
H35H C35D H35I 109.5
C33D C36D H36G 109.5
C33D C36D H36H 109.5
C33D C36D H36I 109.5
H36G C36D H36H 109.5
H36G C36D H36I 109.5
H36H C36D H36I 109.5
Si1D C37D H37G 109.5
Si1D C37D H37H 109.5
Si1D C37D H37I 109.5
H37G C37D H37H 109.5
H37G C37D H37I 109.5
H37H C37D H37I 109.5
H37J C37D H37K 109.5
H37J C37D H37L 109.5
H37K C37D H37L 109.5
C39G C37D H37J 109.5
C39G C37D H37K 109.5
C39G C37D H37L 109.5
Si1D C38D H38G 109.5
Si1D C38D H38H 109.5
Si1D C38D H38I 109.5
Si1G C38D H38J 109.5
Si1G C38D H38K 109.5
Si1G C38D H38L 109.5
H38J C38D H38K 109.5
H38J C38D H38L 109.5
H38K C38D H38L 109.5
H38G C38D H38H 109.5
H38G C38D H38I 109.5
H38H C38D H38I 109.5
Si1G C41D H41J 109.5
Si1G C41D H41K 109.5
Si1G C41D H41L 109.5
H41J C41D H41K 109.5
H41J C41D H41L 109.5
H41K C41D H41L 109.5
H41G C41D H41H 109.5
H41G C41D H41I 109.5
H41H C41D H41I 109.5
C39D C41D H41G 109.5
C39D C41D H41H 109.5
C39D C41D H41I 109.5
C41D C39D Si1D 104.8(14)
C41D C39D C40D 111.4(19)
C41D C39D C42D 117.3(19)
C40D C39D Si1D 106.7(16)
C42D C39D Si1D 110.6(17)
C42D C39D C40D 106(2)
C39D C40D H40G 109.5
C39D C40D H40H 109.5
C39D C40D H40I 109.5
H40G C40D H40H 109.5
H40G C40D H40I 109.5
H40H C40D H40I 109.5
C39D C42D H42G 109.5
C39D C42D H42H 109.5
C39D C42D H42I 109.5
H42G C42D H42H 109.5
H42G C42D H42I 109.5
H42H C42D H42I 109.5
C37D C39G Si1G 107.5(10)
C37D C39G C40G 110.8(14)
C37D C39G C42G 113.8(13)
C40G C39G Si1G 109.5(12)
C40G C39G C42G 105.7(14)
C42G C39G Si1G 109.6(11)
C39G C40G H40J 109.5
C39G C40G H40K 109.5
C39G C40G H40L 109.5
H40J C40G H40K 109.5
H40J C40G H40L 109.5
H40K C40G H40L 109.5
C39G C42G H42J 109.5
C39G C42G H42K 109.5
C39G C42G H42L 109.5
H42J C42G H42K 109.5
H42J C42G H42L 109.5
H42K C42G H42L 109.5
O1E Si1E C37E 106.4(5)
O1E Si1E C38E 111.3(5)
O1E Si1E C39E 101.6(5)
C38E Si1E C37E 108.9(6)
C39E Si1E C37E 114.2(6)
C39E Si1E C38E 114.0(6)
C37F Si1F C38F 111(2)
C37F Si1F C39F 111.3(18)
C38F Si1F C39F 105.2(18)
O1E Si1F C37F 120(2)
O1E Si1F C38F 111(2)
O1E Si1F C39F 97.4(15)
Si1F C37F H37A 109.5
Si1F C37F H37B 109.5
Si1F C37F H37C 109.5
H37A C37F H37B 109.5
H37A C37F H37C 109.5
H37B C37F H37C 109.5
Si1F C38F H38A 109.5
Si1F C38F H38B 109.5
Si1F C38F H38C 109.5
H38A C38F H38B 109.5
H38A C38F H38C 109.5
H38B C38F H38C 109.5
C40F C39F Si1F 110(2)
C40F C39F C41F 108(3)
C40F C39F C42F 106(2)
C41F C39F Si1F 113(2)
C41F C39F C42F 111(3)
C42F C39F Si1F 110(2)
C39F C40F H40A 109.5
C39F C40F H40B 109.5
C39F C40F H40C 109.5
H40A C40F H40B 109.5
H40A C40F H40C 109.5
H40B C40F H40C 109.5
C39F C41F H41A 109.5
C39F C41F H41B 109.5
C39F C41F H41C 109.5
H41A C41F H41B 109.5
H41A C41F H41C 109.5
H41B C41F H41C 109.5
C39F C42F H42A 109.5
C39F C42F H42B 109.5
C39F C42F H42C 109.5
H42A C42F H42B 109.5
H42A C42F H42C 109.5
H42B C42F H42C 109.5
C1E O1E Si1E 118.5(5)
C1E O1E Si1F 136.3(8)
C32E O3E C33E 121(3)
C32F O3EB C33F 126(3)
C1E N1E C5E 120.3(8)
C7E N1E C1E 125.8(7)
C7E N1E C5E 113.9(7)
N3E N2E C3E 110.3(13)
N3EB N2E C3E 129(2)
C6E N5E H5E 123.3
C7E N5E H5E 123.3
C7E N5E C6E 113.4(8)
C7E N6E C32E 116.7(17)
C7E N6E C32F 117.0(17)
C8E N7E H7E 125.9
C8E N7E C11E 108.2(7)
C11E N7E H7E 125.9
C16E N8E H8E 125.7
C19E N8E H8E 125.7
C19E N8E C16E 108.6(8)
C24E N9E H9E 126.1
C24E N9E C27E 107.9(7)
C27E N9E H9E 126.1
N4E N3E N2E 168(2)
N2E N3EB N4EB 178(6)
O1E C1E N1E 108.2(7)
O1E C1E H1E 110.1
O1E C1E C2E 111.2(7)
N1E C1E H1E 110.1
N1E C1E C2E 107.0(7)
C2E C1E H1E 110.1
C1E C2E H2E 106.5
C3E C2E C1E 113.7(7)
C3E C2E H2E 106.5
C9E C2E C1E 112.6(8)
C9E C2E H2E 106.5
C9E C2E C3E 110.4(8)
N2E C3E C2E 110.6(8)
N2E C3E H3E 107.9
N2E C3E C4E 110.1(7)
C2E C3E H3E 107.9
C4E C3E C2E 112.4(8)
C4E C3E H3E 107.9
C3E C4E H4E 107.2
C5E C4E C3E 107.6(7)
C5E C4E H4E 107.2
C17E C4E C3E 113.0(8)
C17E C4E H4E 107.2
C17E C4E C5E 114.2(7)
N1E C5E C4E 108.3(7)
N1E C5E H5EA 109.8
N1E C5E C6E 102.6(7)
C4E C5E H5EA 109.8
C4E C5E C6E 116.1(7)
C6E C5E H5EA 109.8
N5E C6E C5E 101.5(6)
N5E C6E H6E 109.8
C5E C6E H6E 109.8
C25E C6E N5E 110.5(7)
C25E C6E C5E 115.0(7)
C25E C6E H6E 109.8
N5E C7E N1E 107.8(8)
N6E C7E N1E 122.3(8)
N6E C7E N5E 129.8(10)
N7E C8E H8EA 124.5
C9E C8E N7E 111.0(8)
C9E C8E H8EA 124.5
C8E C9E C2E 130.1(8)
C8E C9E C10E 106.4(8)
C10E C9E C2E 123.5(8)
C11E C10E C9E 106.5(7)
C15E C10E C9E 134.3(8)
C15E C10E C11E 119.2(8)
N7E C11E C10E 107.8(7)
N7E C11E C12E 130.4(9)
C12E C11E C10E 121.8(8)
C11E C12E H12E 121.8
C13E C12E C11E 116.5(9)
C13E C12E H12E 121.8
C12E C13E Br1E 119.1(7)
C12E C13E C14E 122.9(8)
C14E C13E Br1E 118.0(7)
C13E C14E H14E 119.9
C15E C14E C13E 120.2(8)
C15E C14E H14E 119.9
C10E C15E H15E 120.3
C14E C15E C10E 119.4(8)
C14E C15E H15E 120.3
N8E C16E H16E 124.9
C17E C16E N8E 110.1(9)
C17E C16E H16E 124.9
C16E C17E C4E 128.8(9)
C16E C17E C18E 106.8(8)
C18E C17E C4E 124.4(8)
C19E C18E C17E 107.1(9)
C19E C18E C23E 117.5(10)
C23E C18E C17E 135.3(9)
N8E C19E C18E 107.4(9)
N8E C19E C20E 129.5(10)
C18E C19E C20E 123.2(10)
C19E C20E H20E 122.4
C21E C20E C19E 115.2(9)
C21E C20E H20E 122.4
C20E C21E Br2E 117.6(8)
C20E C21E C22E 124.4(10)
C22E C21E Br2E 117.9(9)
C21E C22E H22E 120.1
C21E C22E C23E 119.8(11)
C23E C22E H22E 120.1
C18E C23E H23E 120.1
C22E C23E C18E 119.9(10)
C22E C23E H23E 120.1
N9E C24E H24E 124.4
C25E C24E N9E 111.1(8)
C25E C24E H24E 124.4
C24E C25E C6E 125.0(8)
C24E C25E C26E 105.8(8)
C26E C25E C6E 128.9(7)
C27E C26E C25E 106.9(8)
C27E C26E C31E 119.9(8)
C31E C26E C25E 133.1(8)
N9E C27E C26E 108.2(8)
N9E C27E C28E 129.1(8)
C26E C27E C28E 122.4(8)
C27E C28E H28E 121.5
C29E C28E C27E 116.9(8)
C29E C28E H28E 121.5
C28E C29E Br3E 118.6(7)
C28E C29E C30E 121.8(9)
C30E C29E Br3E 119.6(7)
C29E C30E H30E 118.9
C31E C30E C29E 122.2(9)
C31E C30E H30E 118.9
C26E C31E H31E 121.6
C30E C31E C26E 116.8(8)
C30E C31E H31E 121.6
O2E C32E O3E 118(2)
O2E C32E N6E 131(3)
O3E C32E N6E 111(2)
O3E C33E C35E 113(3)
O3E C33E C36E 112(3)
C34E C33E O3E 108(3)
C34E C33E C35E 112(3)
C34E C33E C36E 109(3)
C36E C33E C35E 102(3)
C33E C34E H34A 109.5
C33E C34E H34B 109.5
C33E C34E H34C 109.5
H34A C34E H34B 109.5
H34A C34E H34C 109.5
H34B C34E H34C 109.5
C33E C35E H35A 109.5
C33E C35E H35B 109.5
C33E C35E H35C 109.5
H35A C35E H35B 109.5
H35A C35E H35C 109.5
H35B C35E H35C 109.5
C33E C36E H36A 109.5
C33E C36E H36B 109.5
C33E C36E H36C 109.5
H36A C36E H36B 109.5
H36A C36E H36C 109.5
H36B C36E H36C 109.5
Si1E C37E H37D 109.5
Si1E C37E H37E 109.5
Si1E C37E H37F 109.5
H37D C37E H37E 109.5
H37D C37E H37F 109.5
H37E C37E H37F 109.5
Si1E C38E H38D 109.5
Si1E C38E H38E 109.5
Si1E C38E H38F 109.5
H38D C38E H38E 109.5
H38D C38E H38F 109.5
H38E C38E H38F 109.5
C40E C39E Si1E 109.2(9)
C41E C39E Si1E 111.0(9)
C41E C39E C40E 108.7(10)
C41E C39E C42E 109.8(12)
C42E C39E Si1E 109.9(9)
C42E C39E C40E 108.2(11)
C39E C40E H40D 109.5
C39E C40E H40E 109.5
C39E C40E H40F 109.5
H40D C40E H40E 109.5
H40D C40E H40F 109.5
H40E C40E H40F 109.5
C39E C41E H41D 109.5
C39E C41E H41E 109.5
C39E C41E H41F 109.5
H41D C41E H41E 109.5
H41D C41E H41F 109.5
H41E C41E H41F 109.5
C39E C42E H42D 109.5
C39E C42E H42E 109.5
C39E C42E H42F 109.5
H42D C42E H42E 109.5
H42D C42E H42F 109.5
H42E C42E H42F 109.5
O2EB C32F O3EB 126(2)
O2EB C32F N6E 124(3)
N6E C32F O3EB 110(2)
O3EB C33F C34F 103(3)
C35F C33F O3EB 110(3)
C35F C33F C34F 109(3)
C35F C33F C36F 110(3)
C36F C33F O3EB 107(3)
C36F C33F C34F 117(3)
C33F C34F H34D 109.5
C33F C34F H34E 109.5
C33F C34F H34F 109.5
H34D C34F H34E 109.5
H34D C34F H34F 109.5
H34E C34F H34F 109.5
C33F C35F H35D 109.5
C33F C35F H35E 109.5
C33F C35F H35F 109.5
H35D C35F H35E 109.5
H35D C35F H35F 109.5
H35E C35F H35F 109.5
C33F C36F H36D 109.5
C33F C36F H36E 109.5
C33F C36F H36F 109.5
H36D C36F H36E 109.5
H36D C36F H36F 109.5
H36E C36F H36F 109.5

loop_
_geom_bond_atom_site_label_1
_geom_bond_atom_site_label_2
_geom_bond_distance
Br1 C13 1.914(7)
Br2 C21 1.898(9)
Br3 C29 1.892(8)
Si1 C37 1.848(9)
Si1 C38 1.845(8)
Si1 C39 1.887(7)
Si1 O1 1.672(5)
C37 H37P 0.9800
C37 H37Q 0.9800
C37 H37R 0.9800
C38 H38P 0.9800
C38 H38Q 0.9800
C38 H38R 0.9800
C39 C40 1.513(12)
C39 C41 1.527(11)
C39 C42 1.521(12)
C40 H40P 0.9800
C40 H40Q 0.9800
C40 H40R 0.9800
C41 H41P 0.9800
C41 H41Q 0.9800
C41 H41R 0.9800
C42 H42P 0.9800
C42 H42Q 0.9800
C42 H42R 0.9800
O1 C1 1.406(9)
O2 C32 1.225(9)
O3 C32 1.340(9)
O3 C33 1.468(11)
N1 C1 1.433(9)
N1 C5 1.478(9)
N1 C7 1.364(10)
N2 N3 1.271(10)
N2 C3 1.491(10)
N3 N4 1.150(10)
N5 H5 0.8800
N5 C6 1.463(10)
N5 C7 1.349(9)
N6 C7 1.335(10)
N6 C32 1.353(10)
N7 H7 0.8800
N7 C8 1.371(9)
N7 C11 1.377(10)
N8 H8 0.8800
N8 C16 1.373(10)
N8 C19 1.378(10)
N9 H9 0.8800
N9 C24 1.361(10)
N9 C27 1.379(10)
C1 H1 1.0000
C1 C2 1.542(10)
C2 H2 1.0000
C2 C3 1.540(10)
C2 C9 1.500(10)
C3 H3 1.0000
C3 C4 1.524(11)
C4 H4 1.0000
C4 C5 1.538(11)
C4 C17 1.506(10)
C5 H5A 1.0000
C5 C6 1.553(10)
C6 H6 1.0000
C6 C25 1.507(11)
C8 H8A 0.9500
C8 C9 1.373(11)
C9 C10 1.436(10)
C10 C11 1.405(11)
C10 C15 1.401(10)
C11 C12 1.397(10)
C12 H12 0.9500
C12 C13 1.364(11)
C13 C14 1.376(11)
C14 H14 0.9500
C14 C15 1.387(10)
C15 H15 0.9500
C16 H16 0.9500
C16 C17 1.363(11)
C17 C18 1.422(11)
C18 C19 1.415(11)
C18 C23 1.383(11)
C19 C20 1.400(11)
C20 H20 0.9500
C20 C21 1.362(12)
C21 C22 1.405(12)
C22 H22 0.9500
C22 C23 1.389(11)
C23 H23 0.9500
C24 H24 0.9500
C24 C25 1.367(10)
C25 C26 1.416(11)
C26 C27 1.409(10)
C26 C31 1.402(10)
C27 C28 1.366(11)
C28 H28 0.9500
C28 C29 1.363(11)
C29 C30 1.419(11)
C30 H30 0.9500
C30 C31 1.366(11)
C31 H31 0.9500
C33 C34 1.530(12)
C33 C35 1.525(13)
C33 C36 1.507(13)
C34 H34M 0.9800
C34 H34N 0.9800
C34 H34O 0.9800
C35 H35M 0.9800
C35 H35N 0.9800
C35 H35O 0.9800
C36 H36M 0.9800
C36 H36N 0.9800
C36 H36O 0.9800
Br1A C13A 1.925(8)
Br2A C21A 1.917(8)
Br3A C29A 1.925(8)
Si1A O1A 1.655(5)
Si1A C37A 1.857(9)
Si1A C38A 1.863(9)
Si1A C39A 1.878(8)
O1A C1A 1.430(8)
O2A C32A 1.227(9)
O3A C32A 1.333(10)
O3A C33A 1.449(12)
N1A C1A 1.439(9)
N1A C5A 1.474(9)
N1A C7A 1.355(9)
N2A N3A 1.222(10)
N2A C3A 1.465(10)
N3A N4A 1.148(10)
N5A H5AA 0.8800
N5A C6A 1.465(9)
N5A C7A 1.339(9)
N6A C7A 1.311(10)
N6A C32A 1.358(10)
N7A H7A 0.8800
N7A C8A 1.383(9)
N7A C11A 1.365(9)
N8A H8AA 0.8800
N8A C16A 1.361(10)
N8A C19A 1.381(10)
N9A H9A 0.8800
N9A C24A 1.363(9)
N9A C27A 1.351(10)
C1A H1A 1.0000
C1A C2A 1.526(10)
C2A H2A 1.0000
C2A C3A 1.553(10)
C2A C9A 1.512(10)
C3A H3A 1.0000
C3A C4A 1.565(10)
C4A H4A 1.0000
C4A C5A 1.512(10)
C4A C17A 1.485(10)
C5A H5AB 1.0000
C5A C6A 1.548(10)
C6A H6A 1.0000
C6A C25A 1.503(10)
C8A H8AB 0.9500
C8A C9A 1.359(10)
C9A C10A 1.440(10)
C10A C11A 1.403(11)
C10A C15A 1.400(10)
C11A C12A 1.404(10)
C12A H12A 0.9500
C12A C13A 1.343(11)
C13A C14A 1.397(12)
C14A H14A 0.9500
C14A C15A 1.396(10)
C15A H15A 0.9500
C16A H16A 0.9500
C16A C17A 1.364(10)
C17A C18A 1.464(10)
C18A C19A 1.395(11)
C18A C23A 1.398(10)
C19A C20A 1.381(11)
C20A H20A 0.9500
C20A C21A 1.388(12)
C21A C22A 1.383(12)
C22A H22A 0.9500
C22A C23A 1.372(11)
C23A H23A 0.9500
C24A H24A 0.9500
C24A C25A 1.368(10)
C25A C26A 1.450(11)
C26A C27A 1.430(10)
C26A C31A 1.394(10)
C27A C28A 1.381(11)
C28A H28A 0.9500
C28A C29A 1.349(12)
C29A C30A 1.390(11)
C30A H30A 0.9500
C30A C31A 1.359(11)
C31A H31A 0.9500
C33A C34A 1.478(16)
C33A C35A 1.455(16)
C33A C36A 1.51(2)
C34A H34P 0.9800
C34A H34Q 0.9800
C34A H34R 0.9800
C35A H35P 0.9800
C35A H35Q 0.9800
C35A H35R 0.9800
C36A H36P 0.9800
C36A H36Q 0.9800
C36A H36R 0.9800
C37A H37S 0.9800
C37A H37T 0.9800
C37A H37U 0.9800
C38A H38S 0.9800
C38A H38T 0.9800
C38A H38U 0.9800
C39A C40A 1.550(11)
C39A C41A 1.534(12)
C39A C42A 1.513(11)
C40A H40S 0.9800
C40A H40T 0.9800
C40A H40U 0.9800
C41A H41S 0.9800
C41A H41T 0.9800
C41A H41U 0.9800
C42A H42S 0.9800
C42A H42T 0.9800
C42A H42U 0.9800
Br1B C13B 1.901(8)
Br2B C21B 1.908(9)
Br3B C29B 1.895(9)
Si1B O1B 1.654(6)
Si1B C37B 1.854(9)
Si1B C38B 1.958(10)
Si1B C39B 1.857(11)
O1B C1B 1.404(10)
O2B C32B 1.222(9)
O3B C32B 1.350(9)
O3B C33B 1.468(9)
N1B C1B 1.450(10)
N1B C5B 1.478(9)
N1B C7B 1.354(10)
N2B N3B 1.210(19)
N2B N3BD 1.08(4)
N2B C3B 1.486(12)
N5B H5B 0.8800
N5B C6B 1.464(9)
N5B C7B 1.333(9)
N6B C7B 1.329(9)
N6B C32B 1.367(10)
N7B H7B 0.8800
N7B C8B 1.372(10)
N7B C11B 1.372(10)
N8B H8B 0.8800
N8B C16B 1.378(10)
N8B C19B 1.368(11)
N9B H9B 0.8800
N9B C24B 1.355(10)
N9B C27B 1.390(10)
N3B N4B 1.27(2)
N3BD N4BD 1.11(4)
C1B H1B 1.0000
C1B C2B 1.539(11)
C2B H2B 1.0000
C2B C3B 1.547(10)
C2B C9B 1.502(11)
C3B H3B 1.0000
C3B C4B 1.533(10)
C4B H4B 1.0000
C4B C5B 1.541(10)
C4B C17B 1.489(10)
C5B H5BA 1.0000
C5B C6B 1.553(10)
C6B H6B 1.0000
C6B C25B 1.477(11)
C8B H8BA 0.9500
C8B C9B 1.359(11)
C9B C10B 1.444(11)
C10B C11B 1.402(11)
C10B C15B 1.394(11)
C11B C12B 1.407(11)
C12B H12B 0.9500
C12B C13B 1.397(11)
C13B C14B 1.387(11)
C14B H14B 0.9500
C14B C15B 1.383(11)
C15B H15B 0.9500
C16B H16B 0.9500
C16B C17B 1.380(11)
C17B C18B 1.450(11)
C18B C19B 1.405(11)
C18B C23B 1.386(11)
C19B C20B 1.385(11)
C20B H20B 0.9500
C20B C21B 1.376(12)
C21B C22B 1.404(12)
C22B H22B 0.9500
C22B C23B 1.362(11)
C23B H23B 0.9500
C24B H24B 0.9500
C24B C25B 1.361(10)
C25B C26B 1.443(11)
C26B C27B 1.394(11)
C26B C31B 1.403(11)
C27B C28B 1.398(11)
C28B H28B 0.9500
C28B C29B 1.367(12)
C29B C30B 1.387(12)
C30B H30B 0.9500
C30B C31B 1.384(12)
C31B H31B 0.9500
C33B C34B 1.492(11)
C33B C35B 1.525(11)
C33B C36B 1.526(11)
C34B H34J 0.9800
C34B H34K 0.9800
C34B H34L 0.9800
C35B H35J 0.9800
C35B H35K 0.9800
C35B H35L 0.9800
C36B H36J 0.9800
C36B H36K 0.9800
C36B H36L 0.9800
C37B H37M 0.9800
C37B H37N 0.9800
C37B H37O 0.9800
C38B H38M 0.9800
C38B H38N 0.9800
C38B H38O 0.9800
C39B C40B 1.551(14)
C39B C41B 1.573(16)
C39B C42B 1.522(15)
C40B H40M 0.9800
C40B H40N 0.9800
C40B H40O 0.9800
C41B H41M 0.9800
C41B H41N 0.9800
C41B H41O 0.9800
C42B H42M 0.9800
C42B H42N 0.9800
C42B H42O 0.9800
Br1C C13C 1.909(7)
Br2C C21C 1.928(9)
Br3C C29C 1.905(8)
Si1C O1C 1.657(6)
Si1C C37C 1.928(11)
Si1C C38C 1.866(10)
Si1C C39C 1.820(10)
O1C C1C 1.427(8)
O2C C32C 1.227(9)
O3C C32C 1.332(9)
O3C C33C 1.483(9)
N1C C1C 1.438(9)
N1C C5C 1.463(9)
N1C C7C 1.357(10)
N2C N3C 1.200(12)
N2C C3C 1.481(10)
N3C N4C 1.196(13)
N5C H5C 0.8800
N5C C6C 1.440(10)
N5C C7C 1.351(9)
N6C C7C 1.303(10)
N6C C32C 1.370(10)
N7C H7C 0.8800
N7C C8C 1.364(9)
N7C C11C 1.377(9)
N8C H8C 0.8800
N8C C16C 1.376(10)
N8C C19C 1.367(10)
N9C H9C 0.8800
N9C C24C 1.372(9)
N9C C27C 1.357(9)
C1C H1C 1.0000
C1C C2C 1.545(10)
C2C H2C 1.0000
C2C C3C 1.563(11)
C2C C9C 1.493(10)
C3C H3C 1.0000
C3C C4C 1.549(11)
C4C H4C 1.0000
C4C C5C 1.506(10)
C4C C17C 1.496(11)
C5C H5CA 1.0000
C5C C6C 1.556(10)
C6C H6C 1.0000
C6C C25C 1.491(10)
C8C H8CA 0.9500
C8C C9C 1.362(11)
C9C C10C 1.434(10)
C10C C11C 1.416(11)
C10C C15C 1.411(10)
C11C C12C 1.374(10)
C12C H12C 0.9500
C12C C13C 1.382(11)
C13C C14C 1.381(11)
C14C H14C 0.9500
C14C C15C 1.393(10)
C15C H15C 0.9500
C16C H16C 0.9500
C16C C17C 1.369(11)
C17C C18C 1.436(11)
C18C C19C 1.409(11)
C18C C23C 1.382(11)
C19C C20C 1.430(12)
C20C H20C 0.9500
C20C C21C 1.376(12)
C21C C22C 1.363(12)
C22C H22C 0.9500
C22C C23C 1.378(12)
C23C H23C 0.9500
C24C H24C 0.9500
C24C C25C 1.358(10)
C25C C26C 1.441(10)
C26C C27C 1.405(10)
C26C C31C 1.406(10)
C27C C28C 1.383(11)
C28C H28C 0.9500
C28C C29C 1.356(11)
C29C C30C 1.399(11)
C30C H30C 0.9500
C30C C31C 1.370(10)
C31C H31C 0.9500
C33C C34C 1.510(10)
C33C C35C 1.525(11)
C33C C36C 1.482(11)
C34C H34S 0.9800
C34C H34T 0.9800
C34C H34U 0.9800
C35C H35S 0.9800
C35C H35T 0.9800
C35C H35U 0.9800
C36C H36S 0.9800
C36C H36T 0.9800
C36C H36U 0.9800
C37C H37V 0.9800
C37C H37W 0.9800
C37C H37X 0.9800
C38C H38V 0.9800
C38C H38W 0.9800
C38C H38X 0.9800
C39C C40C 1.632(13)
C39C C41C 1.428(13)
C39C C42C 1.533(13)
C40C H40V 0.9800
C40C H40W 0.9800
C40C H40X 0.9800
C41C H41V 0.9800
C41C H41W 0.9800
C41C H41X 0.9800
C42C H42V 0.9800
C42C H42W 0.9800
C42C H42X 0.9800
Br1D C13D 1.900(10)
Br2D C21D 1.913(10)
Br3D C29D 1.899(10)
Si1D O1D 1.672(9)
Si1D C37D 1.928(14)
Si1D C38D 1.927(12)
Si1D C39D 1.90(2)
Si1G O1D 1.734(8)
Si1G C38D 1.849(10)
Si1G C41D 1.937(12)
Si1G C39G 1.856(18)
O1D C1D 1.416(11)
O2D C32D 1.212(10)
O3D C32D 1.325(11)
O3D C33D 1.496(11)
N1D C1D 1.438(10)
N1D C5D 1.469(10)
N1D C7D 1.347(10)
N2D N3D 1.204(15)
N2D N3DB 1.17(8)
N2D C3D 1.458(12)
N5D H5D 0.8800
N5D C6D 1.474(11)
N5D C7D 1.324(10)
N6D C7D 1.317(10)
N6D C32D 1.386(11)
N7D H7D 0.8800
N7D C8D 1.362(11)
N7D C11D 1.367(11)
N8D H8D 0.8800
N8D C16D 1.385(12)
N8D C19D 1.357(12)
N9D H9D 0.8800
N9D C24D 1.373(11)
N9D C27D 1.374(11)
N3D N4D 1.233(17)
N3DB N4DB 1.14(8)
C1D H1D 1.0000
C1D C2D 1.524(11)
C2D H2D 1.0000
C2D C3D 1.597(12)
C2D C9D 1.482(13)
C3D H3D 1.0000
C3D C4D 1.527(12)
C4D H4D 1.0000
C4D C5D 1.523(12)
C4D C17D 1.492(12)
C5D H5DA 1.0000
C5D C6D 1.561(12)
C6D H6D 1.0000
C6D C25D 1.487(12)
C8D H8DA 0.9500
C8D C9D 1.383(13)
C9D C10D 1.453(12)
C10D C11D 1.403(13)
C10D C15D 1.383(12)
C11D C12D 1.400(12)
C12D H12D 0.9500
C12D C13D 1.375(14)
C13D C14D 1.399(15)
C14D H14D 0.9500
C14D C15D 1.397(14)
C15D H15D 0.9500
C16D H16D 0.9500
C16D C17D 1.368(13)
C17D C18D 1.444(12)
C18D C19D 1.410(12)
C18D C23D 1.400(12)
C19D C20D 1.386(13)
C20D H20D 0.9500
C20D C21D 1.362(14)
C21D C22D 1.391(13)
C22D H22D 0.9500
C22D C23D 1.388(12)
C23D H23D 0.9500
C24D H24D 0.9500
C24D C25D 1.349(11)
C25D C26D 1.441(12)
C26D C27D 1.407(12)
C26D C31D 1.394(11)
C27D C28D 1.394(13)
C28D H28D 0.9500
C28D C29D 1.370(13)
C29D C30D 1.415(13)
C30D H30D 0.9500
C30D C31D 1.367(12)
C31D H31D 0.9500
C33D C34D 1.531(15)
C33D C35D 1.498(15)
C33D C36D 1.520(14)
C34D H34G 0.9800
C34D H34H 0.9800
C34D H34I 0.9800
C35D H35G 0.9800
C35D H35H 0.9800
C35D H35I 0.9800
C36D H36G 0.9800
C36D H36H 0.9800
C36D H36I 0.9800
C37D H37G 0.9800
C37D H37H 0.9800
C37D H37I 0.9800
C37D H37J 0.9800
C37D H37K 0.9800
C37D H37L 0.9800
C37D C39G 1.564(17)
C38D H38J 0.9800
C38D H38K 0.9800
C38D H38L 0.9800
C38D H38G 0.9800
C38D H38H 0.9800
C38D H38I 0.9800
C41D H41J 0.9800
C41D H41K 0.9800
C41D H41L 0.9800
C41D H41G 0.9800
C41D H41H 0.9800
C41D H41I 0.9800
C41D C39D 1.56(3)
C39D C40D 1.57(3)
C39D C42D 1.56(4)
C40D H40G 0.9800
C40D H40H 0.9800
C40D H40I 0.9800
C42D H42G 0.9800
C42D H42H 0.9800
C42D H42I 0.9800
C39G C40G 1.57(2)
C39G C42G 1.58(2)
C40G H40J 0.9800
C40G H40K 0.9800
C40G H40L 0.9800
C42G H42J 0.9800
C42G H42K 0.9800
C42G H42L 0.9800
Br1E C13E 1.911(8)
Br2E C21E 1.910(11)
Br3E C29E 1.901(9)
Si1E O1E 1.695(7)
Si1E C37E 1.907(11)
Si1E C38E 1.854(13)
Si1E C39E 1.844(14)
Si1F C37F 1.85(2)
Si1F C38F 1.86(2)
Si1F C39F 1.886(19)
Si1F O1E 1.718(19)
C37F H37A 0.9800
C37F H37B 0.9800
C37F H37C 0.9800
C38F H38A 0.9800
C38F H38B 0.9800
C38F H38C 0.9800
C39F C40F 1.52(2)
C39F C41F 1.52(2)
C39F C42F 1.53(2)
C40F H40A 0.9800
C40F H40B 0.9800
C40F H40C 0.9800
C41F H41A 0.9800
C41F H41B 0.9800
C41F H41C 0.9800
C42F H42A 0.9800
C42F H42B 0.9800
C42F H42C 0.9800
O1E C1E 1.411(10)
O2E C32E 1.26(3)
O3E C32E 1.336(18)
O3E C33E 1.475(19)
O2EB C32F 1.23(3)
O3EB C32F 1.346(17)
O3EB C33F 1.463(18)
N1E C1E 1.450(10)
N1E C5E 1.471(10)
N1E C7E 1.352(11)
N2E N3E 1.28(2)
N2E N3EB 1.04(4)
N2E C3E 1.478(13)
N5E H5E 0.8800
N5E C6E 1.493(11)
N5E C7E 1.346(10)
N6E C7E 1.315(11)
N6E C32E 1.372(17)
N6E C32F 1.345(17)
N7E H7E 0.8800
N7E C8E 1.373(10)
N7E C11E 1.377(10)
N8E H8E 0.8800
N8E C16E 1.392(12)
N8E C19E 1.367(12)
N9E H9E 0.8800
N9E C24E 1.365(10)
N9E C27E 1.387(10)
N3E N4E 1.13(2)
N3EB N4EB 1.11(4)
C1E H1E 1.0000
C1E C2E 1.562(12)
C2E H2E 1.0000
C2E C3E 1.553(12)
C2E C9E 1.493(12)
C3E H3E 1.0000
C3E C4E 1.551(12)
C4E H4E 1.0000
C4E C5E 1.533(12)
C4E C17E 1.506(12)
C5E H5EA 1.0000
C5E C6E 1.555(11)
C6E H6E 1.0000
C6E C25E 1.487(11)
C8E H8EA 0.9500
C8E C9E 1.346(11)
C9E C10E 1.448(11)
C10E C11E 1.407(11)
C10E C15E 1.393(11)
C11E C12E 1.396(11)
C12E H12E 0.9500
C12E C13E 1.374(12)
C13E C14E 1.385(12)
C14E H14E 0.9500
C14E C15E 1.369(11)
C15E H15E 0.9500
C16E H16E 0.9500
C16E C17E 1.343(12)
C17E C18E 1.438(13)
C18E C19E 1.411(12)
C18E C23E 1.413(13)
C19E C20E 1.417(13)
C20E H20E 0.9500
C20E C21E 1.373(14)
C21E C22E 1.375(14)
C22E H22E 0.9500
C22E C23E 1.386(13)
C23E H23E 0.9500
C24E H24E 0.9500
C24E C25E 1.360(11)
C25E C26E 1.449(12)
C26E C27E 1.390(11)
C26E C31E 1.407(12)
C27E C28E 1.397(12)
C28E H28E 0.9500
C28E C29E 1.355(12)
C29E C30E 1.391(12)
C30E H30E 0.9500
C30E C31E 1.378(12)
C31E H31E 0.9500
C33E C34E 1.38(4)
C33E C35E 1.62(4)
C33E C36E 1.52(4)
C34E H34A 0.9800
C34E H34B 0.9800
C34E H34C 0.9800
C35E H35A 0.9800
C35E H35B 0.9800
C35E H35C 0.9800
C36E H36A 0.9800
C36E H36B 0.9800
C36E H36C 0.9800
C37E H37D 0.9800
C37E H37E 0.9800
C37E H37F 0.9800
C38E H38D 0.9800
C38E H38E 0.9800
C38E H38F 0.9800
C39E C40E 1.577(16)
C39E C41E 1.504(16)
C39E C42E 1.514(17)
C40E H40D 0.9800
C40E H40E 0.9800
C40E H40F 0.9800
C41E H41D 0.9800
C41E H41E 0.9800
C41E H41F 0.9800
C42E H42D 0.9800
C42E H42E 0.9800
C42E H42F 0.9800
C33F C34F 1.55(4)
C33F C35F 1.38(4)
C33F C36F 1.41(4)
C34F H34D 0.9800
C34F H34E 0.9800
C34F H34F 0.9800
C35F H35D 0.9800
C35F H35E 0.9800
C35F H35F 0.9800
C36F H36D 0.9800
C36F H36E 0.9800
C36F H36F 0.9800
